data_4119254
loop_
_publ_author_name
'Jing Gao'
'Jun Yan'
'Sebastian Beeg'
'De-Liang Long'
'Leroy Cronin'

_publ_section_title
;
 One-Pot versus Sequential Reactions in the Self-Assembly of Gigantic
 Nanoscale Polyoxotungstates
;
_journal_name_full 'Journal of the American Chemical Society'
_journal_page_first 1796
_journal_page_last 1805
_journal_paper_doi 10.1021/ja309237x
_journal_volume 135
_journal_year 2013
_chemical_formula_moiety '34(K +),20(C2 H8 N +),(H34 Mn2 Se8 W118 O416 54-),202(H2 O)'
_chemical_formula_sum 'C40 H600 K34 Mn2 N20 O620 Se8 W118'
_chemical_formula_weight 35050.66
_chemical_name_systematic
;
 ?
;
_space_group_IT_number 2
_symmetry_cell_setting triclinic
_symmetry_space_group_name_Hall '-P 1'
_symmetry_space_group_name_H-M 'P -1'
_atom_sites_solution_hydrogens none
_atom_sites_solution_primary direct
_atom_sites_solution_secondary difmap
_audit_creation_method SHELXL-97
_cell_angle_alpha 81.4050(10)
_cell_angle_beta 81.8010(10)
_cell_angle_gamma 66.601(2)
_cell_formula_units_Z 2
_cell_length_a 28.6539(4)
_cell_length_b 31.8568(6)
_cell_length_c 37.0040(6)
_cell_measurement_reflns_used 37462
_cell_measurement_temperature 150(2)
_cell_measurement_theta_max 21.98
_cell_measurement_theta_min 2.89
_cell_volume 30522.8(10)
_computing_cell_refinement
;
CrysAlisPro, Oxford Diffraction Ltd.,
Version 1.171.33.55 (release 05-01-2010 CrysAlis171 .NET)
(compiled Jan  5 2010,16:28:46)
;
_computing_data_collection
;
CrysAlisPro, Oxford Diffraction Ltd.,
Version 1.171.33.55 (release 05-01-2010 CrysAlis171 .NET)
(compiled Jan  5 2010,16:28:46)
;
_computing_data_reduction
;
CrysAlisPro, Oxford Diffraction Ltd.,
Version 1.171.33.55 (release 05-01-2010 CrysAlis171 .NET)
(compiled Jan  5 2010,16:28:46)
;
_computing_molecular_graphics Diamond3
_computing_publication_material WinGX
_computing_structure_refinement 'SHELXL-97 (Sheldrick, 2008)'
_computing_structure_solution 'SHELXS-97 (Sheldrick, 2008)'
_diffrn_ambient_temperature 150(2)
_diffrn_measured_fraction_theta_full 0.991
_diffrn_measured_fraction_theta_max 0.991
_diffrn_measurement_device_type 'Oxford Diffraction Gemini'
_diffrn_measurement_method '\w & \p scans'
_diffrn_radiation_monochromator graphite
_diffrn_radiation_source 'fine-focus sealed tube'
_diffrn_radiation_type MoK\a
_diffrn_radiation_wavelength 0.71073
_diffrn_reflns_av_R_equivalents 0.1479
_diffrn_reflns_av_sigmaI/netI 0.2347
_diffrn_reflns_limit_h_max 30
_diffrn_reflns_limit_h_min -30
_diffrn_reflns_limit_k_max 33
_diffrn_reflns_limit_k_min -33
_diffrn_reflns_limit_l_max 38
_diffrn_reflns_limit_l_min -38
_diffrn_reflns_number 266075
_diffrn_reflns_theta_full 22.03
_diffrn_reflns_theta_max 22.03
_diffrn_reflns_theta_min 2.90
_diffrn_standards_decay_% none
_exptl_absorpt_coefficient_mu 23.004
_exptl_absorpt_correction_T_max 0.656
_exptl_absorpt_correction_T_min 0.081
_exptl_absorpt_correction_type analytical
_exptl_absorpt_process_details
;
CrysAlisPro, Oxford Diffraction Ltd.,
Version 1.171.33.55 (release 05-01-2010 CrysAlis171 .NET)
(compiled Jan  5 2010,16:28:46)
Analytical numeric absorption correction using a multifaceted crystal
            model based on expressions derived by R.C. Clark & J.S. Reid.
(Clark, R. C. & Reid, J. S. (1995). Acta Cryst. A51, 887-897)
;
_exptl_crystal_colour orange
_exptl_crystal_density_diffrn 3.814
_exptl_crystal_density_meas ?
_exptl_crystal_description block
_exptl_crystal_F_000 31280
_exptl_crystal_size_max 0.22
_exptl_crystal_size_mid 0.05
_exptl_crystal_size_min 0.02
_refine_diff_density_max 3.86
_refine_diff_density_min -2.79
_refine_diff_density_rms 0.37
_refine_ls_extinction_coef none
_refine_ls_extinction_method none
_refine_ls_goodness_of_fit_ref 0.855
_refine_ls_hydrogen_treatment none
_refine_ls_matrix_type full
_refine_ls_number_parameters 4580
_refine_ls_number_reflns 74483
_refine_ls_number_restraints 0
_refine_ls_restrained_S_all 0.855
_refine_ls_R_factor_all 0.1595
_refine_ls_R_factor_gt 0.0587
_refine_ls_shift/su_max 0.002
_refine_ls_shift/su_mean 0.000
_refine_ls_structure_factor_coef Fsqd
_refine_ls_weighting_details 'calc w=1/[\s^2^(Fo^2^)+(0.0569P)^2^+0.0000P] where P=(Fo^2^+2Fc^2^)/3'
_refine_ls_weighting_scheme calc
_refine_ls_wR_factor_gt 0.1258
_refine_ls_wR_factor_ref 0.1470
_reflns_number_gt 31947
_reflns_number_total 74483
_reflns_threshold_expression >2\s(I)
_cod_data_source_file ja309237x_si_002_05.cif
_cod_data_source_block compound5
_cod_depositor_comments
;
The following automatic conversions were performed:

'_exptl_crystal_density_meas' value 'none' was changed to '?' - the
value is perceived as not measured.

Automatic conversion script
Id: cif_fix_values 3008 2015-01-20 13:52:24Z robertas 
;
_cod_original_cell_volume 30522.8(9)
_cod_database_code 4119254

loop_
_symmetry_equiv_pos_as_xyz
'x, y, z'
'-x, -y, -z'

loop_
_atom_site_label
_atom_site_type_symbol
_atom_site_fract_x
_atom_site_fract_y
_atom_site_fract_z
_atom_site_U_iso_or_equiv
_atom_site_adp_type
_atom_site_occupancy
_atom_site_symmetry_multiplicity
_atom_site_calc_flag
_atom_site_refinement_flags
W1 W 0.97559(5) 0.92143(6) 0.28657(4) 0.0272(4) Uani 1 1 d .
W2 W 0.71136(6) 1.30293(6) 0.33838(4) 0.0282(4) Uani 1 1 d .
W3 W 0.73361(6) 1.17835(6) 0.38663(4) 0.0280(4) Uani 1 1 d .
W4 W 0.67073(6) 1.22751(6) 0.31421(4) 0.0305(4) Uani 1 1 d .
W5 W 0.72937(6) 0.84163(6) 0.42112(4) 0.0301(4) Uani 1 1 d .
W6 W 0.61197(6) 1.32908(6) 0.26728(4) 0.0305(4) Uani 1 1 d .
W7 W 0.67738(6) 0.94035(6) 0.36844(4) 0.0361(5) Uani 1 1 d .
W8 W 0.58028(6) 1.00222(6) 0.32121(4) 0.0338(5) Uani 1 1 d .
W9 W 0.74258(6) 0.95903(6) 0.42568(4) 0.0341(5) Uani 1 1 d .
W10 W 0.57778(6) 1.21921(6) 0.27678(4) 0.0299(4) Uani 1 1 d .
W11 W 0.75892(6) 1.09690(6) 0.11947(4) 0.0326(5) Uani 1 1 d .
W12 W 0.85826(6) 0.93006(6) 0.35722(4) 0.0297(4) Uani 1 1 d .
W13 W 0.87777(5) 1.01764(6) 0.30939(4) 0.0283(4) Uani 1 1 d .
W14 W 0.62204(6) 0.87014(6) 0.35545(4) 0.0323(5) Uani 1 1 d .
W15 W 1.05804(6) 0.90410(6) 0.36826(4) 0.0317(5) Uani 1 1 d .
W16 W 0.75041(6) 1.21627(7) 0.13379(4) 0.0349(5) Uani 1 1 d .
W17 W 1.18069(6) 0.83084(7) 0.32493(4) 0.0393(5) Uani 1 1 d .
W18 W 1.09921(6) 0.77165(7) 0.20633(4) 0.0411(5) Uani 1 1 d .
W19 W 0.97356(5) 1.04625(6) 0.26639(4) 0.0279(4) Uani 1 1 d .
W20 W 0.71060(6) 1.05697(6) 0.19853(4) 0.0376(5) Uani 1 1 d .
W21 W 0.59531(6) 1.35682(6) 0.41131(4) 0.0305(4) Uani 1 1 d .
W22 W 0.50311(6) 1.38212(6) 0.34511(4) 0.0338(5) Uani 1 1 d .
W23 W 0.89497(6) 1.14730(7) 0.01451(4) 0.0443(5) Uani 1 1 d .
W24 W 0.64062(6) 1.12710(7) 0.06322(4) 0.0409(5) Uani 1 1 d .
W25 W 0.66659(6) 1.16874(6) 0.19633(4) 0.0373(5) Uani 1 1 d .
W26 W 0.85358(6) 1.12292(6) 0.32513(4) 0.0315(4) Uani 1 1 d .
W27 W 0.92659(6) 0.82447(6) 0.31033(4) 0.0327(5) Uani 1 1 d .
W28 W 1.06025(7) 1.01050(7) 0.17778(4) 0.0385(5) Uani 1 1 d .
W29 W 0.52303(6) 0.89784(7) 0.44322(4) 0.0384(5) Uani 1 1 d .
W30 W 0.75878(6) 0.97304(6) 0.14280(4) 0.0347(5) Uani 1 1 d .
W31 W 0.91931(6) 1.17760(6) 0.25168(4) 0.0361(5) Uani 1 1 d .
W32 W 1.06289(6) 0.89267(6) 0.19644(4) 0.0367(5) Uani 1 1 d .
W33 W 0.68143(6) 1.28705(7) 0.05502(4) 0.0423(5) Uani 1 1 d .
W34 W 0.72655(7) 0.67175(7) 0.49306(5) 0.0462(5) Uani 1 1 d .
W35 W 1.18391(6) 0.82060(7) 0.23368(4) 0.0393(5) Uani 1 1 d .
W36 W 1.02622(6) 0.72679(7) 0.26996(4) 0.0405(5) Uani 1 1 d .
W37 W 0.86053(6) 0.65979(7) 0.47339(5) 0.0477(5) Uani 1 1 d .
W38 W 1.17830(6) 1.00681(7) 0.29773(5) 0.0423(5) Uani 1 1 d .
W39 W 1.02472(6) 0.74094(6) 0.36758(4) 0.0367(5) Uani 1 1 d .
W40 W 1.05608(6) 1.01834(7) 0.35025(4) 0.0338(5) Uani 1 1 d .
W41 W 1.10445(6) 0.78368(7) 0.39518(4) 0.0382(5) Uani 1 1 d .
W42 W 0.77533(6) 0.71278(7) 0.40422(4) 0.0390(5) Uani 1 1 d .
W43 W 0.41122(6) 0.92964(7) 0.32022(5) 0.0480(5) Uani 1 1 d .
W44 W 1.18061(6) 1.00604(7) 0.20460(5) 0.0452(5) Uani 1 1 d .
W45 W 0.83762(7) 1.08585(7) -0.03037(4) 0.0453(5) Uani 1 1 d .
W46 W 0.54073(6) 1.30807(7) 0.19707(4) 0.0402(5) Uani 1 1 d .
W47 W 1.15742(7) 0.67203(7) 0.26214(5) 0.0456(5) Uani 1 1 d .
W48 W 0.60833(6) 1.46646(6) 0.41279(4) 0.0360(5) Uani 1 1 d .
W49 W 0.46906(6) 1.50409(7) 0.31204(4) 0.0455(5) Uani 1 1 d .
W50 W 1.09717(6) 1.11094(7) 0.34243(4) 0.0450(5) Uani 1 1 d .
W51 W 0.62244(6) 0.87249(7) 0.50312(4) 0.0392(5) Uani 1 1 d .
W52 W 0.75110(6) 0.86533(6) 0.19991(4) 0.0396(5) Uani 1 1 d .
W53 W 0.82138(7) 1.24810(7) 0.05275(4) 0.0447(5) Uani 1 1 d .
W54 W 0.53849(6) 0.92753(7) 0.27640(4) 0.0402(5) Uani 1 1 d .
W55 W 0.82167(6) 1.23441(6) 0.39716(5) 0.0378(5) Uani 1 1 d .
W56 W 0.77388(7) 1.18608(7) -0.08342(4) 0.0515(6) Uani 1 1 d .
W57 W 0.84039(6) 0.84878(7) 0.46198(4) 0.0412(5) Uani 1 1 d .
W58 W 0.66700(6) 0.97773(6) 0.23283(4) 0.0390(5) Uani 1 1 d .
W59 W 0.88644(6) 1.04384(7) 0.05887(4) 0.0430(5) Uani 1 1 d .
W60 W 0.67455(6) 0.73863(7) 0.34328(5) 0.0416(5) Uani 1 1 d .
W61 W 1.01419(6) 1.20325(7) 0.29266(5) 0.0453(5) Uani 1 1 d .
W62 W 0.35790(7) 0.85352(7) 0.36596(5) 0.0512(6) Uani 1 1 d .
W63 W 0.64030(7) 1.01325(7) 0.08487(4) 0.0476(5) Uani 1 1 d .
W64 W 0.82081(7) 0.77225(7) 0.14352(5) 0.0563(6) Uani 1 1 d .
W65 W 0.62644(7) 1.23379(7) 0.01038(4) 0.0464(5) Uani 1 1 d .
W66 W 1.23781(6) 0.72374(7) 0.29366(5) 0.0468(5) Uani 1 1 d .
W67 W 0.65364(7) 1.36941(7) 0.48475(4) 0.0453(5) Uani 1 1 d .
W68 W 0.88520(7) 0.92741(7) 0.08109(4) 0.0451(5) Uani 1 1 d .
W69 W 0.87335(7) 1.31820(7) 0.41072(6) 0.0554(6) Uani 1 1 d .
W70 W 0.77960(7) 1.29599(7) 0.48134(5) 0.0499(5) Uani 1 1 d .
W71 W 0.66154(7) 1.42164(7) 0.21532(4) 0.0450(5) Uani 1 1 d .
W72 W 0.49433(6) 0.79428(7) 0.45554(5) 0.0438(5) Uani 1 1 d .
W73 W 1.15479(6) 0.67903(7) 0.36121(5) 0.0459(5) Uani 1 1 d .
W74 W 0.56679(8) 1.47896(7) 0.15336(5) 0.0580(6) Uani 1 1 d .
W75 W 0.57372(7) 0.71121(7) 0.40075(5) 0.0488(5) Uani 1 1 d .
W76 W 0.49285(7) 0.84014(7) 0.26020(5) 0.0506(6) Uani 1 1 d .
W77 W 0.75395(6) 1.39797(7) 0.28227(5) 0.0442(5) Uani 1 1 d .
W78 W 0.83587(7) 1.24618(7) -0.04144(4) 0.0508(6) Uani 1 1 d .
W79 W 1.01666(7) 1.20646(7) 0.19211(5) 0.0485(5) Uani 1 1 d .
W80 W 0.44360(7) 0.73955(7) 0.40833(5) 0.0511(5) Uani 1 1 d .
W81 W 0.57284(7) 0.73573(7) 0.30046(5) 0.0530(6) Uani 1 1 d .
W82 W 0.64285(7) 0.75525(7) 0.54587(5) 0.0493(6) Uani 1 1 d .
W83 W 0.40778(6) 0.90618(7) 0.41416(5) 0.0467(5) Uani 1 1 d .
W84 W 0.69495(7) 1.29311(7) -0.03943(4) 0.0508(6) Uani 1 1 d .
W85 W 1.09327(7) 1.10784(7) 0.15234(5) 0.0529(6) Uani 1 1 d .
W86 W 0.44279(7) 0.76274(7) 0.30717(5) 0.0536(6) Uani 1 1 d .
W87 W 0.40938(7) 1.39473(8) 0.21430(5) 0.0532(7) Uani 0.956(3) 1 d P
W87' W 0.4244(19) 1.3888(17) 0.2638(11) 0.045(14) Uiso 0.044(3) 1 d P
W88' W 0.3752(17) 1.4638(17) 0.1922(12) 0.050(14) Uiso 0.044(3) 1 d P
W88 W 0.39245(7) 1.43956(8) 0.29672(5) 0.0499(7) Uani 0.956(3) 1 d P
W89' W 0.3637(17) 1.5077(18) 0.2732(12) 0.045(14) Uiso 0.044(3) 1 d P
W89 W 0.34710(8) 1.51209(8) 0.22036(5) 0.0654(8) Uani 0.956(3) 1 d P
W90 W 0.68944(8) 0.83144(9) 0.58296(5) 0.0549(8) Uani 0.914(3) 1 d P
W90' W 0.7335(9) 0.8572(9) 0.5529(6) 0.055(8) Uiso 0.086(3) 1 d P
W91' W 0.6989(10) 0.7778(10) 0.6133(7) 0.056(9) Uiso 0.086(3) 1 d P
W91 W 0.81279(8) 0.82280(8) 0.56117(5) 0.0522(7) Uani 0.914(3) 1 d P
W92 W 0.78522(9) 0.74026(9) 0.62220(5) 0.0624(8) Uani 0.914(3) 1 d P
W92' W 0.8308(13) 0.7623(14) 0.5952(10) 0.095(13) Uiso 0.086(3) 1 d P
W93 W 0.83086(7) 1.40929(7) 0.34413(6) 0.0559(6) Uani 1 1 d .
W94 W 0.70714(7) 1.12626(7) -0.02994(4) 0.0483(5) Uani 1 1 d .
W95 W 1.23103(7) 1.07350(8) 0.23798(5) 0.0572(6) Uani 1 1 d .
W96 W 1.14768(7) 1.17429(8) 0.18109(5) 0.0608(6) Uani 1 1 d .
W97 W 0.83876(8) 0.90327(8) 0.00367(5) 0.0627(7) Uani 1 1 d .
W98 W 0.83300(7) 1.42994(7) 0.43202(6) 0.0586(6) Uani 1 1 d .
W99 W 0.90347(7) 0.73216(7) 0.50707(5) 0.0511(6) Uani 1 1 d .
W100 W 0.42229(8) 1.57895(7) 0.23604(5) 0.0633(6) Uani 1 1 d .
W101 W 0.69548(7) 1.50563(7) 0.43440(5) 0.0494(5) Uani 1 1 d .
W102 W 0.87344(7) 0.64953(8) 0.56593(5) 0.0593(6) Uani 1 1 d .
W103 W 1.14373(7) 1.17922(8) 0.28074(5) 0.0591(6) Uani 1 1 d .
W104 W 0.73822(8) 0.66209(8) 0.58605(5) 0.0598(6) Uani 1 1 d .
W105 W 0.89486(8) 0.81341(7) 0.07821(5) 0.0603(6) Uani 1 1 d .
W106 W 0.68051(8) 0.83024(8) 0.14276(5) 0.0628(6) Uani 1 1 d .
W107 W 0.49654(7) 1.41751(7) 0.13858(5) 0.0588(6) Uani 1 1 d .
W108 W 0.43791(8) 1.53410(8) 0.14624(5) 0.0678(7) Uani 1 1 d .
W109 W 0.70811(8) 0.95327(8) 0.00303(5) 0.0691(7) Uani 1 1 d .
W110 W 0.74279(7) 1.40616(7) 0.50589(5) 0.0562(6) Uani 1 1 d .
W111 W 0.62640(8) 0.91113(8) 0.07225(6) 0.0709(7) Uani 1 1 d .
W112 W 0.83466(9) 0.74894(8) 0.05361(5) 0.0788(7) Uani 1 1 d .
W113 W 0.55256(7) 1.52426(7) 0.24183(5) 0.0514(6) Uani 1 1 d .
W114 W 0.77262(10) 0.84173(9) -0.01827(5) 0.0887(9) Uani 1 1 d .
W115 W 0.69433(10) 0.79875(9) 0.05535(7) 0.0877(8) Uani 1 1 d .
W116 W 0.69492(7) 1.48639(7) 0.34521(5) 0.0487(5) Uani 1 1 d .
W117 W 0.80563(12) 0.90746(12) 0.27122(8) 0.0323(9) Uani 0.50 1 d P
W118 W 0.80127(17) 1.16035(19) 0.22522(12) 0.0847(16) Uani 0.50 1 d P
W121 W 0.66445(10) 1.12396(10) 0.34010(7) 0.0269(11) Uani 0.568(4) 1 d P
W122 W 0.66745(14) 1.04974(15) 0.35331(10) 0.0361(15) Uani 0.432(4) 1 d P
Se1 Se 0.73706(14) 1.38215(15) 0.40614(10) 0.0363(11) Uani 1 1 d .
Se2 Se 0.75996(17) 0.87480(17) 0.08072(11) 0.0522(13) Uani 1 1 d .
Se3 Se 0.75998(15) 1.17989(15) 0.02266(9) 0.0381(12) Uani 1 1 d .
Se4 Se 1.08463(14) 1.10163(15) 0.24943(10) 0.0368(11) Uani 1 1 d .
Se5 Se 1.09070(13) 0.79300(15) 0.29912(9) 0.0305(11) Uani 1 1 d .
Se6 Se 0.76789(15) 0.75546(16) 0.51720(10) 0.0415(12) Uani 1 1 d .
Se7 Se 0.50425(14) 0.82493(15) 0.35835(10) 0.0369(11) Uani 1 1 d .
Se8 Se 0.49301(15) 1.44736(16) 0.23048(10) 0.0450(12) Uani 1 1 d .
Mn1 Mn 0.6096(2) 1.0969(2) 0.26397(13) 0.0279(15) Uani 1 1 d .
Mn2 Mn 0.78592(19) 1.0513(2) 0.38245(13) 0.0256(15) Uani 1 1 d .
O1 O 0.7311(4) 1.0148(4) 0.3081(3) 0.021(3) Uiso 0.568(4) 1 d P
O2 O 0.7319(5) 1.1093(5) 0.2910(3) 0.054(4) Uiso 0.432(4) 1 d P
O3 O 0.8907(7) 0.9286(8) 0.3934(5) 0.022(6) Uiso 1 1 d .
O4 O 0.7468(12) 0.8492(12) 0.5791(9) 0.087(11) Uiso 1 1 d .
O5 O 0.8456(7) 1.0262(8) 0.2712(5) 0.018(6) Uiso 1 1 d .
O6 O 0.7107(8) 1.1080(9) 0.0964(6) 0.034(7) Uiso 1 1 d .
O7 O 1.0596(7) 0.8429(8) 0.3748(5) 0.023(6) Uiso 1 1 d .
O8 O 0.7641(8) 1.0432(8) 0.2200(5) 0.029(6) Uiso 1 1 d .
O9 O 0.7606(7) 1.1196(8) 0.4008(5) 0.024(6) Uiso 1 1 d .
O10 O 0.6470(8) 1.1873(9) 0.0493(5) 0.038(7) Uani 1 1 d .
O11 O 1.0623(8) 0.8324(9) 0.2152(6) 0.036(7) Uiso 1 1 d .
O12 O 0.8713(8) 1.1116(9) 0.0508(6) 0.035(7) Uiso 1 1 d .
O13 O 0.6244(7) 1.2790(8) 0.0453(5) 0.020(6) Uiso 1 1 d .
O14 O 0.6137(8) 1.2657(8) 0.2835(5) 0.027(6) Uiso 1 1 d .
O15 O 0.5930(10) 0.9142(9) 0.2483(6) 0.045(8) Uani 1 1 d .
O16 O 0.6728(8) 1.2864(8) 0.2254(5) 0.033(6) Uiso 1 1 d .
O17 O 0.7081(11) 0.9400(11) 0.5334(7) 0.076(9) Uiso 1 1 d .
O18 O 1.0129(8) 0.9116(9) 0.3218(6) 0.036(7) Uiso 1 1 d .
O19 O 0.6165(8) 0.9585(8) 0.4158(5) 0.026(6) Uiso 1 1 d .
O20 O 0.6285(9) 1.5098(10) 0.4340(6) 0.050(8) Uiso 1 1 d .
O21 O 0.7200(8) 1.2063(8) 0.2804(5) 0.028(6) Uiso 1 1 d .
O22 O 0.8004(8) 0.9293(8) 0.3796(5) 0.030(6) Uiso 1 1 d .
O23 O 0.7731(8) 1.0831(8) -0.0368(5) 0.031(6) Uiso 1 1 d .
O24 O 0.8800(10) 1.0354(9) -0.0476(6) 0.053(8) Uani 1 1 d .
O25 O 0.8935(7) 0.8730(8) 0.3434(5) 0.019(6) Uiso 1 1 d .
O26 O 0.5638(9) 1.3601(9) 0.3002(6) 0.046(7) Uiso 1 1 d .
O27 O 0.6055(7) 1.2561(8) 0.3578(5) 0.024(6) Uani 1 1 d .
O28 O 0.5445(8) 1.2643(9) 0.2391(6) 0.038(7) Uiso 1 1 d .
O29 O 0.7082(8) 0.9874(9) 0.1193(6) 0.035(7) Uiso 1 1 d .
O30 O 0.9684(7) 0.8686(8) 0.2910(5) 0.018(6) Uiso 1 1 d .
O31 O 1.1958(8) 0.9762(8) 0.2541(5) 0.028(6) Uiso 1 1 d .
O32 O 0.9505(7) 0.9915(8) 0.2832(5) 0.020(6) Uiso 1 1 d .
O33 O 0.5717(8) 1.1705(8) 0.2678(5) 0.027(6) Uiso 1 1 d .
O34 O 0.6697(8) 1.0342(8) 0.2385(5) 0.028(6) Uiso 1 1 d .
O35 O 0.8852(8) 1.1088(9) 0.3642(6) 0.034(6) Uiso 1 1 d .
O36 O 0.6690(8) 1.2932(9) 0.3007(6) 0.036(7) Uiso 1 1 d .
O37 O 0.8321(9) 0.9349(8) 0.0454(6) 0.042(7) Uani 1 1 d .
O38 O 1.1015(8) 0.8943(9) 0.3996(6) 0.040(7) Uani 1 1 d .
O39 O 0.7903(7) 0.8398(8) 0.3732(5) 0.022(6) Uiso 1 1 d .
O40 O 0.6416(8) 1.2005(8) 0.2343(5) 0.026(6) Uani 1 1 d .
O41 O 0.6368(8) 1.3703(9) 0.2503(6) 0.037(7) Uani 1 1 d .
O42 O 1.0225(8) 1.0164(9) 0.2341(6) 0.035(7) Uani 1 1 d .
O43 O 0.6806(9) 0.8480(9) 0.4564(6) 0.042(7) Uani 1 1 d .
O44 O 0.6994(8) 1.1131(8) 0.0192(5) 0.030(6) Uiso 1 1 d .
O45 O 1.0545(8) 1.0805(9) 0.3361(6) 0.038(7) Uiso 1 1 d .
O46 O 0.8317(8) 0.9961(9) 0.3457(5) 0.034(7) Uani 1 1 d .
O47 O 0.5731(8) 1.3339(9) 0.2342(6) 0.038(7) Uiso 1 1 d .
O48 O 0.6933(8) 1.1722(9) 0.3491(6) 0.038(7) Uiso 1 1 d .
O49 O 0.9215(9) 1.0555(10) 0.2224(6) 0.051(8) Uiso 1 1 d .
O50 O 1.1025(8) 0.7742(9) 0.1607(6) 0.042(7) Uiso 1 1 d .
O51 O 0.6935(8) 1.2033(9) 0.1614(6) 0.033(6) Uiso 1 1 d .
O52 O 0.8083(8) 1.1967(8) 0.0151(5) 0.029(6) Uiso 1 1 d .
O53 O 0.6596(8) 1.3315(8) 0.3667(6) 0.040(7) Uani 1 1 d .
O54 O 0.7193(9) 1.3498(9) 0.3106(6) 0.041(7) Uani 1 1 d .
O55 O 1.1059(9) 0.8709(9) 0.1584(5) 0.041(7) Uani 1 1 d .
O56 O 0.7092(8) 1.2398(9) 0.3515(6) 0.040(7) Uani 1 1 d .
O57 O 0.6824(8) 1.1984(9) 0.4203(6) 0.035(7) Uiso 1 1 d .
O58 O 0.4591(8) 1.3975(9) 0.3050(6) 0.038(7) Uiso 1 1 d .
O59 O 0.8208(8) 0.9624(10) 0.1764(6) 0.053(9) Uani 1 1 d .
O60 O 0.5574(9) 1.1092(9) 0.2226(6) 0.047(8) Uani 1 1 d .
O61 O 0.6151(9) 0.9985(9) 0.2119(6) 0.047(7) Uiso 1 1 d .
O62 O 1.0884(8) 0.6761(9) 0.2646(5) 0.036(7) Uani 1 1 d .
O63 O 0.8715(9) 0.8704(10) 0.0962(6) 0.052(8) Uiso 1 1 d .
O64 O 0.7032(8) 1.2372(9) 0.0888(6) 0.038(7) Uiso 1 1 d .
O65 O 0.9882(8) 0.7969(9) 0.3460(6) 0.036(7) Uiso 1 1 d .
O66 O 0.9056(8) 0.9505(8) 0.3174(5) 0.030(6) Uiso 1 1 d .
O67 O 1.1072(8) 0.7964(10) 0.4377(6) 0.048(8) Uani 1 1 d .
O68 O 1.1201(8) 1.0013(9) 0.2107(6) 0.035(7) Uiso 1 1 d .
O69 O 0.6341(9) 1.2812(9) -0.0298(6) 0.045(8) Uani 1 1 d .
O70 O 0.7231(9) 0.9268(10) 0.3331(6) 0.050(8) Uiso 1 1 d .
O71 O 0.7653(8) 1.1501(9) 0.1155(6) 0.038(7) Uiso 1 1 d .
O72 O 0.7805(8) 0.8335(9) 0.4462(6) 0.039(7) Uiso 1 1 d .
O73 O 0.6597(8) 0.7082(8) 0.5119(5) 0.029(6) Uiso 1 1 d .
O74 O 0.7015(7) 1.4374(8) 0.4030(5) 0.020(6) Uiso 1 1 d .
O75 O 1.1592(8) 0.7816(9) 0.2117(5) 0.033(6) Uiso 1 1 d .
O76 O 0.8372(9) 1.2692(10) 0.0020(6) 0.050(8) Uani 1 1 d .
O77 O 0.7421(8) 0.7853(9) 0.4110(5) 0.032(6) Uiso 1 1 d .
O78 O 0.7784(9) 1.3454(9) 0.5087(6) 0.047(7) Uiso 1 1 d .
O79 O 0.5710(8) 1.0519(10) 0.2931(6) 0.049(8) Uani 1 1 d .
O80 O 0.7632(9) 0.9177(9) 0.1609(6) 0.043(7) Uiso 1 1 d .
O81 O 0.4795(9) 0.9070(9) 0.4806(8) 0.059(9) Uani 1 1 d .
O82 O 0.2965(9) 0.8595(9) 0.3699(6) 0.045(8) Uani 1 1 d .
O83 O 0.7762(8) 1.1988(9) 0.4033(6) 0.039(7) Uani 1 1 d .
O84 O 0.6172(8) 0.9373(8) 0.3480(5) 0.027(6) Uiso 1 1 d .
O85 O 0.6521(9) 1.3421(8) 0.4425(6) 0.040(7) Uani 1 1 d .
O86 O 1.1201(9) 0.8669(10) 0.2334(6) 0.054(8) Uiso 1 1 d .
O87 O 0.7930(8) 0.9096(8) 0.4515(5) 0.031(6) Uiso 1 1 d .
O88 O 0.9983(8) 0.9301(9) 0.3933(6) 0.041(7) Uiso 1 1 d .
O89 O 0.7775(9) 1.2589(8) 0.2994(6) 0.046(8) Uani 1 1 d .
O90 O 0.6035(8) 1.4306(9) 0.1850(6) 0.041(7) Uiso 1 1 d .
O91 O 0.8475(8) 1.0341(9) 0.4179(6) 0.042(7) Uani 1 1 d .
O92 O 1.1398(9) 1.1392(9) 0.1482(6) 0.045(7) Uiso 1 1 d .
O93 O 1.1907(9) 0.6201(10) 0.2515(6) 0.055(9) Uani 1 1 d .
O94 O 0.6246(8) 1.4264(8) 0.4600(5) 0.026(6) Uiso 1 1 d .
O95 O 0.5333(9) 1.3669(10) 0.1707(6) 0.051(8) Uiso 1 1 d .
O96 O 0.7939(8) 1.3548(9) 0.2582(6) 0.037(7) Uiso 1 1 d .
O97 O 0.7017(8) 1.4364(8) 0.3258(6) 0.038(7) Uani 1 1 d .
O98 O 0.8319(9) 1.0678(9) 0.0207(6) 0.043(7) Uiso 1 1 d .
O99 O 0.6459(9) 0.9505(10) 0.0955(6) 0.052(8) Uani 1 1 d .
O100 O 0.9247(8) 1.0055(9) 0.3599(5) 0.033(6) Uiso 1 1 d .
O101 O 0.9978(8) 1.0353(9) 0.3764(6) 0.033(7) Uani 1 1 d .
O102 O 1.2104(8) 0.9640(10) 0.3294(6) 0.053(9) Uani 1 1 d .
O103 O 0.8816(8) 0.8527(10) 0.2788(6) 0.050(9) Uani 1 1 d .
O104 O 1.0117(9) 1.0353(9) 0.3028(6) 0.047(7) Uiso 1 1 d .
O105 O 0.4538(9) 1.4094(9) 0.3768(6) 0.049(8) Uani 1 1 d .
O106 O 0.5245(9) 1.5221(9) 0.2935(7) 0.047(8) Uani 1 1 d .
O107 O 0.7224(9) 1.2398(9) -0.0694(6) 0.047(7) Uiso 1 1 d .
O108 O 1.2050(10) 0.6997(9) 0.3356(6) 0.052(8) Uani 1 1 d .
O109 O 1.2165(9) 0.9634(11) 0.1781(7) 0.058(9) Uani 1 1 d .
O110 O 0.8227(8) 0.7093(9) 0.4407(6) 0.043(8) Uani 1 1 d .
O111 O 0.8391(9) 0.8592(10) 0.5715(6) 0.055(8) Uiso 1 1 d .
O112 O 0.5588(8) 1.3791(8) 0.3691(5) 0.026(6) Uiso 1 1 d .
O113 O 0.7939(9) 1.1902(9) 0.1670(6) 0.042(7) Uiso 1 1 d .
O114 O 0.6804(9) 0.8736(9) 0.3807(6) 0.042(7) Uiso 1 1 d .
O115 O 0.6812(9) 0.8523(9) 0.5321(6) 0.052(8) Uani 1 1 d .
O116 O 0.8938(10) 1.2351(10) 0.2562(6) 0.055(8) Uani 1 1 d .
O117 O 0.5970(8) 1.3032(9) 0.4168(6) 0.038(7) Uiso 1 1 d .
O118 O 1.2171(8) 0.8388(9) 0.1980(6) 0.048(8) Uani 1 1 d .
O119 O 0.8884(8) 1.1576(8) 0.2970(5) 0.028(6) Uiso 1 1 d .
O120 O 1.0294(8) 0.7163(9) 0.3219(5) 0.033(6) Uiso 1 1 d .
O121 O 0.6206(8) 0.9264(9) 0.4897(6) 0.036(7) Uani 1 1 d .
O122 O 0.9673(9) 1.2517(10) 0.3072(6) 0.047(7) Uiso 1 1 d .
O123 O 0.7434(8) 0.9492(8) 0.2572(5) 0.027(6) Uiso 1 1 d .
O124 O 1.1965(8) 0.8455(9) 0.2750(6) 0.035(7) Uiso 1 1 d .
O125 O 0.6794(8) 0.8694(9) 0.3035(6) 0.037(7) Uiso 1 1 d .
O126 O 1.1500(8) 0.6646(8) 0.3144(6) 0.040(7) Uani 1 1 d .
O127 O 0.8102(9) 0.9633(9) 0.1078(6) 0.047(8) Uani 1 1 d .
O128 O 0.8119(8) 1.0627(9) 0.0914(6) 0.036(7) Uiso 1 1 d .
O129 O 1.1516(8) 0.7888(8) 0.2906(5) 0.027(6) Uani 1 1 d .
O130 O 0.6752(9) 1.4055(9) 0.5082(6) 0.043(7) Uiso 1 1 d .
O131 O 0.8144(8) 1.1387(8) 0.2718(5) 0.028(6) Uiso 1 1 d .
O132 O 0.7141(8) 1.0734(10) 0.3608(5) 0.040(8) Uani 1 1 d .
O133 O 0.6738(9) 1.3391(10) -0.0705(6) 0.055(8) Uiso 1 1 d .
O134 O 0.9771(10) 1.1716(9) 0.2847(6) 0.053(8) Uani 1 1 d .
O135 O 0.6494(9) 0.8092(11) 0.3554(6) 0.059(10) Uani 1 1 d .
O136 O 0.5101(8) 1.3274(8) 0.3538(5) 0.028(6) Uiso 1 1 d .
O137 O 0.6830(8) 1.5284(9) 0.3097(7) 0.047(8) Uani 1 1 d .
O138 O 0.3599(10) 0.9001(11) 0.3295(7) 0.062(8) Uiso 1 1 d .
O139 O 0.6511(9) 1.3328(10) 0.0798(7) 0.058(9) Uani 1 1 d .
O140 O 0.8748(9) 1.1202(10) -0.0208(6) 0.047(7) Uiso 1 1 d .
O141 O 0.3607(9) 0.8814(9) 0.4036(6) 0.046(7) Uiso 1 1 d .
O142 O 0.9735(8) 1.1752(9) 0.2127(6) 0.041(8) Uani 1 1 d .
O143 O 1.0754(9) 1.2173(10) 0.1812(6) 0.055(8) Uiso 1 1 d .
O144 O 0.7311(9) 1.2718(10) 0.1385(6) 0.052(8) Uani 1 1 d .
O145 O 0.5465(8) 0.9721(9) 0.2989(6) 0.037(7) Uani 1 1 d .
O146 O 0.5793(8) 0.8780(9) 0.3956(6) 0.037(7) Uani 1 1 d .
O147 O 0.7271(8) 0.7167(8) 0.4557(6) 0.029(6) Uani 1 1 d .
O148 O 0.4398(8) 0.8613(8) 0.3630(6) 0.038(7) Uani 1 1 d .
O149 O 1.1460(8) 0.7077(9) 0.2170(6) 0.039(7) Uiso 1 1 d .
O150 O 0.5361(9) 1.0195(10) 0.3581(5) 0.043(8) Uani 1 1 d .
O151 O 0.7604(8) 1.2848(9) 0.3683(6) 0.035(7) Uiso 1 1 d .
O152 O 0.9599(9) 0.7329(10) 0.5004(7) 0.053(8) Uani 1 1 d .
O153 O 1.0227(8) 0.9148(8) 0.2499(6) 0.028(6) Uani 1 1 d .
O154 O 0.7935(9) 0.6552(10) 0.4045(6) 0.048(7) Uiso 1 1 d .
O155 O 0.8846(8) 1.1931(9) 0.0452(5) 0.049(8) Uani 1 1 d .
O156 O 0.7976(9) 1.3795(9) 0.3248(6) 0.044(7) Uiso 1 1 d .
O157 O 0.5241(9) 0.9507(9) 0.4311(7) 0.049(8) Uani 1 1 d .
O158 O 0.3518(10) 1.4560(10) 0.2079(7) 0.050(8) Uiso 1 1 d .
O159 O 0.7945(8) 1.1637(9) 0.3395(6) 0.032(7) Uani 1 1 d .
O160 O 0.6963(9) 0.9868(10) 0.3854(6) 0.055(8) Uiso 1 1 d .
O161 O 0.9234(8) 0.9398(9) 0.2425(6) 0.038(7) Uiso 1 1 d .
O162 O 0.6429(9) 0.9671(9) 0.2791(6) 0.045(7) Uiso 1 1 d .
O163 O 0.7190(9) 0.9095(9) 0.4124(6) 0.043(7) Uani 1 1 d .
O164 O 0.5793(9) 0.7687(11) 0.5558(7) 0.062(9) Uani 1 1 d .
O165 O 0.4103(10) 0.7072(11) 0.4252(7) 0.071(10) Uani 1 1 d .
O166 O 0.6674(7) 1.1115(8) 0.2258(5) 0.025(6) Uani 1 1 d .
O167 O 1.1464(8) 0.7214(9) 0.3965(6) 0.036(7) Uiso 1 1 d .
O168 O 0.6114(8) 1.1785(9) 0.1762(6) 0.042(7) Uiso 1 1 d .
O169 O 1.1584(9) 0.7973(9) 0.3694(6) 0.042(7) Uani 1 1 d .
O170 O 1.2979(10) 0.6868(10) 0.2927(7) 0.061(9) Uani 1 1 d .
O171 O 0.9624(8) 1.1021(9) 0.2530(6) 0.041(7) Uiso 1 1 d .
O172 O 0.3967(10) 0.9451(11) 0.3690(7) 0.067(9) Uiso 1 1 d .
O173 O 0.9061(8) 0.7832(9) 0.3316(6) 0.039(7) Uiso 1 1 d .
O174 O 0.8665(8) 0.7788(9) 0.4768(5) 0.032(6) Uiso 1 1 d .
O175 O 1.0542(10) 1.0744(10) 0.1765(6) 0.058(9) Uani 1 1 d .
O176 O 1.0632(7) 0.9577(8) 0.3428(5) 0.024(6) Uiso 1 1 d .
O177 O 0.7348(9) 0.6394(10) 0.5439(6) 0.052(8) Uiso 1 1 d .
O178 O 0.9115(9) 0.9242(9) 0.1210(6) 0.046(8) Uani 1 1 d .
O179 O 0.7141(9) 0.7266(9) 0.3824(6) 0.047(8) Uani 1 1 d .
O180 O 0.5331(9) 0.8712(10) 0.2731(6) 0.054(9) Uani 1 1 d .
O181 O 0.9033(8) 1.0698(8) 0.2981(5) 0.032(6) Uiso 1 1 d .
O182 O 0.8249(9) 1.1279(9) -0.0774(5) 0.048(8) Uani 1 1 d .
O183 O 1.1957(9) 1.1237(10) 0.2682(7) 0.058(8) Uiso 1 1 d .
O184 O 0.9818(9) 0.7863(9) 0.2768(6) 0.042(7) Uani 1 1 d .
O185 O 0.6030(10) 1.3605(11) 0.5121(7) 0.064(9) Uani 1 1 d .
O186 O 1.2335(9) 1.0308(10) 0.2076(6) 0.052(8) Uiso 1 1 d .
O187 O 0.6354(8) 1.1871(9) 0.3086(5) 0.032(6) Uiso 1 1 d .
O188 O 0.6577(9) 1.1879(10) -0.0218(6) 0.057(8) Uiso 1 1 d .
O189 O 0.5750(9) 0.8824(10) 0.5389(6) 0.053(9) Uani 1 1 d .
O190 O 0.5646(8) 1.2435(9) 0.0115(6) 0.041(7) Uiso 1 1 d .
O191 O 0.8715(8) 0.8408(9) 0.4188(6) 0.041(7) Uani 1 1 d .
O192 O 0.7702(9) 1.4772(10) 0.4269(7) 0.057(8) Uiso 1 1 d .
O193 O 0.6007(10) 1.2818(10) 0.1749(6) 0.056(9) Uani 1 1 d .
O194 O 1.1153(8) 0.8712(9) 0.3272(5) 0.035(7) Uani 1 1 d .
O195 O 0.7278(10) 1.1589(11) -0.0754(7) 0.065(9) Uiso 1 1 d .
O196 O 1.0749(8) 0.9484(9) 0.1937(6) 0.035(7) Uiso 1 1 d .
O197 O 0.5084(8) 1.4446(9) 0.3173(6) 0.038(7) Uani 1 1 d .
O198 O 0.8077(9) 1.2470(9) 0.5097(7) 0.049(8) Uani 1 1 d .
O199 O 0.4947(8) 1.4654(9) 0.1846(6) 0.037(7) Uiso 1 1 d .
O200 O 0.6960(9) 1.5218(9) 0.3848(6) 0.047(7) Uiso 1 1 d .
O201 O 0.7008(9) 0.8708(10) 0.1595(6) 0.049(7) Uiso 1 1 d .
O202 O 0.4256(10) 1.5640(11) 0.2863(7) 0.064(9) Uiso 1 1 d .
O203 O 0.5453(8) 1.3853(10) 0.4432(6) 0.052(9) Uani 1 1 d .
O204 O 0.7333(9) 0.8228(10) 0.2251(6) 0.049(7) Uiso 1 1 d .
O205 O 0.3797(9) 0.9797(9) 0.2938(7) 0.054(8) Uani 1 1 d .
O206 O 0.7998(9) 0.6469(9) 0.4871(6) 0.046(7) Uiso 1 1 d .
O207 O 0.9781(10) 1.2538(10) 0.1755(6) 0.056(9) Uani 1 1 d .
O208 O 1.1463(8) 1.0641(9) 0.2469(6) 0.038(7) Uiso 1 1 d .
O209 O 0.8133(9) 0.7259(10) 0.3680(6) 0.048(8) Uani 1 1 d .
O210 O 1.1146(8) 1.0086(8) 0.3047(5) 0.029(7) Uani 1 1 d .
O211 O 0.7669(9) 0.8855(10) 0.0337(6) 0.055(8) Uiso 1 1 d .
O212 O 0.5081(11) 0.7264(10) 0.2958(7) 0.068(9) Uani 1 1 d .
O213 O 0.7066(9) 1.4633(10) 0.4745(8) 0.062(9) Uani 1 1 d .
O214 O 0.7665(8) 1.0013(10) 0.4221(6) 0.048(8) Uani 1 1 d .
O215 O 1.0954(10) 1.0977(10) 0.1081(7) 0.063(9) Uani 1 1 d .
O216 O 0.5492(8) 0.7383(9) 0.4466(6) 0.041(7) Uani 1 1 d .
O217 O 0.5328(8) 1.2387(9) 0.3117(6) 0.044(8) Uani 1 1 d .
O218 O 0.8798(9) 0.7862(10) 0.1237(6) 0.057(8) Uiso 1 1 d .
O219 O 0.5836(10) 0.8695(10) 0.4694(7) 0.061(8) Uiso 1 1 d .
O220 O 1.1515(9) 1.0606(9) 0.3260(6) 0.043(8) Uani 1 1 d .
O221 O 0.6377(9) 1.0015(9) 0.3429(6) 0.050(8) Uani 1 1 d .
O222 O 0.4600(9) 1.5165(10) 0.3561(6) 0.053(8) Uani 1 1 d .
O223 O 1.0933(8) 0.7534(9) 0.2710(5) 0.029(7) Uani 1 1 d .
O224 O 0.9179(9) 0.6824(10) 0.5454(7) 0.059(8) Uiso 1 1 d .
O225 O 0.6950(9) 0.9759(10) 0.4613(6) 0.049(8) Uiso 1 1 d .
O226 O 0.8481(10) 1.4371(11) 0.3798(8) 0.070(10) Uani 1 1 d .
O227 O 0.6122(9) 0.7649(9) 0.3143(6) 0.051(8) Uani 1 1 d .
O228 O 0.6131(8) 0.7440(9) 0.3852(6) 0.038(7) Uani 1 1 d .
O229 O 0.8799(9) 1.3687(9) 0.4307(6) 0.044(7) Uiso 1 1 d .
O230 O 0.7447(8) 1.1473(9) 0.2188(6) 0.040(7) Uani 1 1 d .
O231 O 0.6401(9) 1.0793(10) 0.1677(6) 0.054(8) Uiso 1 1 d .
O232 O 0.4347(9) 0.8468(10) 0.4428(7) 0.060(9) Uani 1 1 d .
O233 O 1.0870(8) 1.1369(9) 0.2794(6) 0.045(8) Uani 1 1 d .
O234 O 0.8763(9) 0.9897(10) 0.0598(6) 0.048(7) Uiso 1 1 d .
O235 O 0.4140(8) 1.4850(9) 0.3081(6) 0.045(8) Uani 1 1 d .
O236 O 0.9813(9) 0.7251(9) 0.3937(7) 0.054(8) Uani 1 1 d .
O237 O 1.2377(8) 0.7617(10) 0.2510(6) 0.045(8) Uani 1 1 d .
O238 O 0.7144(9) 0.9934(10) 0.1913(6) 0.050(8) Uani 1 1 d .
O239 O 0.6732(11) 0.6994(11) 0.5829(7) 0.073(9) Uiso 1 1 d .
O240 O 0.4896(9) 0.7935(10) 0.5024(6) 0.056(9) Uani 1 1 d .
O241 O 1.0398(9) 1.1654(9) 0.3380(6) 0.045(7) Uiso 1 1 d .
O242 O 0.7744(8) 1.2747(9) 0.4412(6) 0.041(7) Uiso 1 1 d .
O243 O 0.4321(8) 1.4497(9) 0.2370(6) 0.039(7) Uiso 1 1 d .
O244 O 0.7488(8) 1.0409(10) 0.1485(5) 0.044(8) Uani 1 1 d .
O245 O 0.9129(9) 1.0373(10) 0.0994(6) 0.053(8) Uani 1 1 d .
O246 O 0.6430(10) 1.0930(10) 0.3122(7) 0.063(9) Uani 1 1 d .
O247 O 0.7133(8) 0.7524(9) 0.3086(6) 0.046(8) Uani 1 1 d .
O248 O 0.4841(8) 1.4959(9) 0.2473(6) 0.034(7) Uani 1 1 d .
O249 O 1.0038(9) 1.0248(9) 0.1630(6) 0.044(8) Uani 1 1 d .
O250 O 0.8690(11) 0.7712(10) 0.5471(7) 0.063(9) Uani 1 1 d .
O251 O 0.5530(9) 1.4360(10) 0.1297(6) 0.050(8) Uiso 1 1 d .
O252 O 1.0974(8) 0.7579(8) 0.3407(5) 0.033(7) Uani 1 1 d .
O253 O 1.0434(8) 0.7534(10) 0.2214(6) 0.052(8) Uani 1 1 d .
O254 O 0.6623(8) 1.0614(9) 0.0707(6) 0.041(7) Uiso 1 1 d .
O255 O 0.4731(9) 0.9301(10) 0.3180(6) 0.049(8) Uiso 1 1 d .
O256 O 0.4348(10) 1.5674(11) 0.1835(7) 0.074(10) Uani 1 1 d .
O257 O 0.4764(9) 0.9053(10) 0.4095(6) 0.052(8) Uiso 1 1 d .
O258 O 0.3929(8) 0.7973(9) 0.3985(6) 0.040(7) Uani 1 1 d .
O259 O 0.8018(8) 1.4091(9) 0.4752(6) 0.039(7) Uiso 1 1 d .
O260 O 0.8369(8) 1.3090(9) 0.4551(6) 0.043(8) Uani 1 1 d .
O261 O 1.1009(10) 1.0013(11) 0.1382(7) 0.065(9) Uiso 1 1 d .
O262 O 0.6708(11) 0.9984(11) -0.0257(7) 0.081(11) Uani 1 1 d .
O263 O 0.7961(8) 0.8684(9) 0.2263(6) 0.041(7) Uiso 1 1 d .
O264 O 0.6871(10) 0.6830(12) 0.3408(6) 0.066(10) Uani 1 1 d .
O265 O 0.6947(8) 1.4162(9) 0.2571(6) 0.041(7) Uiso 1 1 d .
O266 O 0.6563(11) 0.9297(12) 0.0269(7) 0.079(11) Uani 1 1 d .
O267 O 1.1744(11) 1.2104(11) 0.2888(8) 0.082(11) Uani 1 1 d .
O268 O 0.7692(10) 1.1556(9) -0.0176(6) 0.057(9) Uani 1 1 d .
O269 O 0.8025(10) 1.2120(9) 0.0921(5) 0.047(8) Uani 1 1 d .
O270 O 0.8178(9) 1.2081(10) -0.0691(6) 0.062(10) Uani 1 1 d .
O271 O 0.5805(9) 0.8852(10) 0.3211(6) 0.056(8) Uiso 1 1 d .
O272 O 1.0977(9) 1.0043(10) 0.3818(7) 0.055(9) Uani 1 1 d .
O273 O 1.2080(10) 0.8583(12) 0.3451(6) 0.072(11) Uani 1 1 d .
O274 O 0.5316(9) 0.8298(9) 0.4396(6) 0.042(7) Uiso 1 1 d .
O275 O 1.2085(9) 0.6944(10) 0.2662(6) 0.057(9) Uani 1 1 d .
O276 O 1.0051(10) 0.9133(9) 0.1801(6) 0.051(8) Uani 1 1 d .
O277 O 0.6261(8) 1.4962(9) 0.3675(6) 0.036(7) Uiso 1 1 d .
O278 O 0.3735(10) 1.5521(10) 0.2366(7) 0.059(8) Uiso 1 1 d .
O279 O 0.6058(10) 1.0299(10) 0.1260(7) 0.057(8) Uani 1 1 d .
O280 O 0.5440(9) 1.4942(9) 0.4188(6) 0.050(8) Uani 1 1 d .
O281 O 0.8835(11) 0.9188(11) -0.0244(7) 0.081(11) Uani 1 1 d .
O282 O 0.8915(9) 1.1973(9) -0.0283(6) 0.050(8) Uani 1 1 d .
O283 O 0.9603(10) 1.1198(11) 0.0130(6) 0.061(9) Uani 1 1 d .
O284 O 0.3425(11) 1.4897(10) 0.2701(7) 0.060(9) Uani 1 1 d .
O285 O 1.2308(9) 1.0303(10) 0.2792(7) 0.057(8) Uiso 1 1 d .
O286 O 0.8791(8) 1.1717(9) 0.2247(6) 0.043(8) Uani 1 1 d .
O287 O 0.4533(9) 0.7587(11) 0.4507(6) 0.062(10) Uani 1 1 d .
O288 O 0.8414(8) 1.2889(10) 0.3909(6) 0.047(8) Uani 1 1 d .
O289 O 1.0865(11) 0.6857(10) 0.3749(6) 0.061(9) Uani 1 1 d .
O290 O 0.9082(9) 0.6926(11) 0.4747(7) 0.065(10) Uani 1 1 d .
O291 O 0.7765(11) 0.9467(13) -0.0122(6) 0.085(12) Uani 1 1 d .
O292 O 0.5520(10) 0.7819(11) 0.2594(7) 0.063(9) Uiso 1 1 d .
O293 O 0.7111(10) 1.2308(10) 0.0135(5) 0.054(9) Uani 1 1 d .
O294 O 0.7326(8) 1.3703(9) 0.4520(6) 0.042(7) Uiso 1 1 d .
O295 O 1.1870(10) 0.6298(10) 0.3812(7) 0.066(9) Uani 1 1 d .
O296 O 1.0190(10) 1.2179(10) 0.2409(7) 0.064(9) Uani 1 1 d .
O297 O 0.7491(10) 1.2834(9) 0.0480(6) 0.048(8) Uani 1 1 d .
O298 O 0.6364(13) 0.8550(12) 0.0534(8) 0.098(12) Uani 1 1 d .
O299 O 0.8298(8) 1.0730(8) 0.3319(5) 0.035(7) Uani 1 1 d .
O300 O 0.7117(9) 1.1135(9) 0.1682(6) 0.046(8) Uani 1 1 d .
O301 O 0.9398(9) 1.0307(9) 0.0278(7) 0.057(9) Uani 1 1 d .
O302 O 0.8020(9) 0.8277(10) 0.1663(6) 0.057(8) Uiso 1 1 d .
O303 O 1.2006(10) 1.1189(10) 0.2020(7) 0.061(8) Uiso 1 1 d .
O304 O 0.4068(10) 1.5774(13) 0.1156(8) 0.100(13) Uani 1 1 d .
O305 O 1.0863(9) 1.1345(10) 0.2107(6) 0.047(8) Uani 1 1 d .
O306 O 0.8395(10) 0.7301(9) 0.1814(7) 0.063(9) Uani 1 1 d .
O307 O 0.8679(10) 1.4533(11) 0.4459(8) 0.074(10) Uani 1 1 d .
O308 O 1.2375(9) 0.7696(9) 0.3191(6) 0.044(7) Uiso 1 1 d .
O309 O 0.9581(10) 0.7977(9) 0.0748(6) 0.053(8) Uani 1 1 d .
O310 O 0.3810(9) 1.3628(13) 0.2039(7) 0.083(12) Uani 1 1 d .
O311 O 0.8790(11) 0.8425(11) 0.0321(7) 0.076(9) Uiso 1 1 d .
O312 O 1.0369(9) 1.1614(10) 0.1560(7) 0.065(10) Uani 1 1 d .
O313 O 0.8111(11) 0.6408(10) 0.5734(7) 0.076(10) Uani 1 1 d .
O314 O 1.1817(11) 1.2038(12) 0.1551(7) 0.079(10) Uiso 1 1 d .
O315 O 1.0756(10) 1.2167(11) 0.2899(7) 0.073(10) Uani 1 1 d .
O316 O 0.5688(10) 0.7094(10) 0.3515(7) 0.059(8) Uiso 1 1 d .
O317 O 0.8649(9) 1.2010(11) 0.4278(8) 0.072(10) Uani 1 1 d .
O318 O 0.6444(8) 0.8021(10) 0.5105(6) 0.045(8) Uani 1 1 d .
O319 O 0.6159(9) 0.6590(10) 0.4138(6) 0.054(8) Uiso 1 1 d .
O320 O 0.8189(10) 1.0775(9) 0.1598(7) 0.057(8) Uani 1 1 d .
O321 O 0.7695(9) 1.4606(10) 0.3450(8) 0.061(9) Uani 1 1 d .
O322 O 0.7226(11) 0.7871(12) 0.6225(7) 0.069(11) Uani 1 1 d .
O323 O 0.7653(11) 1.2838(11) -0.0392(7) 0.073(10) Uani 1 1 d .
O324 O 0.8781(9) 1.3525(11) 0.3616(7) 0.062(9) Uani 1 1 d .
O325 O 0.5943(11) 1.1363(11) 0.0362(7) 0.076(10) Uiso 1 1 d .
O326 O 0.5023(10) 1.2959(11) 0.1732(7) 0.068(10) Uani 1 1 d .
O327 O 1.1382(9) 1.1464(10) 0.3271(6) 0.053(8) Uiso 1 1 d .
O328 O 0.5935(10) 1.5516(9) 0.2407(6) 0.052(8) Uani 1 1 d .
O329 O 0.7491(9) 0.7866(10) 0.1427(6) 0.052(8) Uiso 1 1 d .
O330 O 0.4523(10) 1.4817(12) 0.1238(7) 0.079(11) Uani 1 1 d .
O331 O 0.9854(9) 0.7016(10) 0.2633(6) 0.050(8) Uani 1 1 d .
O332 O 0.7065(9) 1.3762(10) 0.1931(6) 0.048(8) Uani 1 1 d .
O333 O 0.6487(11) 0.8125(11) 0.1804(7) 0.076(10) Uiso 1 1 d .
O334 O 0.3761(9) 0.9433(10) 0.4479(6) 0.052(8) Uiso 1 1 d .
O335 O 0.4324(11) 0.8866(10) 0.2840(6) 0.057(9) Uani 1 1 d .
O336 O 0.8643(9) 1.4230(11) 0.3079(9) 0.077(11) Uani 1 1 d .
O337 O 0.6951(10) 0.9218(10) 0.2168(7) 0.063(9) Uani 1 1 d .
O338 O 0.7989(9) 0.8436(10) 0.5139(7) 0.058(8) Uiso 1 1 d .
O339 O 0.5952(10) 1.0607(11) 0.4013(7) 0.074(9) Uiso 1 1 d .
O340 O 0.8903(9) 0.6216(10) 0.4455(6) 0.053(8) Uiso 1 1 d .
O341 O 0.7087(9) 1.3122(10) 0.4948(6) 0.057(8) Uiso 1 1 d .
O342 O 0.3569(10) 1.4313(12) 0.3368(7) 0.078(11) Uani 1 1 d .
O343 O 0.6261(10) 0.8756(11) 0.1223(7) 0.069(9) Uiso 1 1 d .
O344 O 0.8605(11) 1.2769(10) -0.0738(7) 0.077(11) Uani 1 1 d .
O345 O 0.8866(10) 0.6269(10) 0.5206(7) 0.061(8) Uiso 1 1 d .
O346 O 0.4698(8) 1.3545(9) 0.2271(6) 0.040(7) Uani 1 1 d .
O347 O 1.0471(9) 0.7655(10) 0.4039(6) 0.058(9) Uani 1 1 d .
O348 O 0.3855(10) 1.3995(9) 0.2667(7) 0.046(8) Uani 1 1 d .
O349 O 0.4955(11) 0.9614(11) 0.2470(6) 0.068(10) Uani 1 1 d .
O350 O 0.8540(8) 1.2154(9) 0.3590(7) 0.051(8) Uani 1 1 d .
O351 O 0.7146(10) 0.6337(9) 0.4740(7) 0.054(8) Uani 1 1 d .
O352 O 0.6159(10) 0.6948(11) 0.2807(7) 0.069(9) Uiso 1 1 d .
O353 O 0.8836(9) 0.8586(11) 0.4817(7) 0.071(10) Uani 1 1 d .
O354 O 0.7454(9) 1.4239(11) 0.5472(7) 0.065(10) Uani 1 1 d .
O355 O 1.2914(9) 1.0720(11) 0.2320(7) 0.069(10) Uani 1 1 d .
O356 O 0.8907(9) 0.7625(10) 0.0544(6) 0.055(8) Uiso 1 1 d .
O357 O 0.7645(8) 0.7770(9) 0.5579(6) 0.041(7) Uiso 1 1 d .
O358 O 0.4457(10) 0.7376(10) 0.3604(7) 0.062(8) Uiso 1 1 d .
O359 O 0.6764(12) 0.7597(14) 0.0419(9) 0.106(12) Uiso 1 1 d .
O360 O 0.5917(9) 1.4639(9) 0.2479(6) 0.046(7) Uiso 1 1 d .
O361 O 0.8204(9) 0.9369(11) 0.3033(6) 0.063(10) Uani 1 1 d .
O362 O 0.4512(8) 0.7975(9) 0.2669(6) 0.041(7) Uiso 1 1 d .
O363 O 0.6699(10) 1.1022(10) -0.0447(7) 0.063(8) Uiso 1 1 d .
O364 O 0.7781(9) 1.1982(10) -0.1286(6) 0.056(8) Uiso 1 1 d .
O365 O 0.3894(9) 0.8167(10) 0.3265(6) 0.049(7) Uiso 1 1 d .
O366 O 0.9112(11) 0.6067(11) 0.5894(7) 0.078(10) Uani 1 1 d .
O367 O 0.5030(9) 0.7990(10) 0.3214(6) 0.051(8) Uani 1 1 d .
O368 O 0.8608(12) 0.6957(13) 0.0388(8) 0.096(11) Uiso 1 1 d .
O369 O 0.7072(10) 0.8611(11) 0.0842(7) 0.070(9) Uiso 1 1 d .
O370 O 0.8273(10) 0.7136(11) 0.5185(7) 0.061(9) Uani 1 1 d .
O371 O 0.8286(9) 0.7358(10) 0.1062(7) 0.059(8) Uiso 1 1 d .
O372 O 0.7332(9) 0.6227(11) 0.6191(7) 0.067(10) Uani 1 1 d .
O373 O 0.6620(9) 0.7899(10) 0.5791(6) 0.056(9) Uani 1 1 d .
O374 O 0.6802(10) 1.3207(11) 0.0044(6) 0.076(11) Uani 1 1 d .
O375 O 0.6067(9) 1.1393(10) 0.1057(6) 0.051(8) Uani 1 1 d .
O376 O 0.7271(12) 0.9016(12) -0.0263(7) 0.093(12) Uani 1 1 d .
O377 O 0.6782(11) 0.7918(11) 0.1053(8) 0.083(11) Uani 1 1 d .
O378 O 1.1015(10) 1.1024(11) 0.3882(7) 0.067(9) Uiso 1 1 d .
O379 O 0.3836(10) 1.5210(11) 0.1735(7) 0.074(10) Uiso 1 1 d .
O380 O 0.6868(9) 1.5548(10) 0.4512(8) 0.071(10) Uani 1 1 d .
O381 O 0.8168(11) 0.7783(11) 0.6070(8) 0.043(9) Uiso 1 1 d .
O382 O 0.5002(9) 0.7826(10) 0.3920(6) 0.046(7) Uiso 1 1 d .
O383 O 1.1560(10) 1.0566(11) 0.1700(7) 0.065(9) Uiso 1 1 d .
O384 O 0.4929(9) 0.8577(10) 0.2187(7) 0.057(8) Uiso 1 1 d .
O385 O 0.4092(9) 0.7367(9) 0.2899(7) 0.056(8) Uani 1 1 d .
O386 O 1.1393(9) 1.1921(10) 0.2296(7) 0.055(9) Uani 1 1 d .
O387 O 0.6402(12) 0.8729(12) 0.6048(8) 0.090(11) Uiso 1 1 d .
O388 O 0.7041(10) 0.9783(11) 0.0442(7) 0.063(9) Uiso 1 1 d .
O389 O 0.5942(12) 1.0294(13) 0.0567(8) 0.100(11) Uiso 1 1 d .
O390 O 0.5053(11) 1.5264(10) 0.1341(7) 0.069(9) Uani 1 1 d .
O391 O 0.5000(9) 1.3921(11) 0.1021(7) 0.071(10) Uani 1 1 d .
O392 O 0.7615(11) 0.7612(12) 0.0607(8) 0.080(10) Uiso 1 1 d .
O393 O 0.4394(10) 1.4129(11) 0.1658(7) 0.066(9) Uiso 1 1 d .
O394 O 0.8099(10) 0.8223(10) 0.0860(7) 0.063(9) Uani 1 1 d .
O395 O 0.6319(16) 0.7550(17) 0.6514(11) 0.037(13) Uiso 0.50 1 d P
O396 O 0.9387(10) 0.9013(10) 0.0530(7) 0.060(8) Uiso 1 1 d .
O397 O 0.7502(11) 0.7092(11) 0.6110(7) 0.075(9) Uiso 1 1 d .
O398 O 0.5656(10) 0.9375(10) 0.0687(7) 0.061(8) Uiso 1 1 d .
O399 O 0.7791(12) 0.8190(13) -0.0608(8) 0.100(11) Uiso 1 1 d .
O400 O 0.7942(9) 1.3849(9) 0.4015(6) 0.045(7) Uiso 1 1 d .
O401 O 0.8211(12) 0.7892(13) 0.0117(8) 0.093(11) Uiso 1 1 d .
O402 O 0.6730(10) 1.4682(11) 0.1922(8) 0.076(10) Uani 1 1 d .
O403 O 0.6179(8) 1.4144(9) 0.3939(6) 0.037(7) Uani 1 1 d .
O404 O 0.8413(11) 0.6988(10) 0.6007(7) 0.061(9) Uani 1 1 d .
O405 O 0.7350(8) 0.7205(9) 0.5327(6) 0.040(7) Uani 1 1 d .
O406 O 0.5096(13) 0.7002(12) 0.4104(7) 0.084(11) Uani 1 1 d .
O407 O 0.4884(12) 1.5771(10) 0.2324(7) 0.073(10) Uani 1 1 d .
O408 O 0.2878(12) 1.5457(12) 0.2147(8) 0.098(12) Uani 1 1 d .
O409 O 0.5550(9) 1.5183(10) 0.1903(6) 0.051(8) Uiso 1 1 d .
O410 O 0.6130(13) 1.4873(12) 0.1251(7) 0.102(13) Uani 1 1 d .
O411 O 0.8392(9) 1.2810(11) 0.0747(7) 0.064(9) Uani 1 1 d .
O412 O 0.7203(11) 0.8217(12) 0.0126(9) 0.093(12) Uani 1 1 d .
O413 O 0.9313(10) 1.2780(11) 0.4141(7) 0.069(10) Uani 1 1 d .
O414 O 0.7704(9) 1.4422(10) 0.2651(7) 0.058(8) Uiso 1 1 d .
O415 O 0.7936(11) 0.7267(12) 0.6660(8) 0.086(10) Uiso 1 1 d .
O416 O 0.3884(13) 1.6316(14) 0.2344(9) 0.105(12) Uiso 1 1 d .
O417 O 0.8263(11) 0.8652(12) -0.0264(8) 0.084(10) Uiso 1 1 d .
O418 O 0.8494(19) 1.110(2) 0.2026(13) 0.055(16) Uiso 0.50 1 d P
O420 O 0.6138(14) 1.1417(15) 0.3786(10) 0.020(11) Uiso 0.50 1 d P
O421 O 0.8476(13) 0.9258(14) 0.2351(9) 0.009(10) Uiso 0.50 1 d P
O422 O 0.7833(14) 0.8514(15) 0.3014(10) 0.020(11) Uiso 0.50 1 d P
O501 O 0.5854(8) 1.1966(8) 0.4349(5) 0.032(6) Uiso 1 1 d .
O502 O 0.6899(9) 1.2421(9) 0.4739(6) 0.046(7) Uiso 1 1 d .
O503 O 0.4998(8) 1.0574(9) 0.2380(6) 0.042(7) Uiso 1 1 d .
O504 O 1.0862(7) 0.8096(8) 0.5110(5) 0.023(6) Uiso 1 1 d .
O505 O 1.0157(10) 1.0437(12) 0.0842(7) 0.094(13) Uani 1 1 d .
O506 O 0.4924(10) 0.8531(10) 0.5517(7) 0.062(8) Uiso 1 1 d .
O508 O 0.5047(10) 1.3693(12) 0.5211(7) 0.083(11) Uani 1 1 d .
O509 O 0.7900(12) 0.7240(13) 0.2489(8) 0.093(11) Uiso 1 1 d .
O510 O 0.8933(12) 0.7009(13) 0.3124(8) 0.096(11) Uiso 1 1 d .
O511 O 0.8768(10) 1.3152(11) 0.2028(7) 0.070(9) Uiso 1 1 d .
O512 O 0.7845(10) 1.3369(11) 0.1343(7) 0.063(9) Uiso 1 1 d .
O513 O 1.0656(11) 0.8705(12) 0.0938(8) 0.083(10) Uiso 1 1 d .
O514 O 0.9203(12) 0.8848(13) 0.5370(9) 0.103(12) Uiso 1 1 d .
O515 O 0.8182(12) 0.5624(13) 0.4394(8) 0.094(11) Uiso 1 1 d .
O516 O 1.2957(13) 0.8704(14) 0.1405(9) 0.112(13) Uiso 1 1 d .
O517 O 0.5655(8) 0.6945(9) 0.5271(6) 0.037(7) Uiso 1 1 d .
O518 O 0.6077(13) 0.6287(14) 0.4915(9) 0.114(13) Uiso 1 1 d .
O519 O 0.7092(11) 1.0397(12) -0.1064(8) 0.091(11) Uiso 1 1 d .
O520 O 0.6316(11) 1.2447(12) -0.1025(8) 0.091(11) Uiso 1 1 d .
O521 O 0.4241(12) 1.3178(14) 0.1284(9) 0.107(12) Uiso 1 1 d .
O522 O 0.3977(16) 1.0294(17) 0.4297(11) 0.082(14) Uiso 0.70 1 d P
O523 O 0.9566(14) 1.0724(16) 0.4411(10) 0.070(13) Uiso 0.70 1 d P
O524 O 0.4233(12) 1.2694(13) 0.2500(8) 0.102(12) Uiso 1 1 d .
O525 O 0.3802(15) 1.3266(16) 0.3478(10) 0.051(13) Uiso 0.60 1 d P
O526 O 0.7866(12) 0.5491(13) 0.3573(9) 0.105(12) Uiso 1 1 d .
O527 O 0.760(2) 1.370(2) -0.0055(15) 0.08(2) Uiso 0.50 1 d P
O528 O 1.1966(14) 0.8320(15) 0.4352(10) 0.086(13) Uiso 0.80 1 d P
O529 O 0.750(2) 0.689(2) 0.1291(15) 0.08(2) Uiso 0.50 1 d P
O530 O 0.9118(12) 0.9941(13) 0.1694(9) 0.105(12) Uiso 1 1 d .
O531 O 1.3275(13) 0.9988(14) 0.1639(9) 0.112(12) Uiso 1 1 d .
O532 O 1.0000 1.0000 0.5000 0.101(16) Uiso 1 2 d S
O536 O 0.4916(14) 1.6281(15) 0.1516(10) 0.084(13) Uiso 0.80 1 d P
O537 O 0.3606(12) 0.8242(13) 0.2028(9) 0.106(12) Uiso 1 1 d .
O538 O 0.531(2) 0.630(2) 0.3510(14) 0.073(18) Uiso 0.50 1 d P
O539 O 0.5695(17) 0.7535(18) 0.1880(12) 0.044(14) Uiso 0.50 1 d P
O540 O 0.8847(15) 1.1282(16) 0.1256(11) 0.053(13) Uiso 0.60 1 d P
O541 O 0.9951(14) 0.8117(15) 0.4877(10) 0.043(12) Uiso 0.60 1 d P
O542 O 0.3127(13) 0.7527(14) 0.1694(9) 0.052(11) Uiso 0.70 1 d P
O543 O 1.0372(15) 0.8377(16) 0.0974(10) 0.049(12) Uiso 0.60 1 d P
O544 O 0.9520(15) 0.8583(16) 0.2071(10) 0.047(12) Uiso 0.60 1 d P
O545 O 0.8092(15) 1.0098(16) -0.0923(10) 0.047(12) Uiso 0.60 1 d P
O546 O 1.0615(16) 1.2964(18) 0.2222(11) 0.039(14) Uiso 0.50 1 d P
O547 O 0.4199(19) 1.660(2) 0.1038(13) 0.063(17) Uiso 0.50 1 d P
O548 O 1.0316(17) 0.9246(19) 0.0864(12) 0.044(14) Uiso 0.50 1 d P
O549 O 0.9140(19) 1.335(2) 0.2553(13) 0.063(17) Uiso 0.50 1 d P
O550 O 0.7574(17) 0.9312(19) -0.1091(12) 0.044(14) Uiso 0.50 1 d P
O551 O 0.7014(17) 1.0968(18) 0.4697(12) 0.041(14) Uiso 0.50 1 d P
O552 O 0.7015(18) 0.7290(19) 0.2291(13) 0.052(15) Uiso 0.50 1 d P
O553 O 0.7021(16) 1.3883(17) 0.1045(11) 0.036(13) Uiso 0.50 1 d P
O554 O 0.3940(17) 1.3637(18) 0.4116(12) 0.043(14) Uiso 0.50 1 d P
O555 O 0.8935(17) 0.6845(18) 0.2467(12) 0.041(14) Uiso 0.50 1 d P
O556 O 1.0794(16) 0.6085(18) 0.3338(11) 0.039(14) Uiso 0.50 1 d P
O557 O 0.710(2) 0.614(2) 0.2941(15) 0.077(19) Uiso 0.50 1 d P
O558 O 1.0763(17) 0.9026(19) 0.4742(12) 0.045(14) Uiso 0.50 1 d P
O559 O 0.4573(15) 1.6926(16) 0.2037(10) 0.052(13) Uiso 0.60 1 d P
O560 O 0.461(2) 1.777(2) 0.1750(14) 0.067(18) Uiso 0.50 1 d P
O561 O 0.7854(17) 0.5193(19) 0.5113(12) 0.046(15) Uiso 0.50 1 d P
O562 O 0.836(2) 0.550(2) 0.5350(14) 0.068(18) Uiso 0.50 1 d P
O563 O 0.5083(17) 1.1662(19) 0.1424(12) 0.047(15) Uiso 0.50 1 d P
O564 O 0.4776(19) 0.966(2) 0.5433(13) 0.060(17) Uiso 0.50 1 d P
O565 O 0.550(2) 1.008(2) -0.0078(14) 0.068(18) Uiso 0.50 1 d P
O566 O 0.520(2) 1.312(2) 0.4848(15) 0.076(19) Uiso 0.50 1 d P
O567 O 0.5099(17) 1.2625(18) 0.0881(12) 0.044(14) Uiso 0.50 1 d P
O568 O 0.9625(17) 0.9468(19) 0.4614(12) 0.045(14) Uiso 0.50 1 d P
O569 O 0.776(2) 1.166(2) 0.4922(14) 0.071(18) Uiso 0.50 1 d P
O570 O 0.755(2) 1.012(2) 0.5150(14) 0.067(17) Uiso 0.50 1 d P
O571 O 0.7012(17) 0.5597(18) 0.5714(12) 0.042(14) Uiso 0.50 1 d P
O572 O 0.5396(19) 1.360(2) 0.0262(13) 0.060(17) Uiso 0.50 1 d P
O573 O 0.796(2) 1.521(2) 0.2687(15) 0.08(2) Uiso 0.50 1 d P
O574 O 0.662(2) 1.555(3) 0.1491(17) 0.10(2) Uiso 0.50 1 d P
O575 O 0.404(3) 1.562(3) 0.4328(18) 0.07(2) Uiso 0.40 1 d P
O576 O 0.471(3) 1.469(3) 0.500(2) 0.09(3) Uiso 0.40 1 d P
O577 O 0.541(2) 1.181(3) -0.0348(17) 0.10(2) Uiso 0.50 1 d P
O578 O 0.586(2) 1.091(3) -0.0907(17) 0.07(2) Uiso 0.40 1 d P
O579 O 0.9852(19) 1.158(2) 0.4254(13) 0.062(17) Uiso 0.50 1 d P
O580 O 0.425(2) 1.170(3) 0.2410(17) 0.10(2) Uiso 0.50 1 d P
O581 O 0.5160(19) 1.042(2) 0.1666(13) 0.061(17) Uiso 0.50 1 d P
O582 O 1.2505(19) 0.927(2) 0.4416(13) 0.057(16) Uiso 0.50 1 d P
O607 O 0.3467(18) 1.480(2) 0.1218(14) 0.070(19) Uani 0.50 1 d P
K1 K 0.7311(4) 1.0148(4) 0.3081(3) 0.021(3) Uiso 0.432(4) 1 d P
K2 K 0.7319(5) 1.1093(5) 0.2910(3) 0.054(4) Uiso 0.568(4) 1 d P
K3 K 0.6135(3) 1.4235(3) 0.3177(2) 0.042(3) Uani 1 1 d .
K4 K 0.7675(3) 1.0241(3) 0.0436(2) 0.051(3) Uani 1 1 d .
K5 K 1.1910(3) 0.9169(4) 0.3953(3) 0.067(3) Uani 1 1 d .
K6 K 0.8757(3) 0.7592(4) 0.4014(2) 0.055(3) Uani 1 1 d .
K7 K 0.8608(3) 1.2910(4) 0.3106(3) 0.066(3) Uani 1 1 d .
K9 K 0.9637(3) 0.8499(4) 0.4155(3) 0.060(3) Uani 1 1 d .
K10 K 0.6437(4) 1.3471(4) 0.1541(2) 0.058(3) Uani 1 1 d .
K11 K 1.1008(3) 0.9418(3) 0.26924(19) 0.033(2) Uani 1 1 d .
K12 K 0.6372(3) 0.7834(3) 0.4383(2) 0.036(2) Uani 1 1 d .
K13 K 1.0458(4) 1.0414(4) 0.0118(2) 0.068(3) Uani 1 1 d .
K14 K 1.1831(4) 0.9087(4) 0.1431(3) 0.078(4) Uani 1 1 d .
K15 K 0.6449(4) 0.8178(4) 0.2575(3) 0.072(3) Uani 1 1 d .
K16 K 0.5974(4) 0.9444(4) 0.1716(3) 0.076(4) Uani 1 1 d .
K17 K 0.4604(3) 1.4689(4) 0.4265(3) 0.066(3) Uani 1 1 d .
K18 K 0.4611(5) 0.9919(5) 0.3698(3) 0.104(5) Uani 1 1 d .
K19 K 0.7217(4) 0.6144(4) 0.4005(3) 0.073(3) Uani 1 1 d .
K20 K 0.5857(5) 1.0810(5) -0.0169(3) 0.111(5) Uani 1 1 d .
K21 K 0.9538(3) 1.1442(4) 0.3657(3) 0.061(3) Uani 1 1 d .
K22 K 0.5994(4) 1.2364(4) 0.1148(2) 0.065(3) Uani 1 1 d .
K23 K 0.7001(5) 1.5248(5) 0.2311(4) 0.124(5) Uani 1 1 d .
K24 K 0.4540(5) 1.3139(5) 0.2957(3) 0.111(5) Uani 1 1 d .
K25 K 0.9507(6) 1.1281(6) 0.1666(4) 0.035(5) Uani 0.50 1 d P
K26 K 0.4006(6) 0.9829(7) 0.5029(5) 0.112(7) Uani 0.70 1 d P
K27 K 0.8815(8) 0.8518(8) 0.1745(5) 0.070(6) Uiso 0.50 1 d P
K28 K 0.8554(9) 0.9624(8) 0.4715(6) 0.081(7) Uani 0.50 1 d P
K29 K 0.3988(6) 1.0393(7) 0.2397(6) 0.071(7) Uani 0.50 1 d P
K30 K 0.3547(6) 0.7331(7) 0.2347(4) 0.049(6) Uani 0.50 1 d P
K31 K 0.8486(5) 1.1107(5) 0.4438(4) 0.087(5) Uani 0.80 1 d P
K32 K 0.5004(5) 1.2052(5) 0.2057(3) 0.111(5) Uani 1 1 d .
N1 N 1.254(2) 1.064(3) 0.3429(15) 0.090(19) Uiso 0.70 1 d P
N2 N 1.2496(13) 0.7051(14) 0.1782(9) 0.065(11) Uiso 1 1 d .
N3 N 1.3400(10) 0.8812(11) 0.2617(7) 0.035(8) Uiso 1 1 d .
N4 N 0.9342(18) 0.723(2) 0.6135(13) 0.072(17) Uiso 0.70 1 d P
N5 N 0.4969(11) 0.7265(12) 0.5679(8) 0.054(10) Uiso 1 1 d .
C1 C 1.277(2) 1.017(3) 0.3552(16) 0.08(2) Uiso 0.80 1 d P
C2 C 1.244(3) 1.104(3) 0.3563(18) 0.09(2) Uiso 0.70 1 d P
C3 C 1.2846(17) 0.6523(18) 0.1911(11) 0.073(15) Uiso 1 1 d .
C4 C 1.2254(16) 0.7031(17) 0.1450(11) 0.069(14) Uiso 1 1 d .
C5 C 1.2882(17) 0.8734(18) 0.2741(11) 0.073(15) Uiso 1 1 d .
C6 C 1.3242(16) 0.9300(18) 0.2442(11) 0.069(14) Uiso 1 1 d .
C8 C 0.944(2) 0.767(2) 0.6054(14) 0.071(18) Uiso 0.80 1 d P

loop_
_atom_site_aniso_label
_atom_site_aniso_U_11
_atom_site_aniso_U_22
_atom_site_aniso_U_33
_atom_site_aniso_U_23
_atom_site_aniso_U_13
_atom_site_aniso_U_12
W1 0.0235(9) 0.0310(12) 0.0264(9) -0.0095(8) 0.0004(7) -0.0083(9)
W2 0.0271(10) 0.0215(12) 0.0314(9) -0.0072(8) 0.0054(8) -0.0057(9)
W3 0.0298(10) 0.0238(12) 0.0279(9) -0.0070(8) -0.0029(8) -0.0061(9)
W4 0.0351(10) 0.0215(12) 0.0314(9) -0.0054(8) -0.0050(8) -0.0055(9)
W5 0.0260(10) 0.0314(12) 0.0331(9) -0.0015(9) 0.0002(8) -0.0129(9)
W6 0.0316(10) 0.0259(12) 0.0245(9) -0.0050(8) 0.0052(8) -0.0027(9)
W7 0.0267(10) 0.0384(13) 0.0462(11) 0.0058(9) -0.0065(8) -0.0180(10)
W8 0.0250(10) 0.0335(13) 0.0402(10) 0.0003(9) -0.0006(8) -0.0106(9)
W9 0.0321(10) 0.0392(13) 0.0367(10) -0.0016(9) -0.0012(8) -0.0212(10)
W10 0.0279(10) 0.0292(12) 0.0270(9) -0.0083(8) 0.0018(8) -0.0043(9)
W11 0.0349(10) 0.0344(13) 0.0192(9) -0.0062(8) 0.0018(8) -0.0037(9)
W12 0.0284(10) 0.0277(12) 0.0329(9) -0.0099(9) 0.0062(8) -0.0111(9)
W13 0.0215(9) 0.0289(12) 0.0327(9) -0.0101(8) 0.0052(7) -0.0080(9)
W14 0.0252(10) 0.0345(13) 0.0369(10) -0.0032(9) -0.0003(8) -0.0122(9)
W15 0.0232(10) 0.0446(14) 0.0270(9) -0.0112(9) -0.0006(8) -0.0107(9)
W16 0.0359(11) 0.0373(14) 0.0238(9) -0.0056(9) 0.0067(8) -0.0084(10)
W17 0.0253(10) 0.0535(15) 0.0369(10) -0.0116(10) -0.0001(8) -0.0114(10)
W18 0.0471(12) 0.0379(14) 0.0322(10) -0.0112(9) -0.0014(9) -0.0080(10)
W19 0.0226(9) 0.0310(12) 0.0290(9) -0.0082(8) 0.0024(7) -0.0089(9)
W20 0.0493(12) 0.0342(13) 0.0234(9) -0.0079(9) 0.0082(8) -0.0119(10)
W21 0.0311(10) 0.0300(12) 0.0298(9) -0.0088(8) 0.0076(8) -0.0125(9)
W22 0.0270(10) 0.0360(13) 0.0321(10) -0.0115(9) 0.0060(8) -0.0057(9)
W23 0.0427(12) 0.0428(14) 0.0305(10) -0.0026(9) 0.0089(9) -0.0034(10)
W24 0.0425(11) 0.0425(14) 0.0283(10) -0.0086(9) -0.0059(8) -0.0039(10)
W25 0.0459(11) 0.0321(13) 0.0274(9) -0.0094(9) 0.0135(8) -0.0114(10)
W26 0.0303(10) 0.0253(12) 0.0373(10) -0.0095(9) 0.0095(8) -0.0109(9)
W27 0.0289(10) 0.0315(13) 0.0361(10) -0.0122(9) -0.0035(8) -0.0066(9)
W28 0.0506(12) 0.0391(14) 0.0253(9) -0.0075(9) 0.0063(9) -0.0186(11)
W29 0.0282(10) 0.0369(14) 0.0484(11) -0.0074(10) 0.0052(9) -0.0125(10)
W30 0.0430(11) 0.0328(13) 0.0236(9) -0.0084(9) 0.0001(8) -0.0087(10)
W31 0.0346(11) 0.0328(13) 0.0396(10) -0.0061(9) 0.0068(9) -0.0139(10)
W32 0.0434(11) 0.0368(13) 0.0247(9) -0.0101(9) 0.0019(8) -0.0091(10)
W33 0.0501(12) 0.0366(14) 0.0247(9) -0.0043(9) 0.0012(8) -0.0015(10)
W34 0.0441(12) 0.0417(15) 0.0552(12) 0.0024(10) -0.0076(9) -0.0206(11)
W35 0.0307(10) 0.0480(14) 0.0345(10) -0.0150(9) 0.0066(8) -0.0096(10)
W36 0.0405(11) 0.0333(13) 0.0435(11) -0.0126(9) -0.0028(9) -0.0072(10)
W37 0.0377(11) 0.0404(14) 0.0613(12) 0.0009(11) -0.0115(9) -0.0109(10)
W38 0.0244(10) 0.0539(15) 0.0518(11) -0.0164(11) 0.0040(9) -0.0171(10)
W39 0.0308(10) 0.0385(14) 0.0350(10) -0.0008(9) -0.0036(8) -0.0081(10)
W40 0.0264(10) 0.0503(14) 0.0286(9) -0.0137(9) -0.0008(8) -0.0158(10)
W41 0.0285(10) 0.0513(15) 0.0286(9) -0.0038(9) -0.0052(8) -0.0079(10)
W42 0.0284(10) 0.0352(13) 0.0495(11) -0.0060(10) -0.0004(9) -0.0086(10)
W43 0.0390(11) 0.0446(15) 0.0614(12) 0.0009(11) -0.0105(10) -0.0173(11)
W44 0.0341(11) 0.0508(15) 0.0493(11) -0.0173(10) 0.0171(9) -0.0176(11)
W45 0.0547(12) 0.0408(14) 0.0214(9) -0.0044(9) 0.0041(8) -0.0004(11)
W46 0.0413(11) 0.0398(14) 0.0273(9) -0.0072(9) -0.0035(8) -0.0012(10)
W47 0.0415(12) 0.0374(14) 0.0466(11) -0.0115(10) 0.0009(9) -0.0025(11)
W48 0.0317(11) 0.0276(12) 0.0448(10) -0.0128(9) 0.0063(8) -0.0075(9)
W49 0.0422(12) 0.0327(14) 0.0436(11) -0.0091(10) 0.0030(9) 0.0039(10)
W50 0.0398(11) 0.0601(16) 0.0479(11) -0.0212(11) -0.0020(9) -0.0278(11)
W51 0.0364(11) 0.0456(15) 0.0355(10) -0.0061(10) 0.0046(9) -0.0177(10)
W52 0.0429(11) 0.0346(13) 0.0384(10) -0.0095(9) -0.0006(9) -0.0108(10)
W53 0.0503(12) 0.0457(15) 0.0296(10) -0.0042(9) 0.0096(9) -0.0139(11)
W54 0.0352(11) 0.0466(15) 0.0412(11) -0.0004(10) -0.0078(9) -0.0182(10)
W55 0.0310(11) 0.0297(13) 0.0529(11) -0.0153(10) -0.0052(9) -0.0078(10)
W56 0.0679(14) 0.0448(15) 0.0187(9) -0.0031(9) 0.0020(9) 0.0006(12)
W57 0.0365(11) 0.0438(14) 0.0480(11) 0.0024(10) -0.0103(9) -0.0208(10)
W58 0.0452(12) 0.0321(13) 0.0356(10) -0.0087(9) 0.0068(9) -0.0122(10)
W59 0.0402(11) 0.0425(14) 0.0280(10) -0.0036(9) 0.0072(8) 0.0001(10)
W60 0.0355(11) 0.0380(14) 0.0488(11) -0.0119(10) -0.0033(9) -0.0093(10)
W61 0.0411(11) 0.0472(15) 0.0556(12) -0.0225(11) 0.0100(9) -0.0240(11)
W62 0.0369(12) 0.0509(16) 0.0686(13) -0.0027(11) -0.0087(10) -0.0196(11)
W63 0.0531(12) 0.0465(15) 0.0405(11) -0.0118(10) -0.0138(9) -0.0106(11)
W64 0.0694(14) 0.0387(15) 0.0548(12) -0.0134(11) -0.0087(10) -0.0104(12)
W65 0.0499(12) 0.0456(15) 0.0279(10) -0.0035(9) -0.0058(9) -0.0010(11)
W66 0.0274(11) 0.0508(15) 0.0511(12) -0.0103(11) -0.0006(9) -0.0025(10)
W67 0.0490(12) 0.0448(15) 0.0431(11) -0.0116(10) 0.0005(9) -0.0184(11)
W68 0.0498(12) 0.0410(14) 0.0269(10) -0.0047(9) 0.0040(9) -0.0010(10)
W69 0.0292(11) 0.0402(15) 0.1005(16) -0.0308(13) 0.0006(11) -0.0114(11)
W70 0.0524(13) 0.0402(15) 0.0585(12) -0.0190(11) -0.0139(10) -0.0115(11)
W71 0.0526(12) 0.0336(14) 0.0352(10) 0.0003(9) 0.0138(9) -0.0095(11)
W72 0.0348(11) 0.0481(15) 0.0503(11) 0.0049(10) -0.0027(9) -0.0217(11)
W73 0.0318(11) 0.0476(15) 0.0422(11) -0.0014(10) -0.0053(9) 0.0012(11)
W74 0.0718(14) 0.0406(15) 0.0379(11) 0.0065(10) 0.0019(11) -0.0027(12)
W75 0.0399(12) 0.0403(15) 0.0656(13) 0.0000(11) -0.0086(10) -0.0152(11)
W76 0.0532(13) 0.0553(16) 0.0482(12) -0.0034(11) -0.0160(10) -0.0230(12)
W77 0.0418(11) 0.0340(14) 0.0506(11) -0.0050(10) 0.0186(9) -0.0154(10)
W78 0.0575(13) 0.0462(15) 0.0310(10) -0.0005(10) 0.0114(9) -0.0076(12)
W79 0.0491(13) 0.0424(15) 0.0537(12) -0.0060(11) 0.0106(10) -0.0217(12)
W80 0.0455(12) 0.0436(15) 0.0682(13) 0.0051(11) -0.0109(10) -0.0232(12)
W81 0.0533(13) 0.0472(15) 0.0614(12) -0.0141(11) -0.0134(10) -0.0168(12)
W82 0.0455(12) 0.0552(16) 0.0436(11) 0.0066(10) 0.0014(9) -0.0215(11)
W83 0.0299(11) 0.0504(15) 0.0589(12) -0.0068(11) 0.0011(9) -0.0157(10)
W84 0.0638(14) 0.0405(14) 0.0246(10) -0.0004(9) 0.0006(9) 0.0020(11)
W85 0.0657(14) 0.0546(16) 0.0379(11) -0.0099(10) 0.0164(10) -0.0278(12)
W86 0.0529(13) 0.0463(15) 0.0686(13) -0.0056(11) -0.0193(11) -0.0219(12)
W87 0.0364(13) 0.0580(17) 0.0499(13) -0.0148(12) -0.0076(10) 0.0022(12)
W88 0.0328(12) 0.0545(17) 0.0475(12) -0.0159(11) 0.0001(10) 0.0012(11)
W89 0.0452(14) 0.0571(18) 0.0629(15) -0.0142(13) -0.0131(11) 0.0184(12)
W90 0.0615(15) 0.072(2) 0.0352(12) -0.0054(12) -0.0006(11) -0.0306(14)
W91 0.0599(15) 0.0630(19) 0.0431(13) -0.0002(12) -0.0141(11) -0.0322(14)
W92 0.0761(18) 0.078(2) 0.0389(13) 0.0072(13) -0.0153(12) -0.0366(17)
W93 0.0391(12) 0.0442(15) 0.0872(15) -0.0206(12) 0.0188(11) -0.0223(12)
W94 0.0549(12) 0.0493(15) 0.0270(10) -0.0080(9) -0.0069(9) -0.0033(11)
W95 0.0326(12) 0.0650(17) 0.0794(14) -0.0192(13) 0.0136(10) -0.0265(12)
W96 0.0536(13) 0.0543(17) 0.0766(14) -0.0137(12) 0.0247(11) -0.0306(12)
W97 0.0801(15) 0.0570(17) 0.0293(11) -0.0177(11) -0.0015(11) 0.0000(13)
W98 0.0383(12) 0.0424(15) 0.1026(16) -0.0304(13) -0.0009(11) -0.0171(11)
W99 0.0406(12) 0.0538(16) 0.0603(13) 0.0045(11) -0.0179(10) -0.0188(11)
W100 0.0677(15) 0.0353(15) 0.0550(13) -0.0017(11) -0.0097(11) 0.0141(12)
W101 0.0406(12) 0.0287(14) 0.0821(14) -0.0193(12) 0.0021(10) -0.0145(10)
W102 0.0604(14) 0.0586(17) 0.0605(13) 0.0134(12) -0.0233(11) -0.0253(13)
W103 0.0454(13) 0.0657(18) 0.0831(15) -0.0284(13) 0.0091(11) -0.0368(13)
W104 0.0642(14) 0.0630(17) 0.0537(12) 0.0152(12) -0.0120(11) -0.0311(13)
W105 0.0672(15) 0.0469(16) 0.0457(12) -0.0116(11) -0.0003(10) 0.0009(12)
W106 0.0672(14) 0.0506(16) 0.0780(14) -0.0157(12) -0.0189(12) -0.0231(13)
W107 0.0707(14) 0.0482(16) 0.0318(11) -0.0022(10) -0.0120(10) 0.0060(12)
W108 0.0789(16) 0.0437(16) 0.0488(12) 0.0041(11) -0.0154(11) 0.0100(13)
W109 0.0921(17) 0.0560(17) 0.0464(12) -0.0209(12) -0.0302(12) -0.0014(14)
W110 0.0526(13) 0.0492(16) 0.0708(13) -0.0293(12) -0.0074(10) -0.0153(12)
W111 0.0759(16) 0.0585(18) 0.0867(16) -0.0205(14) -0.0404(12) -0.0190(14)
W112 0.116(2) 0.0439(17) 0.0620(14) -0.0241(12) -0.0195(13) -0.0049(15)
W113 0.0570(13) 0.0302(14) 0.0482(12) 0.0011(10) 0.0068(10) -0.0027(11)
W114 0.137(2) 0.0596(19) 0.0522(13) -0.0283(13) -0.0343(14) -0.0029(17)
W115 0.109(2) 0.063(2) 0.1006(19) -0.0350(16) -0.0416(15) -0.0225(17)
W116 0.0437(12) 0.0298(14) 0.0655(13) -0.0076(11) 0.0170(10) -0.0130(10)
W117 0.031(2) 0.032(3) 0.0322(19) -0.0070(17) -0.0013(16) -0.0099(19)
W118 0.084(3) 0.084(4) 0.081(3) -0.011(3) 0.002(3) -0.030(3)
W121 0.0259(19) 0.025(2) 0.0269(17) -0.0040(14) 0.0007(13) -0.0078(16)
W122 0.037(3) 0.039(3) 0.035(2) -0.006(2) -0.0021(19) -0.017(2)
Se1 0.027(2) 0.027(3) 0.052(3) -0.016(2) 0.007(2) -0.008(2)
Se2 0.067(3) 0.044(4) 0.040(3) -0.017(2) -0.010(2) -0.009(3)
Se3 0.038(3) 0.037(3) 0.026(2) -0.006(2) 0.0014(19) -0.001(2)
Se4 0.035(3) 0.039(3) 0.041(3) -0.017(2) 0.009(2) -0.019(2)
Se5 0.024(2) 0.034(3) 0.029(2) -0.007(2) -0.0019(18) -0.005(2)
Se6 0.041(3) 0.047(3) 0.041(3) -0.002(2) -0.004(2) -0.022(3)
Se7 0.028(2) 0.037(3) 0.049(3) 0.000(2) -0.010(2) -0.014(2)
Se8 0.048(3) 0.037(3) 0.032(2) -0.002(2) 0.000(2) 0.001(2)
Mn1 0.037(4) 0.027(4) 0.025(3) -0.004(3) 0.000(3) -0.018(3)
Mn2 0.026(3) 0.020(4) 0.032(3) -0.004(3) 0.002(3) -0.012(3)
O10 0.030(15) 0.06(2) 0.014(13) -0.017(13) -0.001(11) 0.004(14)
O15 0.09(2) 0.03(2) 0.027(14) 0.015(13) -0.030(14) -0.031(17)
O24 0.08(2) 0.02(2) 0.024(14) 0.011(13) -0.002(14) 0.005(16)
O27 0.028(14) 0.028(18) 0.013(12) -0.006(12) 0.007(10) -0.008(13)
O37 0.046(17) 0.008(17) 0.057(17) -0.007(14) 0.020(14) -0.001(14)
O38 0.036(16) 0.022(19) 0.053(17) -0.003(14) 0.003(13) -0.003(14)
O40 0.032(15) 0.016(17) 0.015(12) -0.006(11) -0.005(11) 0.008(13)
O41 0.040(16) 0.025(19) 0.042(15) -0.016(14) 0.005(13) -0.007(14)
O42 0.019(14) 0.030(19) 0.056(16) -0.029(14) 0.005(12) -0.003(13)
O43 0.057(18) 0.021(19) 0.045(16) 0.011(14) -0.012(14) -0.013(15)
O46 0.033(15) 0.07(2) 0.019(13) -0.028(14) 0.014(11) -0.041(16)
O53 0.042(17) 0.011(17) 0.061(17) -0.007(14) 0.002(14) -0.005(14)
O54 0.043(17) 0.022(19) 0.055(17) -0.015(14) 0.029(14) -0.015(15)
O55 0.09(2) 0.024(19) 0.016(13) -0.003(12) 0.002(13) -0.027(16)
O56 0.024(15) 0.03(2) 0.049(16) -0.018(14) -0.015(12) 0.011(14)
O59 0.023(15) 0.08(3) 0.060(18) -0.007(17) -0.022(13) -0.022(16)
O60 0.051(17) 0.05(2) 0.029(15) -0.017(14) 0.000(13) -0.003(16)
O62 0.036(16) 0.05(2) 0.019(13) 0.002(13) 0.001(11) -0.015(15)
O67 0.028(15) 0.08(3) 0.035(15) -0.003(15) -0.018(12) -0.017(16)
O69 0.049(18) 0.04(2) 0.040(16) -0.024(15) 0.015(13) -0.011(16)
O76 0.046(17) 0.07(2) 0.029(15) -0.019(15) 0.029(13) -0.023(17)
O79 0.017(15) 0.07(2) 0.067(18) -0.034(18) -0.017(13) -0.006(15)
O81 0.032(17) 0.03(2) 0.11(2) 0.020(18) -0.009(16) -0.016(15)
O82 0.039(17) 0.05(2) 0.055(17) -0.006(15) -0.010(13) -0.025(16)
O83 0.013(14) 0.05(2) 0.043(15) -0.009(14) -0.006(12) 0.005(14)
O85 0.057(18) 0.018(18) 0.039(15) -0.006(13) 0.022(13) -0.016(15)
O89 0.062(18) 0.007(17) 0.046(16) -0.007(13) 0.027(14) 0.002(15)
O91 0.029(15) 0.04(2) 0.063(17) -0.025(15) -0.018(13) -0.010(15)
O93 0.032(16) 0.07(3) 0.046(17) 0.019(16) -0.013(13) 0.000(17)
O97 0.027(15) 0.022(18) 0.043(15) 0.005(13) 0.019(12) 0.002(13)
O99 0.064(19) 0.05(2) 0.049(17) 0.016(15) -0.041(14) -0.023(17)
O101 0.027(15) 0.035(19) 0.050(16) -0.012(14) -0.016(12) -0.020(14)
O102 0.029(16) 0.08(3) 0.054(17) -0.028(17) -0.009(14) -0.016(17)
O103 0.027(15) 0.10(3) 0.030(15) -0.028(16) -0.011(12) -0.019(17)
O105 0.062(19) 0.023(19) 0.054(17) -0.008(15) 0.018(15) -0.014(16)
O106 0.053(18) 0.010(18) 0.09(2) 0.003(15) -0.038(15) -0.012(15)
O108 0.08(2) 0.03(2) 0.039(16) -0.007(14) -0.028(15) 0.005(16)
O109 0.060(19) 0.08(3) 0.064(18) -0.033(18) 0.015(15) -0.06(2)
O110 0.034(16) 0.04(2) 0.039(15) -0.002(14) 0.019(13) -0.001(15)
O115 0.062(19) 0.03(2) 0.038(16) 0.007(14) -0.003(14) 0.011(16)
O116 0.07(2) 0.04(2) 0.050(17) 0.005(15) 0.011(15) -0.024(18)
O118 0.025(15) 0.04(2) 0.058(17) -0.026(15) 0.024(13) 0.002(15)
O121 0.036(16) 0.03(2) 0.041(15) -0.004(14) 0.006(12) -0.016(14)
O126 0.039(16) 0.017(18) 0.061(17) -0.007(14) 0.009(13) -0.012(14)
O127 0.066(19) 0.020(19) 0.033(15) -0.016(13) -0.010(13) 0.014(15)
O129 0.027(15) 0.024(18) 0.030(14) -0.001(12) 0.007(11) -0.015(13)
O132 0.013(14) 0.08(2) 0.031(14) -0.038(15) 0.008(11) -0.016(15)
O134 0.08(2) 0.018(19) 0.055(17) -0.017(15) 0.010(15) -0.020(17)
O135 0.058(19) 0.11(3) 0.027(15) -0.018(17) 0.029(14) -0.05(2)
O137 0.036(16) 0.03(2) 0.079(19) 0.017(16) -0.017(14) -0.018(15)
O139 0.032(16) 0.04(2) 0.09(2) -0.034(18) 0.026(15) -0.002(16)
O142 0.019(14) 0.06(2) 0.038(15) 0.009(14) 0.001(12) -0.013(15)
O144 0.036(17) 0.07(3) 0.050(17) -0.003(17) -0.004(13) -0.028(18)
O145 0.027(15) 0.04(2) 0.041(15) 0.001(14) -0.008(12) -0.006(14)
O146 0.029(15) 0.05(2) 0.034(15) -0.006(14) -0.007(12) -0.014(15)
O147 0.031(15) 0.011(17) 0.047(15) 0.005(13) -0.019(12) -0.009(13)
O148 0.039(16) 0.013(17) 0.065(17) 0.011(14) -0.039(13) -0.005(14)
O150 0.056(18) 0.07(2) 0.024(14) -0.007(14) -0.011(13) -0.046(18)
O152 0.046(19) 0.04(2) 0.068(19) -0.008(16) 0.007(15) -0.018(16)
O153 0.021(14) 0.008(16) 0.046(15) 0.002(12) 0.005(12) -0.001(12)
O155 0.036(16) 0.06(2) 0.016(14) -0.006(14) -0.004(12) 0.018(15)
O157 0.042(17) 0.03(2) 0.067(18) -0.015(16) -0.016(14) 0.001(15)
O159 0.020(14) 0.034(19) 0.042(15) 0.007(13) -0.019(12) -0.010(14)
O163 0.042(17) 0.03(2) 0.053(17) 0.002(14) 0.008(13) -0.015(15)
O164 0.048(19) 0.07(3) 0.053(18) -0.001(17) -0.010(15) -0.011(18)
O165 0.052(19) 0.10(3) 0.07(2) -0.004(19) 0.024(16) -0.05(2)
O166 0.025(14) 0.035(19) 0.022(13) -0.010(12) -0.008(11) -0.014(13)
O169 0.060(18) 0.026(19) 0.042(16) 0.005(14) -0.024(13) -0.014(15)
O170 0.054(19) 0.06(3) 0.062(19) -0.013(17) 0.012(15) -0.021(18)
O175 0.07(2) 0.05(2) 0.031(15) -0.010(15) 0.007(14) 0.005(17)
O178 0.044(17) 0.04(2) 0.056(17) 0.010(15) -0.023(14) -0.013(15)
O179 0.063(19) 0.021(19) 0.043(16) -0.002(14) 0.020(14) -0.009(16)
O180 0.039(17) 0.07(3) 0.026(15) 0.032(15) -0.008(13) -0.003(17)
O182 0.069(19) 0.05(2) 0.014(13) 0.010(13) 0.000(13) -0.016(17)
O184 0.066(19) 0.020(19) 0.043(16) -0.007(14) -0.015(14) -0.015(16)
O185 0.06(2) 0.07(3) 0.07(2) 0.003(18) -0.025(16) -0.035(19)
O189 0.050(18) 0.08(3) 0.050(17) -0.042(17) 0.014(14) -0.034(18)
O191 0.031(16) 0.022(19) 0.074(19) -0.004(15) -0.016(14) -0.012(14)
O193 0.09(2) 0.06(2) 0.026(15) -0.024(15) -0.001(15) -0.036(19)
O194 0.044(16) 0.04(2) 0.020(13) -0.022(13) -0.005(12) -0.009(15)
O197 0.038(16) 0.03(2) 0.037(15) -0.024(14) 0.001(12) 0.000(14)
O198 0.043(17) 0.024(19) 0.079(19) -0.005(16) -0.050(14) 0.002(15)
O203 0.018(15) 0.08(3) 0.051(17) -0.017(16) 0.019(13) -0.010(16)
O205 0.054(18) 0.012(19) 0.09(2) -0.005(16) -0.032(16) -0.003(15)
O207 0.07(2) 0.04(2) 0.054(18) -0.008(16) 0.037(16) -0.031(19)
O209 0.063(19) 0.06(2) 0.036(15) -0.001(15) -0.019(14) -0.036(18)
O210 0.022(14) 0.030(18) 0.031(14) -0.022(13) 0.015(11) -0.006(13)
O212 0.11(3) 0.04(2) 0.059(19) -0.006(17) 0.014(17) -0.04(2)
O213 0.029(17) 0.05(2) 0.11(2) -0.06(2) -0.013(16) -0.003(16)
O214 0.038(16) 0.06(2) 0.034(15) -0.031(15) -0.003(12) 0.009(16)
O215 0.09(2) 0.04(2) 0.058(19) 0.027(16) -0.006(16) -0.043(19)
O216 0.037(16) 0.023(19) 0.061(17) 0.005(14) 0.011(13) -0.019(15)
O217 0.029(15) 0.03(2) 0.056(17) 0.013(15) -0.018(13) 0.007(14)
O220 0.041(17) 0.05(2) 0.048(16) 0.005(15) -0.014(13) -0.023(16)
O221 0.054(18) 0.04(2) 0.033(15) -0.011(14) 0.024(13) 0.000(16)
O222 0.056(19) 0.05(2) 0.043(17) -0.011(15) 0.009(14) -0.015(17)
O223 0.030(15) 0.04(2) 0.020(13) 0.002(13) -0.011(11) -0.019(14)
O226 0.050(19) 0.06(3) 0.10(2) -0.03(2) 0.037(17) -0.033(19)
O227 0.07(2) 0.04(2) 0.036(15) 0.000(14) 0.013(14) -0.025(17)
O228 0.039(16) 0.028(19) 0.058(17) 0.006(14) -0.012(13) -0.025(15)
O230 0.023(15) 0.05(2) 0.050(16) 0.003(15) -0.021(12) -0.017(15)
O232 0.031(16) 0.05(2) 0.10(2) 0.031(18) -0.026(15) -0.027(16)
O233 0.031(16) 0.04(2) 0.047(16) 0.003(15) 0.013(13) 0.001(15)
O235 0.026(15) 0.04(2) 0.033(15) -0.003(14) 0.004(12) 0.020(14)
O236 0.042(17) 0.04(2) 0.060(18) -0.009(16) -0.008(14) 0.009(16)
O237 0.035(16) 0.05(2) 0.063(18) -0.024(16) -0.004(13) -0.026(16)
O238 0.049(18) 0.05(2) 0.042(16) -0.005(15) -0.012(13) -0.011(17)
O240 0.056(19) 0.05(2) 0.040(16) -0.017(16) 0.003(14) -0.003(17)
O244 0.028(15) 0.08(3) 0.023(14) -0.016(15) 0.013(12) -0.026(16)
O245 0.050(18) 0.06(2) 0.057(18) -0.001(16) -0.019(14) -0.023(17)
O246 0.06(2) 0.05(2) 0.08(2) -0.008(18) 0.002(16) -0.026(18)
O247 0.021(15) 0.05(2) 0.057(17) -0.034(16) 0.007(13) 0.001(15)
O248 0.044(16) 0.026(19) 0.033(14) -0.014(13) -0.010(12) -0.007(14)
O249 0.07(2) 0.05(2) 0.025(14) -0.005(14) 0.004(13) -0.034(17)
O250 0.11(2) 0.04(2) 0.049(17) 0.004(16) -0.038(16) -0.03(2)
O252 0.027(15) 0.029(19) 0.031(14) -0.008(13) 0.012(12) -0.002(14)
O253 0.032(16) 0.06(2) 0.049(17) 0.000(16) 0.001(13) 0.000(16)
O256 0.07(2) 0.06(3) 0.08(2) 0.007(19) -0.019(17) -0.008(19)
O258 0.042(17) 0.03(2) 0.054(17) -0.017(15) -0.006(13) -0.019(15)
O260 0.032(16) 0.04(2) 0.066(18) -0.034(16) -0.014(14) -0.011(15)
O262 0.10(2) 0.05(2) 0.07(2) -0.014(18) -0.049(18) 0.02(2)
O264 0.06(2) 0.12(3) 0.019(15) -0.015(17) 0.006(14) -0.04(2)
O266 0.08(2) 0.11(3) 0.08(2) -0.03(2) -0.047(18) -0.04(2)
O267 0.09(2) 0.06(3) 0.08(2) -0.02(2) 0.027(19) -0.02(2)
O268 0.09(2) 0.04(2) 0.024(15) -0.018(14) 0.003(14) -0.004(18)
O269 0.09(2) 0.03(2) 0.016(13) 0.000(13) 0.007(14) -0.030(17)
O270 0.032(16) 0.08(3) 0.033(16) -0.015(16) -0.017(13) 0.036(16)
O272 0.054(19) 0.07(3) 0.062(18) -0.021(17) 0.022(15) -0.048(18)
O273 0.07(2) 0.13(3) 0.029(16) 0.029(18) -0.026(15) -0.07(2)
O275 0.034(17) 0.05(2) 0.043(17) -0.013(15) 0.015(13) 0.024(16)
O276 0.11(2) 0.03(2) 0.031(15) -0.005(14) -0.011(15) -0.040(19)
O279 0.07(2) 0.03(2) 0.070(19) -0.011(16) 0.013(16) -0.031(18)
O280 0.055(19) 0.04(2) 0.062(18) -0.016(16) 0.001(15) -0.024(17)
O281 0.08(2) 0.06(3) 0.041(18) -0.004(17) -0.002(16) 0.042(19)
O282 0.057(19) 0.022(19) 0.046(16) -0.008(14) 0.018(14) 0.005(16)
O283 0.07(2) 0.07(3) 0.033(16) 0.001(16) 0.008(15) -0.03(2)
O284 0.08(2) 0.03(2) 0.06(2) -0.034(17) -0.005(16) 0.004(19)
O286 0.032(16) 0.05(2) 0.033(15) 0.019(14) 0.006(12) -0.007(15)
O287 0.055(19) 0.10(3) 0.033(16) 0.010(17) -0.011(14) -0.04(2)
O288 0.025(15) 0.06(2) 0.060(17) -0.005(16) 0.013(13) -0.020(16)
O289 0.12(3) 0.04(2) 0.030(15) 0.007(15) -0.031(16) -0.04(2)
O290 0.023(16) 0.07(3) 0.07(2) 0.012(18) 0.000(14) 0.003(17)
O291 0.08(2) 0.15(4) 0.024(16) -0.032(19) -0.006(15) -0.03(2)
O293 0.07(2) 0.06(2) 0.010(13) -0.006(14) 0.006(13) -0.007(18)
O295 0.06(2) 0.05(2) 0.08(2) -0.039(19) 0.026(17) -0.003(18)
O296 0.09(2) 0.04(2) 0.08(2) -0.035(18) -0.007(17) -0.039(19)
O297 0.10(2) 0.019(19) 0.034(15) -0.002(13) -0.011(15) -0.026(17)
O298 0.15(3) 0.07(3) 0.07(2) -0.01(2) -0.04(2) -0.03(3)
O299 0.052(17) 0.020(18) 0.026(14) 0.001(12) -0.012(12) -0.006(14)
O300 0.048(17) 0.026(19) 0.035(15) -0.005(14) -0.006(13) 0.016(15)
O301 0.025(16) 0.03(2) 0.10(2) -0.021(17) 0.015(15) 0.001(15)
O304 0.05(2) 0.13(4) 0.08(2) -0.04(2) -0.018(17) 0.02(2)
O305 0.065(19) 0.07(2) 0.031(15) -0.026(15) 0.015(14) -0.048(18)
O306 0.08(2) 0.02(2) 0.09(2) 0.000(17) -0.036(17) -0.010(17)
O307 0.042(19) 0.05(3) 0.12(3) -0.01(2) -0.004(17) -0.013(18)
O309 0.07(2) 0.03(2) 0.056(18) 0.005(15) 0.003(15) -0.026(17)
O310 0.028(17) 0.14(4) 0.056(19) 0.05(2) -0.019(15) -0.02(2)
O312 0.034(17) 0.07(3) 0.07(2) -0.056(19) -0.006(14) 0.022(16)
O313 0.10(2) 0.03(2) 0.08(2) -0.011(18) -0.057(18) 0.015(19)
O315 0.07(2) 0.09(3) 0.063(19) -0.06(2) 0.013(16) -0.02(2)
O317 0.028(17) 0.07(3) 0.14(3) -0.04(2) -0.017(17) -0.022(18)
O318 0.031(16) 0.06(2) 0.042(16) -0.018(15) -0.005(12) -0.014(16)
O320 0.08(2) 0.03(2) 0.068(19) 0.010(16) -0.018(16) -0.032(18)
O321 0.047(18) 0.03(2) 0.11(2) -0.002(18) 0.016(17) -0.030(17)
O322 0.06(2) 0.09(3) 0.06(2) 0.038(19) -0.022(17) -0.03(2)
O323 0.12(3) 0.07(3) 0.063(19) 0.025(18) -0.045(18) -0.06(2)
O324 0.034(17) 0.06(3) 0.09(2) -0.031(19) 0.007(16) -0.018(18)
O326 0.08(2) 0.08(3) 0.052(18) 0.003(18) 0.003(16) -0.04(2)
O328 0.07(2) 0.02(2) 0.044(17) 0.014(14) -0.002(15) -0.011(17)
O330 0.07(2) 0.09(3) 0.037(17) 0.016(18) -0.001(15) 0.01(2)
O331 0.039(17) 0.05(2) 0.061(18) -0.045(16) 0.008(14) -0.011(16)
O332 0.054(18) 0.05(2) 0.025(14) 0.021(14) 0.004(13) -0.020(17)
O335 0.11(2) 0.05(2) 0.037(16) -0.015(15) -0.023(15) -0.04(2)
O336 0.021(17) 0.06(3) 0.15(3) -0.06(2) 0.019(18) -0.012(17)
O337 0.06(2) 0.05(2) 0.07(2) 0.043(18) -0.019(16) -0.035(18)
O342 0.05(2) 0.10(3) 0.07(2) -0.04(2) 0.031(17) -0.02(2)
O344 0.10(2) 0.04(2) 0.040(17) 0.000(16) 0.017(16) 0.019(19)
O346 0.032(16) 0.05(2) 0.041(15) -0.016(15) -0.006(12) -0.013(15)
O347 0.037(17) 0.09(3) 0.027(15) -0.018(16) -0.017(12) 0.008(17)
O348 0.020(17) 0.03(2) 0.07(2) -0.005(15) 0.018(14) 0.000(15)
O349 0.13(3) 0.07(3) 0.034(16) -0.007(17) 0.017(17) -0.07(2)
O350 0.014(15) 0.05(2) 0.08(2) -0.001(17) -0.002(14) 0.005(14)
O351 0.07(2) 0.020(19) 0.08(2) 0.016(16) -0.012(16) -0.031(17)
O353 0.045(19) 0.10(3) 0.059(19) 0.000(19) 0.009(15) -0.022(19)
O354 0.027(16) 0.10(3) 0.066(19) -0.032(19) -0.025(14) -0.006(17)
O355 0.036(18) 0.08(3) 0.08(2) -0.009(19) 0.017(16) -0.016(18)
O361 0.045(18) 0.10(3) 0.056(18) -0.055(18) -0.015(14) -0.015(18)
O366 0.10(3) 0.05(3) 0.07(2) 0.005(19) -0.016(18) -0.02(2)
O367 0.048(18) 0.06(2) 0.021(14) 0.018(14) 0.011(13) -0.010(17)
O370 0.052(19) 0.07(3) 0.09(2) -0.012(19) -0.018(16) -0.042(19)
O372 0.046(19) 0.09(3) 0.07(2) 0.004(19) -0.008(15) -0.04(2)
O373 0.051(18) 0.08(3) 0.021(14) 0.009(15) -0.012(13) -0.010(18)
O374 0.06(2) 0.09(3) 0.029(16) -0.004(17) 0.014(14) 0.018(19)
O375 0.049(18) 0.07(2) 0.035(15) -0.007(15) 0.016(13) -0.026(17)
O376 0.13(3) 0.09(3) 0.06(2) -0.02(2) -0.025(19) -0.02(3)
O377 0.08(2) 0.06(3) 0.10(2) -0.03(2) -0.051(18) 0.012(19)
O380 0.041(18) 0.05(2) 0.13(3) 0.02(2) -0.033(17) -0.021(17)
O385 0.063(19) 0.02(2) 0.08(2) 0.016(16) -0.013(16) -0.017(17)
O386 0.043(18) 0.05(2) 0.07(2) -0.032(17) 0.025(15) -0.018(17)
O390 0.09(2) 0.05(2) 0.053(18) 0.002(17) -0.002(17) -0.013(19)
O391 0.045(18) 0.08(3) 0.06(2) -0.008(19) -0.014(15) 0.010(18)
O394 0.08(2) 0.05(2) 0.054(18) -0.007(16) -0.036(15) 0.002(18)
O402 0.05(2) 0.05(2) 0.11(2) -0.02(2) -0.009(17) 0.006(18)
O403 0.034(15) 0.031(19) 0.032(14) 0.002(13) -0.008(12) 0.005(14)
O404 0.11(3) 0.06(2) 0.054(18) 0.036(17) -0.058(17) -0.07(2)
O405 0.036(16) 0.05(2) 0.053(16) -0.005(15) -0.006(13) -0.034(16)
O406 0.14(3) 0.08(3) 0.07(2) 0.02(2) -0.02(2) -0.08(3)
O407 0.12(3) 0.03(2) 0.06(2) -0.003(17) -0.033(18) -0.02(2)
O408 0.10(3) 0.07(3) 0.07(2) -0.01(2) 0.00(2) 0.01(2)
O410 0.15(3) 0.07(3) 0.034(18) 0.020(18) -0.01(2) 0.00(2)
O411 0.049(19) 0.08(3) 0.07(2) 0.006(19) 0.020(16) -0.048(19)
O412 0.06(2) 0.08(3) 0.13(3) -0.07(3) 0.03(2) -0.02(2)
O413 0.07(2) 0.07(3) 0.09(2) -0.02(2) -0.031(17) -0.04(2)
O505 0.07(2) 0.11(3) 0.048(19) -0.004(19) 0.011(16) 0.02(2)
O508 0.07(2) 0.12(3) 0.06(2) -0.02(2) -0.022(16) -0.03(2)
O607 0.04(3) 0.05(5) 0.09(4) 0.01(4) -0.03(3) 0.02(3)
K3 0.031(5) 0.054(8) 0.037(5) 0.005(5) 0.011(4) -0.020(5)
K4 0.059(7) 0.038(7) 0.039(5) -0.009(5) -0.010(5) 0.002(6)
K5 0.048(7) 0.081(10) 0.074(7) -0.027(7) -0.011(5) -0.019(7)
K6 0.038(6) 0.071(9) 0.054(6) 0.011(6) 0.001(5) -0.027(6)
K7 0.042(6) 0.058(9) 0.083(7) -0.030(7) 0.020(5) -0.005(6)
K9 0.038(6) 0.045(8) 0.085(7) 0.012(6) 0.010(5) -0.016(6)
K10 0.064(7) 0.048(8) 0.047(6) -0.018(5) 0.018(5) -0.010(6)
K11 0.028(5) 0.045(7) 0.027(5) -0.005(4) -0.002(4) -0.016(5)
K12 0.028(5) 0.042(7) 0.038(5) -0.009(5) 0.002(4) -0.015(5)
K13 0.071(7) 0.052(8) 0.040(6) 0.000(5) 0.010(5) 0.013(6)
K14 0.096(9) 0.057(9) 0.087(8) -0.031(7) 0.012(7) -0.035(8)
K15 0.064(7) 0.078(10) 0.062(7) -0.008(7) 0.003(6) -0.019(7)
K16 0.092(9) 0.076(10) 0.071(7) -0.015(7) -0.036(6) -0.031(8)
K17 0.048(7) 0.068(9) 0.074(7) -0.028(7) 0.013(5) -0.012(6)
K18 0.092(9) 0.124(14) 0.102(9) -0.019(9) 0.003(8) -0.051(10)
K19 0.054(7) 0.073(10) 0.082(8) -0.002(7) 0.001(6) -0.019(7)
K20 0.129(11) 0.120(14) 0.071(8) -0.012(8) -0.040(7) -0.021(10)
K21 0.038(6) 0.052(8) 0.097(8) -0.029(7) 0.000(5) -0.017(6)
K22 0.090(8) 0.078(10) 0.031(5) -0.007(6) 0.000(5) -0.036(7)
K23 0.146(13) 0.108(14) 0.108(10) 0.005(9) 0.000(9) -0.049(11)
K24 0.116(11) 0.099(13) 0.088(9) -0.023(9) -0.003(8) -0.007(9)
K25 0.033(10) 0.045(14) 0.038(10) -0.017(10) 0.006(8) -0.024(10)
K26 0.057(11) 0.106(18) 0.181(18) -0.089(16) 0.004(11) -0.020(12)
K28 0.108(19) 0.054(18) 0.086(16) 0.005(14) 0.000(14) -0.042(16)
K29 0.023(11) 0.048(17) 0.112(17) 0.028(13) 0.012(11) -0.001(11)
K30 0.043(12) 0.091(19) 0.028(10) -0.030(11) 0.016(9) -0.041(12)
K31 0.096(11) 0.057(12) 0.115(12) -0.006(10) -0.009(9) -0.037(10)
K32 0.109(11) 0.114(14) 0.095(9) -0.013(9) -0.013(8) -0.024(10)

loop_
_atom_type_symbol
_atom_type_description
_atom_type_scat_dispersion_real
_atom_type_scat_dispersion_imag
_atom_type_scat_source
W W -0.8490 6.8722 'International Tables Vol C Tables 4.2.6.8 and 6.1.1.4'
Se Se -0.0929 2.2259 'International Tables Vol C Tables 4.2.6.8 and 6.1.1.4'
Mn Mn 0.3368 0.7283 'International Tables Vol C Tables 4.2.6.8 and 6.1.1.4'
O O 0.0106 0.0060 'International Tables Vol C Tables 4.2.6.8 and 6.1.1.4'
K K 0.2009 0.2494 'International Tables Vol C Tables 4.2.6.8 and 6.1.1.4'
N N 0.0061 0.0033 'International Tables Vol C Tables 4.2.6.8 and 6.1.1.4'
C C 0.0033 0.0016 'International Tables Vol C Tables 4.2.6.8 and 6.1.1.4'
H H 0.0000 0.0000 'International Tables Vol C Tables 4.2.6.8 and 6.1.1.4'

loop_
_geom_angle_atom_site_label_1
_geom_angle_atom_site_label_2
_geom_angle_atom_site_label_3
_geom_angle
_geom_angle_site_symmetry_1
_geom_angle_site_symmetry_3
O18 W1 O153 98.6(10) . .
O18 W1 O30 99.9(10) . .
O153 W1 O30 101.7(9) . .
O18 W1 O32 95.0(10) . .
O153 W1 O32 95.6(9) . .
O30 W1 O32 155.1(8) . .
O18 W1 O66 96.0(9) . .
O153 W1 O66 158.9(10) . .
O30 W1 O66 90.6(9) . .
O32 W1 O66 68.0(8) . .
O18 W1 O161 175.3(10) . .
O153 W1 O161 83.8(9) . .
O30 W1 O161 83.5(9) . .
O32 W1 O161 80.7(8) . .
O66 W1 O161 80.6(8) . .
O18 W1 K11 59.5(7) . .
O153 W1 K11 45.5(7) . .
O30 W1 K11 127.4(6) . .
O32 W1 K11 77.4(5) . .
O66 W1 K11 135.6(6) . .
O161 W1 K11 120.9(6) . .
O53 W2 O54 99.8(11) . .
O53 W2 O151 100.8(10) . .
O54 W2 O151 103.6(11) . .
O53 W2 O56 97.2(10) . .
O54 W2 O56 158.1(9) . .
O151 W2 O56 86.6(10) . .
O53 W2 O36 95.2(10) . .
O54 W2 O36 92.8(10) . .
O151 W2 O36 154.6(11) . .
O56 W2 O36 71.9(9) . .
O53 W2 O89 174.0(10) . .
O54 W2 O89 84.5(9) . .
O151 W2 O89 82.1(9) . .
O56 W2 O89 77.6(8) . .
O36 W2 O89 80.3(9) . .
O53 W2 K3 53.7(8) . .
O54 W2 K3 51.0(7) . .
O151 W2 K3 127.7(8) . .
O56 W2 K3 135.4(6) . .
O36 W2 K3 77.7(7) . .
O89 W2 K3 128.3(6) . .
O53 W2 K7 139.4(8) . .
O54 W2 K7 64.4(8) . .
O151 W2 K7 53.1(7) . .
O56 W2 K7 109.8(6) . .
O36 W2 K7 121.4(6) . .
O89 W2 K7 46.4(7) . .
K3 W2 K7 113.8(2) . .
O9 W3 O57 102.5(10) . .
O9 W3 O83 101.3(10) . .
O57 W3 O83 97.3(10) . .
O9 W3 O48 95.3(10) . .
O57 W3 O48 97.0(9) . .
O83 W3 O48 155.1(10) . .
O9 W3 O56 159.7(9) . .
O57 W3 O56 94.2(10) . .
O83 W3 O56 87.7(10) . .
O48 W3 O56 71.0(9) . .
O9 W3 O159 86.2(9) . .
O57 W3 O159 171.3(10) . .
O83 W3 O159 81.4(8) . .
O48 W3 O159 81.4(8) . .
O56 W3 O159 77.1(8) . .
O9 W3 K31 50.4(7) . .
O57 W3 K31 103.1(8) . .
O83 W3 K31 51.0(8) . .
O48 W3 K31 143.1(8) . .
O56 W3 K31 136.5(6) . .
O159 W3 K31 82.8(6) . .
O21 W4 O48 95.6(10) . .
O21 W4 O187 95.9(9) . .
O48 W4 O187 70.1(9) . .
O21 W4 O14 100.6(9) . .
O48 W4 O14 142.1(9) . .
O187 W4 O14 74.3(9) . .
O21 W4 O56 100.4(9) . .
O48 W4 O56 73.0(10) . .
O187 W4 O56 140.7(10) . .
O14 W4 O56 135.7(9) . .
O21 W4 O36 91.6(10) . .
O48 W4 O36 145.1(9) . .
O187 W4 O36 143.0(9) . .
O14 W4 O36 68.7(9) . .
O56 W4 O36 72.1(9) . .
O21 W4 O27 179.1(10) . .
O48 W4 O27 85.3(8) . .
O187 W4 O27 84.1(8) . .
O14 W4 O27 78.5(8) . .
O56 W4 O27 80.1(8) . .
O36 W4 O27 87.8(8) . .
O43 W5 O72 100.5(10) . .
O43 W5 O77 100.4(10) . .
O72 W5 O77 102.9(11) . .
O43 W5 O163 96.0(10) . .
O72 W5 O163 86.9(11) . .
O77 W5 O163 158.9(9) . .
O43 W5 O114 94.4(10) . .
O72 W5 O114 154.5(10) . .
O77 W5 O114 94.5(10) . .
O163 W5 O114 71.0(10) . .
O43 W5 O39 175.1(10) . .
O72 W5 O39 81.0(8) . .
O77 W5 O39 83.7(8) . .
O163 W5 O39 79.5(8) . .
O114 W5 O39 82.6(8) . .
O43 W5 K12 52.0(8) . .
O72 W5 K12 128.8(8) . .
O77 W5 K12 54.3(7) . .
O163 W5 K12 132.0(6) . .
O114 W5 K12 76.6(7) . .
O39 W5 K12 130.4(5) . .
O43 W5 K6 137.9(8) . .
O72 W5 K6 52.7(7) . .
O77 W5 K6 62.9(7) . .
O163 W5 K6 112.0(6) . .
O114 W5 K6 123.7(6) . .
O39 W5 K6 46.5(6) . .
K12 W5 K6 115.4(2) . .
O47 W6 O41 102.3(11) . .
O47 W6 O26 98.1(10) . .
O41 W6 O26 99.4(11) . .
O47 W6 O14 88.7(10) . .
O41 W6 O14 156.4(9) . .
O26 W6 O14 99.6(10) . .
O47 W6 O36 153.6(11) . .
O41 W6 O36 94.2(10) . .
O26 W6 O36 99.5(10) . .
O14 W6 O36 69.0(9) . .
O47 W6 O16 81.1(9) . .
O41 W6 O16 83.3(9) . .
O26 W6 O16 177.3(10) . .
O14 W6 O16 77.9(8) . .
O36 W6 O16 80.5(8) . .
O47 W6 K3 128.0(9) . .
O41 W6 K3 53.0(7) . .
O26 W6 K3 53.4(8) . .
O14 W6 K3 133.4(6) . .
O36 W6 K3 78.4(7) . .
O16 W6 K3 129.0(6) . .
O70 W7 O160 96.7(11) . .
O70 W7 O221 92.9(11) . .
O160 W7 O221 71.8(11) . .
O70 W7 O84 102.5(10) . .
O160 W7 O84 138.3(10) . .
O221 W7 O84 70.6(10) . .
O70 W7 O163 101.5(10) . .
O160 W7 O163 72.7(10) . .
O221 W7 O163 142.9(10) . .
O84 W7 O163 136.6(9) . .
O70 W7 O114 93.7(11) . .
O160 W7 O114 143.2(10) . .
O221 W7 O114 142.7(10) . .
O84 W7 O114 72.2(9) . .
O163 W7 O114 70.7(9) . .
O70 W7 O19 179.8(11) . .
O160 W7 O19 83.2(9) . .
O221 W7 O19 87.1(8) . .
O84 W7 O19 77.7(7) . .
O163 W7 O19 78.4(8) . .
O114 W7 O19 86.4(8) . .
O79 W8 O150 103.7(12) . .
O79 W8 O221 96.2(10) . .
O150 W8 O221 96.9(9) . .
O79 W8 O145 103.7(10) . .
O150 W8 O145 98.0(9) . .
O221 W8 O145 151.5(11) . .
O79 W8 O84 160.3(9) . .
O150 W8 O84 92.6(10) . .
O221 W8 O84 70.7(10) . .
O145 W8 O84 84.5(9) . .
O79 W8 O162 86.7(10) . .
O150 W8 O162 169.5(11) . .
O221 W8 O162 80.7(8) . .
O145 W8 O162 80.3(9) . .
O84 W8 O162 76.9(8) . .
O79 W8 K18 114.9(7) . .
O150 W8 K18 37.2(8) . .
O221 W8 K18 127.4(6) . .
O145 W8 K18 61.1(6) . .
O84 W8 K18 84.8(6) . .
O162 W8 K18 138.6(7) . .
O214 W9 O225 100.9(11) . .
O214 W9 O87 101.0(10) . .
O225 W9 O87 99.4(10) . .
O214 W9 O160 97.1(11) . .
O225 W9 O160 95.8(11) . .
O87 W9 O160 153.6(10) . .
O214 W9 O163 162.1(9) . .
O225 W9 O163 93.9(10) . .
O87 W9 O163 86.3(10) . .
O160 W9 O163 71.2(10) . .
O214 W9 O22 87.1(9) . .
O225 W9 O22 172.0(11) . .
O87 W9 O22 78.9(8) . .
O160 W9 O22 83.0(9) . .
O163 W9 O22 78.3(8) . .
O214 W9 K28 49.7(9) . .
O225 W9 K28 98.9(8) . .
O87 W9 K28 52.0(8) . .
O160 W9 K28 145.7(8) . .
O163 W9 K28 137.8(8) . .
O22 W9 K28 86.2(6) . .
O217 W10 O33 104.4(11) . .
O217 W10 O28 97.6(10) . .
O33 W10 O28 103.9(10) . .
O217 W10 O187 95.3(9) . .
O33 W10 O187 96.2(10) . .
O28 W10 O187 152.6(9) . .
O217 W10 O14 92.1(10) . .
O33 W10 O14 159.6(9) . .
O28 W10 O14 85.4(9) . .
O187 W10 O14 70.0(9) . .
O217 W10 O40 171.0(10) . .
O33 W10 O40 84.1(9) . .
O28 W10 O40 83.1(8) . .
O187 W10 O40 80.6(8) . .
O14 W10 O40 79.0(8) . .
O217 W10 K24 39.5(8) . .
O33 W10 K24 113.1(7) . .
O28 W10 K24 58.1(7) . .
O187 W10 K24 129.5(6) . .
O14 W10 K24 87.3(6) . .
O40 W10 K24 139.8(6) . .
O217 W10 K32 102.4(8) . .
O33 W10 K32 51.0(8) . .
O28 W10 K32 53.3(8) . .
O187 W10 K32 145.6(7) . .
O14 W10 K32 137.3(6) . .
O40 W10 K32 85.3(6) . .
K24 W10 K32 79.8(3) . .
O6 W11 O71 103.2(12) . .
O6 W11 O128 103.7(10) . .
O71 W11 O128 104.3(10) . .
O6 W11 O244 91.7(10) . .
O71 W11 O244 153.6(9) . .
O128 W11 O244 93.0(10) . .
O6 W11 O300 92.1(9) . .
O71 W11 O300 89.5(10) . .
O128 W11 O300 155.7(10) . .
O244 W11 O300 68.0(9) . .
O6 W11 O320 170.4(10) . .
O71 W11 O320 82.1(10) . .
O128 W11 O320 82.4(10) . .
O244 W11 O320 80.5(9) . .
O300 W11 O320 79.8(9) . .
O6 W11 K4 58.7(8) . .
O71 W11 K4 128.8(7) . .
O128 W11 K4 48.6(7) . .
O244 W11 K4 77.6(6) . .
O300 W11 K4 134.1(7) . .
O320 W11 K4 124.1(7) . .
O3 W12 O22 102.0(9) . .
O3 W12 O25 100.9(10) . .
O22 W12 O25 105.5(10) . .
O3 W12 O46 96.3(9) . .
O22 W12 O46 94.3(10) . .
O25 W12 O46 150.3(8) . .
O3 W12 O66 95.2(8) . .
O22 W12 O66 156.9(10) . .
O25 W12 O66 86.0(9) . .
O46 W12 O66 68.3(9) . .
O3 W12 O361 172.6(10) . .
O22 W12 O361 84.6(9) . .
O25 W12 O361 80.3(9) . .
O46 W12 O361 79.8(10) . .
O66 W12 O361 77.6(9) . .
O3 W12 K9 37.8(8) . .
O22 W12 K9 107.3(7) . .
O25 W12 K9 63.2(6) . .
O46 W12 K9 131.6(6) . .
O66 W12 K9 95.7(6) . .
O361 W12 K9 143.3(7) . .
O5 W13 O66 100.3(9) . .
O5 W13 O299 96.6(9) . .
O66 W13 O299 142.3(9) . .
O5 W13 O46 97.9(8) . .
O66 W13 O46 69.6(9) . .
O299 W13 O46 74.9(10) . .
O5 W13 O181 100.2(9) . .
O66 W13 O181 138.9(9) . .
O299 W13 O181 68.9(9) . .
O46 W13 O181 140.9(9) . .
O5 W13 O32 96.5(8) . .
O66 W13 O32 70.2(8) . .
O299 W13 O32 140.8(9) . .
O46 W13 O32 139.0(10) . .
O181 W13 O32 72.5(8) . .
O5 W13 O100 177.7(8) . .
O66 W13 O100 79.5(9) . .
O299 W13 O100 84.9(8) . .
O46 W13 O100 84.2(8) . .
O181 W13 O100 78.7(8) . .
O32 W13 O100 81.3(7) . .
O271 W14 O146 101.8(10) . .
O271 W14 O135 100.5(12) . .
O146 W14 O135 102.7(11) . .
O271 W14 O84 87.7(11) . .
O146 W14 O84 94.3(10) . .
O135 W14 O84 159.1(9) . .
O271 W14 O114 154.5(11) . .
O146 W14 O114 94.2(9) . .
O135 W14 O114 95.1(11) . .
O84 W14 O114 71.4(9) . .
O271 W14 O125 80.3(9) . .
O146 W14 O125 171.9(10) . .
O135 W14 O125 84.4(9) . .
O84 W14 O125 78.0(8) . .
O114 W14 O125 81.3(8) . .
O271 W14 K12 129.7(9) . .
O146 W14 K12 55.3(8) . .
O135 W14 K12 53.8(7) . .
O84 W14 K12 132.8(6) . .
O114 W14 K12 75.7(7) . .
O125 W14 K12 129.1(6) . .
O271 W14 K15 51.0(9) . .
O146 W14 K15 139.4(7) . .
O135 W14 K15 62.2(7) . .
O84 W14 K15 111.3(6) . .
O114 W14 K15 123.1(6) . .
O125 W14 K15 47.4(6) . .
K12 W14 K15 114.8(2) . .
O38 W15 O88 103.5(10) . .
O38 W15 O176 97.4(10) . .
O88 W15 O176 97.9(10) . .
O38 W15 O7 95.6(10) . .
O88 W15 O7 97.2(10) . .
O176 W15 O7 157.2(8) . .
O38 W15 O194 93.5(9) . .
O88 W15 O194 162.6(9) . .
O176 W15 O194 83.6(9) . .
O7 W15 O194 77.0(9) . .
O38 W15 O18 170.9(9) . .
O88 W15 O18 85.6(9) . .
O176 W15 O18 81.2(9) . .
O7 W15 O18 83.0(9) . .
O194 W15 O18 77.4(8) . .
O38 W15 K9 106.0(8) . .
O88 W15 K9 50.9(8) . .
O176 W15 K9 144.2(6) . .
O7 W15 K9 46.4(6) . .
O194 W15 K9 120.7(7) . .
O18 W15 K9 79.5(6) . .
O38 W15 K11 114.1(7) . .
O88 W15 K11 127.3(8) . .
O176 W15 K11 43.7(6) . .
O7 W15 K11 113.6(6) . .
O194 W15 K11 45.2(7) . .
O18 W15 K11 58.9(5) . .
K9 W15 K11 137.35(19) . .
O144 W16 O113 102.9(12) . .
O144 W16 O51 100.1(10) . .
O113 W16 O51 96.9(10) . .
O144 W16 O269 99.0(11) . .
O113 W16 O269 95.5(10) . .
O51 W16 O269 154.3(10) . .
O144 W16 O64 86.6(11) . .
O113 W16 O64 170.0(11) . .
O51 W16 O64 84.3(8) . .
O269 W16 O64 79.8(9) . .
O144 W16 O71 165.6(10) . .
O113 W16 O71 91.3(10) . .
O51 W16 O71 80.2(9) . .
O269 W16 O71 77.1(9) . .
O64 W16 O71 79.1(9) . .
O273 W17 O194 100.8(13) . .
O273 W17 O124 102.1(10) . .
O194 W17 O124 96.2(10) . .
O273 W17 O169 99.4(10) . .
O194 W17 O169 85.5(10) . .
O124 W17 O169 157.7(10) . .
O273 W17 O308 102.4(13) . .
O194 W17 O308 155.6(10) . .
O124 W17 O308 86.1(10) . .
O169 W17 O308 83.5(10) . .
O273 W17 O129 172.5(10) . .
O194 W17 O129 85.1(8) . .
O124 W17 O129 72.3(8) . .
O169 W17 O129 85.7(8) . .
O308 W17 O129 72.5(8) . .
O273 W17 K11 92.6(10) . .
O194 W17 K11 43.2(7) . .
O124 W17 K11 56.4(7) . .
O169 W17 K11 128.7(7) . .
O308 W17 K11 141.9(6) . .
O129 W17 K11 88.5(6) . .
O50 W18 O11 102.7(11) . .
O50 W18 O253 102.2(11) . .
O11 W18 O253 94.3(10) . .
O50 W18 O75 100.3(10) . .
O11 W18 O75 87.2(10) . .
O253 W18 O75 156.5(10) . .
O50 W18 O149 99.5(11) . .
O11 W18 O149 156.3(9) . .
O253 W18 O149 89.1(10) . .
O75 W18 O149 80.7(10) . .
O50 W18 O223 168.4(11) . .
O11 W18 O223 86.8(9) . .
O253 W18 O223 70.0(9) . .
O75 W18 O223 86.7(8) . .
O149 W18 O223 72.3(8) . .
O171 W19 O42 104.3(11) . .
O171 W19 O104 101.2(12) . .
O42 W19 O104 97.4(10) . .
O171 W19 O32 153.1(9) . .
O42 W19 O32 94.2(9) . .
O104 W19 O32 95.6(10) . .
O171 W19 O181 86.3(10) . .
O42 W19 O181 160.9(9) . .
O104 W19 O181 96.1(9) . .
O32 W19 O181 71.0(8) . .
O171 W19 O49 83.4(10) . .
O42 W19 O49 84.2(9) . .
O104 W19 O49 174.6(10) . .
O32 W19 O49 79.2(9) . .
O181 W19 O49 81.3(8) . .
O171 W19 K11 129.7(8) . .
O42 W19 K11 43.6(8) . .
O104 W19 K11 60.1(8) . .
O32 W19 K11 77.1(6) . .
O181 W19 K11 137.8(7) . .
O49 W19 K11 119.1(7) . .
O8 W20 O300 98.4(10) . .
O8 W20 O34 99.1(9) . .
O300 W20 O34 142.7(9) . .
O8 W20 O166 96.1(9) . .
O300 W20 O166 71.2(9) . .
O34 W20 O166 74.4(9) . .
O8 W20 O244 94.8(9) . .
O300 W20 O244 70.2(10) . .
O34 W20 O244 139.9(10) . .
O166 W20 O244 141.1(10) . .
O8 W20 O238 101.3(11) . .
O300 W20 O238 138.8(9) . .
O34 W20 O238 68.1(9) . .
O166 W20 O238 140.6(9) . .
O244 W20 O238 72.4(10) . .
O8 W20 O231 176.2(10) . .
O300 W20 O231 77.8(10) . .
O34 W20 O231 84.2(8) . .
O166 W20 O231 82.9(9) . .
O244 W20 O231 83.7(9) . .
O238 W20 O231 81.6(10) . .
O117 W21 O203 103.8(12) . .
O117 W21 O112 98.6(10) . .
O203 W21 O112 97.3(10) . .
O117 W21 O85 94.3(10) . .
O203 W21 O85 97.1(10) . .
O112 W21 O85 157.7(8) . .
O117 W21 O403 160.4(9) . .
O203 W21 O403 95.4(11) . .
O112 W21 O403 82.9(9) . .
O85 W21 O403 78.9(9) . .
O117 W21 O53 85.4(9) . .
O203 W21 O53 170.7(11) . .
O112 W21 O53 79.5(8) . .
O85 W21 O53 83.6(8) . .
O403 W21 O53 75.6(8) . .
O117 W21 K3 124.7(7) . .
O203 W21 K3 118.4(9) . .
O112 W21 K3 45.0(6) . .
O85 W21 K3 112.8(6) . .
O403 W21 K3 45.4(6) . .
O53 W21 K3 53.4(6) . .
O117 W21 K17 121.7(8) . .
O203 W21 K17 34.5(9) . .
O112 W21 K17 66.4(6) . .
O85 W21 K17 120.9(7) . .
O403 W21 K17 77.0(6) . .
O53 W21 K17 138.3(6) . .
K3 W21 K17 85.04(19) . .
O136 W22 O105 103.5(11) . .
O136 W22 O112 98.7(10) . .
O105 W22 O112 98.9(10) . .
O136 W22 O58 96.3(10) . .
O105 W22 O58 94.4(11) . .
O112 W22 O58 156.9(9) . .
O136 W22 O197 160.9(8) . .
O105 W22 O197 94.8(10) . .
O112 W22 O197 83.6(9) . .
O58 W22 O197 76.6(9) . .
O136 W22 O26 86.7(10) . .
O105 W22 O26 169.6(11) . .
O112 W22 O26 81.3(8) . .
O58 W22 O26 82.2(9) . .
O197 W22 O26 74.9(9) . .
O136 W22 K24 50.8(7) . .
O105 W22 K24 105.9(9) . .
O112 W22 K24 144.1(7) . .
O58 W22 K24 45.7(8) . .
O197 W22 K24 118.9(6) . .
O26 W22 K24 78.8(7) . .
O136 W22 K3 124.7(7) . .
O105 W22 K3 120.1(9) . .
O112 W22 K3 45.7(6) . .
O58 W22 K3 111.2(7) . .
O197 W22 K3 46.0(6) . .
O26 W22 K3 53.1(7) . .
K24 W22 K3 131.0(2) . .
O136 W22 K17 122.3(7) . .
O105 W22 K17 36.0(9) . .
O112 W22 K17 66.6(6) . .
O58 W22 K17 118.6(7) . .
O197 W22 K17 76.1(6) . .
O26 W22 K17 138.6(7) . .
K24 W22 K17 141.9(2) . .
K3 W22 K17 85.46(19) . .
O283 W23 O12 103.8(11) . .
O283 W23 O155 100.0(11) . .
O12 W23 O155 94.2(10) . .
O283 W23 O140 105.0(11) . .
O12 W23 O140 87.2(10) . .
O155 W23 O140 153.8(10) . .
O283 W23 O282 98.2(11) . .
O12 W23 O282 157.7(10) . .
O155 W23 O282 85.8(10) . .
O140 W23 O282 83.3(10) . .
O283 W23 O52 170.1(11) . .
O12 W23 O52 84.0(9) . .
O155 W23 O52 73.0(9) . .
O140 W23 O52 81.2(9) . .
O282 W23 O52 74.7(8) . .
O325 W24 O375 102.5(12) . .
O325 W24 O254 96.3(13) . .
O375 W24 O254 97.8(11) . .
O325 W24 O10 96.8(13) . .
O375 W24 O10 97.1(11) . .
O254 W24 O10 157.6(9) . .
O325 W24 O44 93.9(10) . .
O375 W24 O44 163.2(10) . .
O254 W24 O44 84.0(9) . .
O10 W24 O44 77.1(8) . .
O325 W24 O6 173.5(12) . .
O375 W24 O6 83.0(10) . .
O254 W24 O6 79.4(9) . .
O10 W24 O6 85.9(9) . .
O44 W24 O6 80.9(7) . .
O325 W24 K4 115.7(10) . .
O375 W24 K4 126.7(9) . .
O254 W24 K4 45.0(7) . .
O10 W24 K4 112.7(6) . .
O44 W24 K4 45.7(6) . .
O6 W24 K4 57.8(6) . .
O325 W24 K22 107.0(11) . .
O375 W24 K22 49.8(9) . .
O254 W24 K22 142.9(7) . .
O10 W24 K22 47.4(5) . .
O44 W24 K22 121.7(6) . .
O6 W24 K22 79.1(6) . .
K4 W24 K22 135.3(2) . .
O168 W25 O40 101.5(10) . .
O168 W25 O51 98.6(10) . .
O40 W25 O51 106.8(10) . .
O168 W25 O166 94.4(10) . .
O40 W25 O166 92.1(9) . .
O51 W25 O166 154.3(9) . .
O168 W25 O300 95.0(10) . .
O40 W25 O300 157.0(10) . .
O51 W25 O300 86.3(10) . .
O166 W25 O300 70.6(9) . .
O168 W25 O230 172.4(10) . .
O40 W25 O230 85.5(9) . .
O51 W25 O230 81.8(9) . .
O166 W25 O230 82.5(8) . .
O300 W25 O230 77.5(9) . .
O168 W25 K22 41.2(8) . .
O40 W25 K22 109.2(7) . .
O51 W25 K22 57.5(7) . .
O166 W25 K22 132.7(6) . .
O300 W25 K22 93.8(7) . .
O230 W25 K22 138.9(6) . .
O35 W26 O159 101.9(10) . .
O35 W26 O119 98.8(10) . .
O159 W26 O119 104.5(10) . .
O35 W26 O299 97.9(10) . .
O159 W26 O299 94.3(10) . .
O119 W26 O299 151.5(9) . .
O35 W26 O181 96.4(10) . .
O159 W26 O181 157.3(9) . .
O119 W26 O181 85.6(9) . .
O299 W26 O181 69.8(9) . .
O35 W26 O131 177.2(10) . .
O159 W26 O131 80.8(8) . .
O119 W26 O131 81.0(8) . .
O299 W26 O131 81.1(8) . .
O181 W26 O131 80.8(8) . .
O35 W26 K21 38.8(8) . .
O159 W26 K21 107.4(7) . .
O119 W26 K21 60.1(6) . .
O299 W26 K21 133.9(7) . .
O181 W26 K21 95.2(6) . .
O131 W26 K21 141.1(6) . .
O173 W27 O103 101.6(12) . .
O173 W27 O25 101.2(9) . .
O103 W27 O25 91.9(10) . .
O173 W27 O184 98.0(10) . .
O103 W27 O184 98.1(10) . .
O25 W27 O184 156.1(9) . .
O173 W27 O65 87.5(10) . .
O103 W27 O65 170.9(11) . .
O25 W27 O65 86.3(8) . .
O184 W27 O65 80.3(9) . .
O173 W27 O30 166.1(9) . .
O103 W27 O30 92.1(10) . .
O25 W27 O30 79.7(8) . .
O184 W27 O30 78.3(9) . .
O65 W27 O30 78.8(8) . .
O173 W27 K6 27.6(8) . .
O103 W27 K6 114.4(8) . .
O25 W27 K6 76.5(6) . .
O184 W27 K6 117.9(7) . .
O65 W27 K6 73.8(6) . .
O30 W27 K6 144.6(5) . .
O249 W28 O261 103.2(11) . .
O249 W28 O196 99.7(11) . .
O261 W28 O196 96.0(12) . .
O249 W28 O175 94.4(12) . .
O261 W28 O175 93.1(12) . .
O196 W28 O175 160.9(10) . .
O249 W28 O68 163.2(9) . .
O261 W28 O68 92.8(10) . .
O196 W28 O68 83.5(9) . .
O175 W28 O68 79.3(10) . .
O249 W28 O42 88.2(9) . .
O261 W28 O42 168.4(11) . .
O196 W28 O42 80.0(9) . .
O175 W28 O42 87.7(9) . .
O68 W28 O42 76.0(8) . .
O249 W28 K11 124.7(8) . .
O261 W28 K11 121.9(10) . .
O196 W28 K11 49.3(7) . .
O175 W28 K11 111.8(7) . .
O68 W28 K11 46.6(6) . .
O42 W28 K11 47.7(6) . .
O249 W28 K25 50.1(9) . .
O261 W28 K25 110.2(10) . .
O196 W28 K25 143.1(7) . .
O175 W28 K25 45.5(8) . .
O68 W28 K25 119.3(7) . .
O42 W28 K25 78.5(7) . .
K11 W28 K25 125.0(3) . .
O249 W28 K14 123.2(8) . .
O261 W28 K14 44.3(10) . .
O196 W28 K14 55.6(6) . .
O175 W28 K14 125.1(7) . .
O68 W28 K14 72.2(6) . .
O42 W28 K14 127.2(7) . .
K11 W28 K14 80.2(2) . .
K25 W28 K14 154.3(3) . .
O157 W29 O81 101.8(12) . .
O157 W29 O257 94.1(12) . .
O81 W29 O257 95.5(11) . .
O157 W29 O219 99.8(12) . .
O81 W29 O219 97.2(11) . .
O257 W29 O219 158.9(12) . .
O157 W29 O274 160.4(10) . .
O81 W29 O274 96.5(11) . .
O257 W29 O274 77.1(11) . .
O219 W29 O274 84.7(11) . .
O157 W29 O146 84.8(10) . .
O81 W29 O146 173.4(11) . .
O257 W29 O146 83.3(9) . .
O219 W29 O146 82.1(9) . .
O274 W29 O146 76.9(9) . .
O157 W29 K18 47.8(8) . .
O81 W29 K18 105.6(9) . .
O257 W29 K18 46.4(9) . .
O219 W29 K18 143.1(8) . .
O274 W29 K18 120.1(7) . .
O146 W29 K18 78.3(7) . .
O157 W29 K12 126.4(8) . .
O81 W29 K12 120.5(9) . .
O257 W29 K12 111.6(8) . .
O219 W29 K12 47.3(8) . .
O274 W29 K12 45.6(6) . .
O146 W29 K12 54.6(7) . .
K18 W29 K12 131.8(2) . .
O157 W29 K26 75.2(8) . .
O81 W29 K26 29.2(10) . .
O257 W29 K26 85.6(8) . .
O219 W29 K26 113.3(8) . .
O274 W29 K26 120.7(6) . .
O146 W29 K26 156.3(7) . .
K18 W29 K26 78.9(4) . .
K12 W29 K26 149.0(3) . .
O29 W30 O80 98.0(11) . .
O29 W30 O127 103.0(10) . .
O80 W30 O127 104.0(11) . .
O29 W30 O238 93.3(9) . .
O80 W30 O238 84.9(11) . .
O127 W30 O238 159.9(10) . .
O29 W30 O244 95.8(11) . .
O80 W30 O244 152.3(9) . .
O127 W30 O244 96.1(10) . .
O238 W30 O244 70.4(9) . .
O29 W30 O59 173.0(11) . .
O80 W30 O59 86.7(11) . .
O127 W30 O59 80.7(9) . .
O238 W30 O59 82.0(9) . .
O244 W30 O59 77.8(10) . .
O29 W30 K4 62.3(7) . .
O80 W30 K4 130.1(7) . .
O127 W30 K4 47.3(8) . .
O238 W30 K4 137.4(8) . .
O244 W30 K4 77.6(6) . .
O59 W30 K4 118.2(6) . .
O116 W31 O286 103.0(13) . .
O116 W31 O119 97.8(10) . .
O286 W31 O119 94.9(9) . .
O116 W31 O142 100.0(11) . .
O286 W31 O142 96.0(9) . .
O119 W31 O142 156.4(10) . .
O116 W31 O134 87.7(11) . .
O286 W31 O134 169.3(11) . .
O119 W31 O134 83.9(9) . .
O142 W31 O134 81.5(9) . .
O116 W31 O171 169.4(11) . .
O286 W31 O171 87.5(10) . .
O119 W31 O171 80.1(9) . .
O142 W31 O171 79.6(10) . .
O134 W31 O171 81.8(9) . .
O116 W31 K25 125.3(9) . .
O286 W31 K25 51.8(7) . .
O119 W31 K25 128.0(7) . .
O142 W31 K25 49.2(8) . .
O134 W31 K25 121.3(7) . .
O171 W31 K25 62.3(6) . .
O116 W31 K7 25.7(8) . .
O286 W31 K7 116.7(8) . .
O119 W31 K7 75.3(7) . .
O142 W31 K7 117.5(8) . .
O134 W31 K7 73.4(7) . .
O171 W31 K7 146.5(6) . .
K25 W31 K7 150.9(3) . .
O276 W32 O55 104.0(11) . .
O276 W32 O196 100.6(11) . .
O55 W32 O196 95.7(10) . .
O276 W32 O11 95.5(11) . .
O55 W32 O11 92.4(10) . .
O196 W32 O11 159.6(9) . .
O276 W32 O86 161.0(10) . .
O55 W32 O86 93.8(10) . .
O196 W32 O86 84.0(10) . .
O11 W32 O86 76.8(10) . .
O276 W32 O153 87.4(9) . .
O55 W32 O153 168.6(10) . .
O196 W32 O153 82.4(8) . .
O11 W32 O153 86.0(8) . .
O86 W32 O153 74.9(8) . .
O276 W32 K11 126.0(8) . .
O55 W32 K11 120.9(8) . .
O196 W32 K11 50.2(6) . .
O11 W32 K11 109.8(6) . .
O86 W32 K11 44.9(8) . .
O153 W32 K11 49.8(6) . .
O276 W32 K14 124.1(8) . .
O55 W32 K14 42.8(8) . .
O196 W32 K14 56.7(6) . .
O11 W32 K14 122.5(7) . .
O86 W32 K14 73.9(7) . .
O153 W32 K14 130.2(6) . .
K11 W32 K14 80.88(19) . .
O139 W33 O64 105.4(12) . .
O139 W33 O13 97.8(10) . .
O64 W33 O13 96.5(10) . .
O139 W33 O297 103.0(11) . .
O64 W33 O297 87.0(10) . .
O13 W33 O297 157.2(9) . .
O139 W33 O374 99.2(13) . .
O64 W33 O374 154.4(10) . .
O13 W33 O374 86.6(10) . .
O297 W33 O374 81.0(10) . .
O139 W33 O293 169.3(11) . .
O64 W33 O293 83.0(9) . .
O13 W33 O293 74.4(9) . .
O297 W33 O293 83.8(9) . .
O374 W33 O293 73.4(10) . .
O139 W33 K22 84.5(9) . .
O64 W33 K22 54.3(7) . .
O13 W33 K22 50.0(6) . .
O297 W33 K22 140.9(8) . .
O374 W33 K22 136.3(9) . .
O293 W33 K22 95.5(6) . .
O351 W34 O147 105.2(11) . .
O351 W34 O73 100.4(11) . .
O147 W34 O73 92.1(9) . .
O351 W34 O206 100.6(12) . .
O147 W34 O206 88.4(10) . .
O73 W34 O206 158.0(10) . .
O351 W34 O177 98.4(12) . .
O147 W34 O177 156.3(10) . .
O73 W34 O177 85.7(9) . .
O206 W34 O177 85.0(10) . .
O351 W34 O405 167.2(10) . .
O147 W34 O405 86.2(9) . .
O73 W34 O405 72.9(8) . .
O206 W34 O405 85.2(9) . .
O177 W34 O405 70.6(10) . .
O351 W34 K12 98.0(9) . .
O147 W34 K12 37.2(7) . .
O73 W34 K12 57.0(7) . .
O206 W34 K12 125.5(8) . .
O177 W34 K12 141.4(7) . .
O405 W34 K12 87.6(6) . .
O118 W35 O86 102.7(11) . .
O118 W35 O124 102.5(11) . .
O86 W35 O124 89.0(10) . .
O118 W35 O75 103.2(10) . .
O86 W35 O75 90.0(10) . .
O124 W35 O75 153.8(9) . .
O118 W35 O237 100.4(10) . .
O86 W35 O237 156.9(10) . .
O124 W35 O237 85.8(10) . .
O75 W35 O237 84.9(9) . .
O118 W35 O129 168.8(10) . .
O86 W35 O129 86.3(9) . .
O124 W35 O129 70.7(8) . .
O75 W35 O129 83.1(8) . .
O237 W35 O129 70.7(8) . .
O118 W35 K11 97.5(9) . .
O86 W35 K11 37.3(8) . .
O124 W35 K11 53.6(7) . .
O75 W35 K11 126.8(7) . .
O237 W35 K11 138.3(7) . .
O129 W35 K11 85.6(5) . .
O118 W35 K14 31.5(9) . .
O86 W35 K14 71.9(8) . .
O124 W35 K14 108.0(7) . .
O75 W35 K14 96.5(7) . .
O237 W35 K14 131.0(7) . .
O129 W35 K14 158.3(5) . .
K11 W35 K14 77.17(19) . .
O331 W36 O184 102.0(11) . .
O331 W36 O62 99.0(11) . .
O184 W36 O62 158.9(10) . .
O331 W36 O120 102.8(10) . .
O184 W36 O120 87.5(10) . .
O62 W36 O120 89.0(9) . .
O331 W36 O253 105.5(11) . .
O184 W36 O253 84.7(11) . .
O62 W36 O253 88.6(9) . .
O120 W36 O253 151.6(10) . .
O331 W36 O223 169.6(9) . .
O184 W36 O223 86.3(9) . .
O62 W36 O223 72.7(9) . .
O120 W36 O223 83.7(8) . .
O253 W36 O223 68.7(9) . .
O340 W37 O110 100.4(11) . .
O340 W37 O206 99.7(11) . .
O110 W37 O206 88.0(10) . .
O340 W37 O345 102.1(12) . .
O110 W37 O345 157.5(11) . .
O206 W37 O345 89.2(10) . .
O340 W37 O290 104.7(11) . .
O110 W37 O290 88.6(11) . .
O206 W37 O290 155.6(10) . .
O345 W37 O290 84.7(11) . .
O340 W37 O370 172.0(11) . .
O110 W37 O370 85.3(10) . .
O206 W37 O370 86.1(9) . .
O345 W37 O370 72.3(11) . .
O290 W37 O370 69.6(9) . .
O340 W37 K6 92.3(10) . .
O110 W37 K6 39.0(7) . .
O206 W37 K6 127.0(8) . .
O345 W37 K6 138.3(8) . .
O290 W37 K6 53.6(8) . .
O370 W37 K6 88.6(7) . .
O102 W38 O210 104.3(11) . .
O102 W38 O31 102.3(11) . .
O210 W38 O31 94.7(9) . .
O102 W38 O285 99.7(11) . .
O210 W38 O285 155.1(11) . .
O31 W38 O285 86.5(10) . .
O102 W38 O220 101.7(11) . .
O210 W38 O220 85.4(9) . .
O31 W38 O220 155.2(10) . .
O285 W38 O220 83.3(10) . .
O102 W38 O208 170.6(9) . .
O210 W38 O208 83.9(9) . .
O31 W38 O208 72.1(9) . .
O285 W38 O208 72.8(9) . .
O220 W38 O208 83.3(9) . .
O102 W38 K11 95.7(9) . .
O210 W38 K11 41.6(7) . .
O31 W38 K11 56.4(6) . .
O285 W38 K11 142.2(7) . .
O220 W38 K11 126.9(6) . .
O208 W38 K11 87.5(6) . .
O236 W39 O65 104.1(11) . .
O236 W39 O120 102.8(11) . .
O65 W39 O120 88.2(10) . .
O236 W39 O347 99.7(11) . .
O65 W39 O347 93.8(11) . .
O120 W39 O347 156.2(9) . .
O236 W39 O289 100.9(12) . .
O65 W39 O289 154.6(10) . .
O120 W39 O289 82.2(9) . .
O347 W39 O289 86.0(10) . .
O236 W39 O252 168.1(10) . .
O65 W39 O252 84.6(9) . .
O120 W39 O252 85.4(8) . .
O347 W39 O252 71.2(9) . .
O289 W39 O252 71.3(10) . .
O236 W39 K9 84.7(9) . .
O65 W39 K9 55.0(7) . .
O120 W39 K9 143.0(7) . .
O347 W39 K9 46.9(8) . .
O289 W39 K9 132.5(7) . .
O252 W39 K9 94.0(6) . .
O236 W39 K6 28.6(9) . .
O65 W39 K6 75.8(7) . .
O120 W39 K6 97.4(6) . .
O347 W39 K6 106.2(7) . .
O289 W39 K6 128.5(8) . .
O252 W39 K6 160.1(6) . .
K9 W39 K6 72.0(2) . .
O272 W40 O101 102.6(10) . .
O272 W40 O176 98.8(11) . .
O101 W40 O176 99.3(10) . .
O272 W40 O45 95.7(11) . .
O101 W40 O45 95.4(10) . .
O176 W40 O45 156.5(8) . .
O272 W40 O210 93.5(9) . .
O101 W40 O210 163.0(10) . .
O176 W40 O210 83.3(8) . .
O45 W40 O210 77.4(9) . .
O272 W40 O104 171.2(9) . .
O101 W40 O104 86.1(9) . .
O176 W40 O104 80.7(9) . .
O45 W40 O104 82.2(10) . .
O210 W40 O104 77.7(8) . .
O272 W40 K11 115.3(9) . .
O101 W40 K11 128.2(7) . .
O176 W40 K11 43.2(6) . .
O45 W40 K11 113.5(6) . .
O210 W40 K11 45.6(6) . .
O104 W40 K11 58.6(7) . .
O272 W40 K21 106.9(9) . .
O101 W40 K21 50.2(8) . .
O176 W40 K21 143.3(6) . .
O45 W40 K21 45.4(6) . .
O210 W40 K21 119.8(7) . .
O104 W40 K21 77.7(7) . .
K11 W40 K21 135.21(19) . .
O67 W41 O169 100.1(10) . .
O67 W41 O167 102.7(11) . .
O169 W41 O167 88.8(10) . .
O67 W41 O347 101.0(10) . .
O169 W41 O347 158.9(9) . .
O167 W41 O347 87.5(11) . .
O67 W41 O7 100.0(11) . .
O169 W41 O7 87.1(10) . .
O167 W41 O7 157.3(9) . .
O347 W41 O7 88.3(10) . .
O67 W41 O252 172.1(11) . .
O169 W41 O252 86.3(8) . .
O167 W41 O252 72.7(9) . .
O347 W41 O252 72.8(8) . .
O7 W41 O252 84.7(8) . .
O67 W41 K9 83.0(8) . .
O169 W41 K9 135.2(8) . .
O167 W41 K9 134.6(7) . .
O347 W41 K9 47.6(8) . .
O7 W41 K9 48.8(6) . .
O252 W41 K9 95.7(5) . .
O154 W42 O209 102.9(12) . .
O154 W42 O179 93.6(11) . .
O209 W42 O179 101.9(10) . .
O154 W42 O110 96.0(11) . .
O209 W42 O110 92.4(9) . .
O179 W42 O110 160.5(9) . .
O154 W42 O77 170.2(9) . .
O209 W42 O77 86.8(11) . .
O179 W42 O77 83.0(9) . .
O110 W42 O77 84.7(9) . .
O154 W42 O147 94.3(10) . .
O209 W42 O147 161.2(11) . .
O179 W42 O147 84.4(8) . .
O110 W42 O147 78.0(8) . .
O77 W42 O147 76.3(8) . .
O154 W42 K6 118.3(8) . .
O209 W42 K6 49.3(7) . .
O179 W42 K6 139.2(8) . .
O110 W42 K6 46.7(7) . .
O77 W42 K6 69.0(6) . .
O147 W42 K6 115.3(6) . .
O154 W42 K12 118.3(8) . .
O209 W42 K12 129.4(9) . .
O179 W42 K12 50.7(7) . .
O110 W42 K12 109.9(6) . .
O77 W42 K12 52.7(5) . .
O147 W42 K12 43.3(6) . .
K6 W42 K12 120.2(2) . .
O154 W42 K19 37.2(8) . .
O209 W42 K19 120.6(8) . .
O179 W42 K19 59.1(8) . .
O110 W42 K19 123.8(7) . .
O77 W42 K19 135.8(6) . .
O147 W42 K19 77.9(6) . .
K6 W42 K19 155.2(2) . .
K12 W42 K19 84.12(19) . .
O205 W43 O255 102.1(12) . .
O205 W43 O172 105.4(13) . .
O255 W43 O172 91.3(11) . .
O205 W43 O335 100.2(12) . .
O255 W43 O335 92.1(11) . .
O172 W43 O335 152.9(12) . .
O205 W43 O138 102.1(12) . .
O255 W43 O138 154.5(12) . .
O172 W43 O138 89.9(11) . .
O335 W43 O138 75.9(11) . .
O205 W43 O148 169.3(10) . .
O255 W43 O148 87.5(10) . .
O172 W43 O148 69.3(11) . .
O335 W43 O148 84.0(10) . .
O138 W43 O148 69.2(10) . .
O205 W43 K18 90.1(9) . .
O255 W43 K18 49.1(8) . .
O172 W43 K18 48.6(8) . .
O335 W43 K18 141.2(8) . .
O138 W43 K18 138.5(7) . .
O148 W43 K18 92.7(6) . .
O109 W44 O68 103.0(11) . .
O109 W44 O383 102.6(13) . .
O68 W44 O383 90.0(11) . .
O109 W44 O31 102.3(12) . .
O68 W44 O31 91.4(9) . .
O383 W44 O31 154.1(11) . .
O109 W44 O186 97.6(10) . .
O68 W44 O186 159.4(11) . .
O383 W44 O186 83.8(11) . .
O31 W44 O186 85.8(9) . .
O109 W44 O208 168.0(10) . .
O68 W44 O208 87.7(9) . .
O383 W44 O208 82.7(10) . .
O31 W44 O208 71.5(9) . .
O186 W44 O208 72.0(9) . .
O109 W44 K11 98.9(8) . .
O68 W44 K11 38.1(8) . .
O383 W44 K11 127.3(8) . .
O31 W44 K11 54.8(6) . .
O186 W44 K11 139.7(7) . .
O208 W44 K11 86.1(6) . .
O109 W44 K14 33.3(8) . .
O68 W44 K14 70.1(7) . .
O383 W44 K14 97.2(9) . .
O31 W44 K14 107.6(7) . .
O186 W44 K14 130.2(7) . .
O208 W44 K14 157.8(5) . .
K11 W44 K14 76.29(19) . .
O24 W45 O98 102.5(11) . .
O24 W45 O140 108.9(12) . .
O98 W45 O140 88.3(10) . .
O24 W45 O23 100.8(11) . .
O98 W45 O23 92.6(9) . .
O140 W45 O23 149.3(11) . .
O24 W45 O182 99.7(10) . .
O98 W45 O182 157.8(11) . .
O140 W45 O182 84.4(10) . .
O23 W45 O182 83.4(10) . .
O24 W45 O268 167.3(10) . .
O98 W45 O268 86.3(9) . .
O140 W45 O268 80.2(10) . .
O23 W45 O268 69.3(10) . .
O182 W45 O268 71.9(9) . .
O24 W45 K4 94.2(8) . .
O98 W45 K4 38.4(7) . .
O140 W45 K4 126.0(7) . .
O23 W45 K4 57.0(6) . .
O182 W45 K4 139.9(7) . .
O268 W45 K4 86.9(6) . .
O24 W45 K13 31.9(8) . 2_775
O98 W45 K13 73.2(8) . 2_775
O140 W45 K13 95.4(8) . 2_775
O23 W45 K13 114.2(7) . 2_775
O182 W45 K13 128.2(7) . 2_775
O268 W45 K13 159.2(6) . 2_775
K4 W45 K13 79.30(19) . 2_775
O326 W46 O193 103.2(12) . .
O326 W46 O28 99.3(12) . .
O193 W46 O28 99.9(11) . .
O326 W46 O95 97.6(12) . .
O193 W46 O95 91.8(11) . .
O28 W46 O95 156.6(10) . .
O326 W46 O47 166.4(11) . .
O193 W46 O47 90.2(9) . .
O28 W46 O47 79.7(9) . .
O95 W46 O47 80.1(10) . .
O326 W46 O346 87.4(11) . .
O193 W46 O346 166.8(11) . .
O28 W46 O346 85.8(9) . .
O95 W46 O346 78.9(9) . .
O47 W46 O346 79.1(8) . .
O326 W46 K10 124.1(8) . .
O193 W46 K10 45.2(9) . .
O28 W46 K10 126.5(7) . .
O95 W46 K10 52.4(7) . .
O47 W46 K10 64.9(6) . .
O346 W46 K10 122.1(7) . .
O326 W46 K32 47.6(10) . .
O193 W46 K32 96.8(9) . .
O28 W46 K32 53.6(7) . .
O95 W46 K32 145.2(7) . .
O47 W46 K32 133.3(7) . .
O346 W46 K32 96.2(7) . .
K10 W46 K32 141.6(2) . .
O326 W46 K22 60.5(9) . .
O193 W46 K22 42.7(8) . .
O28 W46 K22 105.5(7) . .
O95 W46 K22 96.9(7) . .
O47 W46 K22 132.9(6) . .
O346 W46 K22 147.0(6) . .
K10 W46 K22 76.1(2) . .
K32 W46 K22 68.7(2) . .
O326 W46 K24 96.2(8) . .
O193 W46 K24 144.5(9) . .
O28 W46 K24 47.2(7) . .
O95 W46 K24 114.9(7) . .
O47 W46 K24 73.0(6) . .
O346 W46 K24 38.7(7) . .
K10 W46 K24 137.4(2) . .
K32 W46 K24 75.0(3) . .
K22 W46 K24 143.6(3) . .
O93 W47 O149 104.4(11) . .
O93 W47 O275 102.7(11) . .
O149 W47 O275 87.7(10) . .
O93 W47 O126 103.4(11) . .
O149 W47 O126 152.3(11) . .
O275 W47 O126 86.6(9) . .
O93 W47 O62 102.9(12) . .
O149 W47 O62 87.1(9) . .
O275 W47 O62 154.4(11) . .
O126 W47 O62 86.4(9) . .
O280 W48 O403 104.6(11) . .
O280 W48 O277 102.9(11) . .
O403 W48 O277 94.9(10) . .
O280 W48 O20 98.9(11) . .
O403 W48 O20 156.4(10) . .
O277 W48 O20 82.8(10) . .
O280 W48 O94 103.0(10) . .
O403 W48 O94 85.2(9) . .
O277 W48 O94 153.2(9) . .
O20 W48 O94 86.5(10) . .
O280 W48 O74 171.9(10) . .
O403 W48 O74 82.6(8) . .
O277 W48 O74 72.2(8) . .
O20 W48 O74 74.3(8) . .
O94 W48 O74 81.3(7) . .
O280 W48 K3 96.8(8) . .
O403 W48 K3 40.4(7) . .
O277 W48 K3 57.6(7) . .
O20 W48 K3 139.8(7) . .
O94 W48 K3 125.4(7) . .
O74 W48 K3 86.1(5) . .
O222 W49 O197 100.5(12) . .
O222 W49 O106 101.1(11) . .
O197 W49 O106 93.7(10) . .
O222 W49 O235 103.7(10) . .
O197 W49 O235 86.4(11) . .
O106 W49 O235 154.8(9) . .
O222 W49 O202 102.1(12) . .
O197 W49 O202 157.1(10) . .
O106 W49 O202 85.2(10) . .
O235 W49 O202 85.0(10) . .
O222 W49 O248 172.2(11) . .
O197 W49 O248 85.0(9) . .
O106 W49 O248 72.9(9) . .
O235 W49 O248 82.1(8) . .
O202 W49 O248 72.8(9) . .
O222 W49 K3 94.3(9) . .
O197 W49 K3 40.2(7) . .
O106 W49 K3 55.7(8) . .
O235 W49 K3 126.2(7) . .
O202 W49 K3 140.0(7) . .
O248 W49 K3 86.4(6) . .
O378 W50 O220 102.3(12) . .
O378 W50 O241 101.9(12) . .
O220 W50 O241 155.8(10) . .
O378 W50 O45 103.3(11) . .
O220 W50 O45 87.2(10) . .
O241 W50 O45 86.6(10) . .
O378 W50 O327 101.0(12) . .
O220 W50 O327 88.1(11) . .
O241 W50 O327 88.0(11) . .
O45 W50 O327 155.8(10) . .
O378 W50 O233 169.8(13) . .
O220 W50 O233 85.7(9) . .
O241 W50 O233 70.3(9) . .
O45 W50 O233 83.2(9) . .
O327 W50 O233 72.8(9) . .
O378 W50 K21 86.3(9) . .
O220 W50 K21 136.4(7) . .
O241 W50 K21 45.0(8) . .
O45 W50 K21 49.5(7) . .
O327 W50 K21 132.6(8) . .
O233 W50 K21 92.2(5) . .
O121 W51 O189 101.3(12) . .
O121 W51 O219 98.8(12) . .
O189 W51 O219 95.5(11) . .
O121 W51 O115 96.4(11) . .
O189 W51 O115 98.1(11) . .
O219 W51 O115 157.2(12) . .
O121 W51 O318 163.7(9) . .
O189 W51 O318 94.5(11) . .
O219 W51 O318 83.9(11) . .
O115 W51 O318 76.9(10) . .
O121 W51 O43 88.6(9) . .
O189 W51 O43 169.2(11) . .
O219 W51 O43 78.5(10) . .
O115 W51 O43 85.0(9) . .
O318 W51 O43 76.1(9) . .
O121 W51 K12 125.4(7) . .
O189 W51 K12 118.8(8) . .
O219 W51 K12 45.6(9) . .
O115 W51 K12 111.6(8) . .
O318 W51 K12 47.3(6) . .
O43 W51 K12 50.8(6) . .
O204 W52 O263 102.8(11) . .
O204 W52 O302 97.9(12) . .
O263 W52 O302 93.8(10) . .
O204 W52 O337 101.2(10) . .
O263 W52 O337 94.3(11) . .
O302 W52 O337 157.0(11) . .
O204 W52 O80 168.2(10) . .
O263 W52 O80 88.9(10) . .
O302 W52 O80 80.2(10) . .
O337 W52 O80 78.5(9) . .
O204 W52 O201 88.6(10) . .
O263 W52 O201 168.5(10) . .
O302 W52 O201 82.8(10) . .
O337 W52 O201 84.9(10) . .
O80 W52 O201 79.6(9) . .
O204 W52 K27 123.4(9) . .
O263 W52 K27 50.2(7) . .
O302 W52 K27 49.0(8) . .
O337 W52 K27 125.7(8) . .
O80 W52 K27 63.8(7) . .
O201 W52 K27 121.7(7) . .
O204 W52 K15 27.4(8) . .
O263 W52 K15 115.4(7) . .
O302 W52 K15 119.0(8) . .
O337 W52 K15 76.2(7) . .
O80 W52 K15 145.8(6) . .
O201 W52 K15 75.7(6) . .
K27 W52 K15 150.3(4) . .
O411 W53 O269 101.4(11) . .
O411 W53 O297 104.2(12) . .
O269 W53 O297 87.8(11) . .
O411 W53 O76 99.9(11) . .
O269 W53 O76 158.4(11) . .
O297 W53 O76 89.9(10) . .
O411 W53 O155 104.1(12) . .
O269 W53 O155 86.2(11) . .
O297 W53 O155 151.7(10) . .
O76 W53 O155 85.6(10) . .
O411 W53 O52 171.2(9) . .
O269 W53 O52 83.9(9) . .
O297 W53 O52 82.9(8) . .
O76 W53 O52 74.5(9) . .
O155 W53 O52 69.0(9) . .
O349 W54 O15 100.8(11) . .
O349 W54 O145 99.8(12) . .
O15 W54 O145 97.2(10) . .
O349 W54 O180 98.8(11) . .
O15 W54 O180 92.8(11) . .
O145 W54 O180 156.9(9) . .
O349 W54 O271 168.9(10) . .
O15 W54 O271 90.2(10) . .
O145 W54 O271 80.2(10) . .
O180 W54 O271 78.9(10) . .
O349 W54 O255 88.0(10) . .
O15 W54 O255 168.3(11) . .
O145 W54 O255 88.9(9) . .
O180 W54 O255 78.1(10) . .
O271 W54 O255 80.9(9) . .
O349 W54 K15 125.8(9) . .
O15 W54 K15 46.7(9) . .
O145 W54 K15 122.6(7) . .
O180 W54 K15 53.5(7) . .
O271 W54 K15 61.4(7) . .
O255 W54 K15 121.7(7) . .
O349 W54 K16 65.0(8) . .
O15 W54 K16 35.8(8) . .
O145 W54 K16 103.5(7) . .
O180 W54 K16 96.8(6) . .
O271 W54 K16 126.0(6) . .
O255 W54 K16 151.6(6) . .
K15 W54 K16 72.9(2) . .
O350 W55 O317 99.8(12) . .
O350 W55 O288 93.2(11) . .
O317 W55 O288 96.9(12) . .
O350 W55 O83 97.7(11) . .
O317 W55 O83 99.3(11) . .
O288 W55 O83 158.6(9) . .
O350 W55 O151 91.7(10) . .
O317 W55 O151 167.9(11) . .
O288 W55 O151 78.8(9) . .
O83 W55 O151 82.5(9) . .
O350 W55 O242 167.3(12) . .
O317 W55 O242 89.4(11) . .
O288 W55 O242 76.9(9) . .
O83 W55 O242 89.4(9) . .
O151 W55 O242 78.6(8) . .
O350 W55 K7 46.7(10) . .
O317 W55 K7 121.6(9) . .
O288 W55 K7 52.5(7) . .
O83 W55 K7 126.7(6) . .
O151 W55 K7 64.7(6) . .
O242 W55 K7 120.8(7) . .
O350 W55 K31 92.0(10) . .
O317 W55 K31 49.5(10) . .
O288 W55 K31 146.4(8) . .
O83 W55 K31 51.8(7) . .
O151 W55 K31 134.3(7) . .
O242 W55 K31 100.7(7) . .
K7 W55 K31 138.3(3) . .
O350 W55 K21 41.7(9) . .
O317 W55 K21 58.1(9) . .
O288 W55 K21 97.7(7) . .
O83 W55 K21 102.7(7) . .
O151 W55 K21 133.4(6) . .
O242 W55 K21 146.5(6) . .
K7 W55 K21 76.4(2) . .
K31 W55 K21 65.7(3) . .
O364 W56 O195 103.1(12) . .
O364 W56 O270 102.7(11) . .
O195 W56 O270 154.2(11) . .
O364 W56 O107 100.6(12) . .
O195 W56 O107 88.6(12) . .
O270 W56 O107 86.1(11) . .
O364 W56 O182 102.1(11) . .
O195 W56 O182 88.0(12) . .
O270 W56 O182 87.2(11) . .
O107 W56 O182 157.2(10) . .
O364 W56 O268 171.0(12) . .
O195 W56 O268 71.0(10) . .
O270 W56 O268 83.5(10) . .
O107 W56 O268 86.3(9) . .
O182 W56 O268 71.3(8) . .
O364 W56 K14 60.7(10) . 2_775
O195 W56 K14 71.8(9) . 2_775
O270 W56 K14 122.7(7) . 2_775
O107 W56 K14 147.2(7) . 2_775
O182 W56 K14 50.9(7) . 2_775
O268 W56 K14 110.5(6) . 2_775
O353 W57 O191 99.0(11) . .
O353 W57 O87 100.7(13) . .
O191 W57 O87 98.0(10) . .
O353 W57 O174 97.0(13) . .
O191 W57 O174 91.5(10) . .
O87 W57 O174 158.2(9) . .
O353 W57 O338 91.0(10) . .
O191 W57 O338 165.6(11) . .
O87 W57 O338 90.2(10) . .
O174 W57 O338 76.9(10) . .
O353 W57 O72 170.2(10) . .
O191 W57 O72 90.3(9) . .
O87 W57 O72 81.1(9) . .
O174 W57 O72 79.3(9) . .
O338 W57 O72 79.3(9) . .
O353 W57 K6 122.5(10) . .
O191 W57 K6 45.8(8) . .
O87 W57 K6 123.8(6) . .
O174 W57 K6 53.0(6) . .
O338 W57 K6 120.0(8) . .
O72 W57 K6 62.4(6) . .
O353 W57 K9 54.9(8) . .
O191 W57 K9 44.1(7) . .
O87 W57 K9 104.2(6) . .
O174 W57 K9 96.2(6) . .
O338 W57 K9 144.6(7) . .
O72 W57 K9 134.3(6) . .
K6 W57 K9 78.5(2) . .
O353 W57 K28 48.8(12) . .
O191 W57 K28 96.8(9) . .
O87 W57 K28 52.6(7) . .
O174 W57 K28 145.6(7) . .
O338 W57 K28 97.5(8) . .
O72 W57 K28 133.7(8) . .
K6 W57 K28 142.5(3) . .
K9 W57 K28 68.6(4) . .
O61 W58 O162 101.6(11) . .
O61 W58 O337 99.2(12) . .
O162 W58 O337 103.7(12) . .
O61 W58 O34 97.0(12) . .
O162 W58 O34 96.1(10) . .
O337 W58 O34 151.2(10) . .
O61 W58 O238 98.1(10) . .
O162 W58 O238 157.3(10) . .
O337 W58 O238 83.9(11) . .
O34 W58 O238 70.3(10) . .
O61 W58 O123 174.9(9) . .
O162 W58 O123 83.4(9) . .
O337 W58 O123 79.2(10) . .
O34 W58 O123 82.6(9) . .
O238 W58 O123 76.9(8) . .
O61 W58 K16 38.9(9) . .
O162 W58 K16 107.5(8) . .
O337 W58 K16 60.3(8) . .
O34 W58 K16 132.5(7) . .
O238 W58 K16 94.9(7) . .
O123 W58 K16 139.4(6) . .
O301 W59 O245 101.3(12) . .
O301 W59 O234 97.4(11) . .
O245 W59 O234 103.6(12) . .
O301 W59 O12 93.1(11) . .
O245 W59 O12 92.9(11) . .
O234 W59 O12 158.2(10) . .
O301 W59 O98 97.3(11) . .
O245 W59 O98 159.3(10) . .
O234 W59 O98 82.8(10) . .
O12 W59 O98 77.0(9) . .
O301 W59 O128 171.5(11) . .
O245 W59 O128 87.2(10) . .
O234 W59 O128 80.8(10) . .
O12 W59 O128 86.0(9) . .
O98 W59 O128 74.2(8) . .
O301 W59 K13 41.8(9) . 2_775
O245 W59 K13 119.8(9) . 2_775
O234 W59 K13 57.5(7) . 2_775
O12 W59 K13 125.4(6) . 2_775
O98 W59 K13 80.4(7) . 2_775
O128 W59 K13 133.5(6) . 2_775
O301 W59 K4 122.3(9) . .
O245 W59 K4 128.6(8) . .
O234 W59 K4 49.5(8) . .
O12 W59 K4 108.9(6) . .
O98 W59 K4 42.9(7) . .
O128 W59 K4 50.5(6) . .
K13 W59 K4 84.7(2) 2_775 .
O264 W60 O247 104.9(11) . .
O264 W60 O179 93.9(11) . .
O247 W60 O179 99.9(10) . .
O264 W60 O227 96.9(11) . .
O247 W60 O227 94.3(10) . .
O179 W60 O227 159.3(9) . .
O264 W60 O228 91.9(10) . .
O247 W60 O228 162.1(11) . .
O179 W60 O228 84.8(9) . .
O227 W60 O228 77.3(8) . .
O264 W60 O135 169.5(9) . .
O247 W60 O135 85.6(10) . .
O179 W60 O135 83.3(10) . .
O227 W60 O135 82.8(10) . .
O228 W60 O135 77.7(8) . .
O264 W60 K15 117.4(8) . .
O247 W60 K15 48.8(8) . .
O179 W60 K15 138.7(8) . .
O227 W60 K15 47.6(7) . .
O228 W60 K15 117.7(7) . .
O135 W60 K15 70.0(6) . .
O264 W60 K12 118.0(7) . .
O247 W60 K12 126.9(8) . .
O179 W60 K12 50.2(7) . .
O227 W60 K12 109.1(6) . .
O228 W60 K12 45.1(6) . .
O135 W60 K12 52.8(6) . .
K15 W60 K12 121.7(2) . .
O264 W60 K19 36.8(8) . .
O247 W60 K19 120.8(9) . .
O179 W60 K19 59.7(8) . .
O227 W60 K19 124.3(8) . .
O228 W60 K19 76.6(7) . .
O135 W60 K19 136.3(6) . .
K15 W60 K19 153.7(2) . .
K12 W60 K19 84.3(2) . .
O122 W61 O134 100.8(11) . .
O122 W61 O296 102.2(12) . .
O134 W61 O296 85.9(11) . .
O122 W61 O315 102.9(12) . .
O134 W61 O315 155.7(11) . .
O296 W61 O315 84.2(11) . .
O122 W61 O241 104.4(10) . .
O134 W61 O241 95.3(11) . .
O296 W61 O241 152.5(11) . .
O315 W61 O241 83.7(11) . .
O122 W61 O233 170.9(10) . .
O134 W61 O233 86.4(10) . .
O296 W61 O233 83.6(10) . .
O315 W61 O233 70.5(11) . .
O241 W61 O233 69.1(9) . .
O122 W61 K21 84.1(8) . .
O134 W61 K21 55.5(8) . .
O296 W61 K21 141.3(8) . .
O315 W61 K21 132.1(9) . .
O241 W61 K21 49.2(7) . .
O233 W61 K21 95.7(6) . .
O82 W62 O141 102.9(11) . .
O82 W62 O138 103.2(12) . .
O141 W62 O138 96.3(12) . .
O82 W62 O365 104.9(11) . .
O141 W62 O365 151.9(10) . .
O138 W62 O365 81.6(11) . .
O82 W62 O258 105.5(11) . .
O141 W62 O258 82.5(10) . .
O138 W62 O258 150.8(10) . .
O365 W62 O258 86.0(10) . .
O82 W62 O148 168.2(11) . .
O141 W62 O148 68.6(9) . .
O138 W62 O148 70.6(10) . .
O365 W62 O148 84.5(9) . .
O258 W62 O148 82.0(8) . .
O389 W63 O279 101.9(14) . .
O389 W63 O254 98.3(14) . .
O279 W63 O254 100.0(11) . .
O389 W63 O99 95.8(14) . .
O279 W63 O99 94.3(11) . .
O254 W63 O99 157.4(10) . .
O389 W63 O388 96.1(13) . .
O279 W63 O388 161.3(12) . .
O254 W63 O388 82.5(10) . .
O99 W63 O388 78.5(11) . .
O389 W63 O29 174.8(12) . .
O279 W63 O29 83.2(10) . .
O254 W63 O29 81.9(9) . .
O99 W63 O29 82.5(9) . .
O388 W63 O29 78.8(8) . .
O389 W63 K4 116.7(11) . .
O279 W63 K4 128.4(9) . .
O254 W63 K4 44.4(7) . .
O99 W63 K4 113.1(8) . .
O388 W63 K4 43.8(7) . .
O29 W63 K4 60.0(5) . .
O389 W63 K16 105.8(11) . .
O279 W63 K16 47.7(9) . .
O254 W63 K16 142.7(7) . .
O99 W63 K16 46.7(7) . .
O388 W63 K16 121.9(8) . .
O29 W63 K16 76.7(6) . .
K4 W63 K16 135.5(2) . .
O306 W64 O371 101.3(12) . .
O306 W64 O302 101.2(11) . .
O371 W64 O302 157.3(12) . .
O306 W64 O329 104.9(12) . .
O371 W64 O329 84.3(11) . .
O302 W64 O329 87.6(11) . .
O306 W64 O218 107.1(12) . .
O371 W64 O218 93.0(11) . .
O302 W64 O218 82.7(11) . .
O329 W64 O218 147.8(11) . .
O306 W64 O394 169.7(11) . .
O371 W64 O394 72.9(11) . .
O302 W64 O394 85.1(10) . .
O329 W64 O394 83.3(10) . .
O218 W64 O394 65.4(10) . .
O306 W64 K27 94.2(9) . .
O371 W64 K27 140.9(8) . .
O302 W64 K27 38.8(8) . .
O329 W64 K27 126.1(9) . .
O218 W64 K27 48.0(8) . .
O394 W64 K27 85.6(7) . .
O190 W65 O10 101.6(11) . .
O190 W65 O188 103.0(11) . .
O10 W65 O188 87.7(11) . .
O190 W65 O69 102.1(11) . .
O10 W65 O69 156.1(10) . .
O188 W65 O69 90.0(10) . .
O190 W65 O13 101.5(10) . .
O10 W65 O13 87.3(9) . .
O188 W65 O13 155.6(9) . .
O69 W65 O13 85.0(9) . .
O190 W65 O293 170.9(11) . .
O10 W65 O293 80.4(9) . .
O188 W65 O293 85.9(9) . .
O69 W65 O293 75.7(9) . .
O13 W65 O293 69.7(8) . .
O190 W65 K22 84.6(7) . .
O10 W65 K22 48.4(7) . .
O188 W65 K22 135.8(8) . .
O69 W65 K22 131.5(7) . .
O13 W65 K22 46.9(6) . .
O293 W65 K22 90.4(5) . .
O170 W66 O237 102.6(11) . .
O170 W66 O308 103.3(12) . .
O237 W66 O308 88.2(11) . .
O170 W66 O108 103.5(12) . .
O237 W66 O108 153.3(10) . .
O308 W66 O108 91.4(10) . .
O170 W66 O275 101.1(12) . .
O237 W66 O275 85.2(10) . .
O308 W66 O275 155.5(10) . .
O108 W66 O275 84.1(10) . .
O170 W66 O129 171.4(11) . .
O237 W66 O129 70.4(8) . .
O308 W66 O129 72.1(9) . .
O108 W66 O129 84.1(9) . .
O275 W66 O129 83.5(9) . .
O170 W66 K30 51.2(10) . 1_655
O237 W66 K30 53.5(7) . 1_655
O308 W66 K30 87.5(7) . 1_655
O108 W66 K30 153.2(8) . 1_655
O275 W66 K30 107.1(7) . 1_655
O129 W66 K30 120.7(6) . 1_655
O185 W67 O94 104.7(12) . .
O185 W67 O130 108.4(11) . .
O94 W67 O130 77.5(10) . .
O185 W67 O341 101.6(13) . .
O94 W67 O341 153.5(9) . .
O130 W67 O341 97.6(11) . .
O185 W67 O85 98.9(11) . .
O94 W67 O85 89.4(10) . .
O130 W67 O85 151.9(9) . .
O341 W67 O85 83.0(10) . .
O185 W67 O294 170.7(12) . .
O94 W67 O294 84.6(9) . .
O130 W67 O294 72.1(9) . .
O341 W67 O294 69.3(10) . .
O85 W67 O294 82.0(8) . .
O396 W68 O178 101.0(12) . .
O396 W68 O234 94.8(12) . .
O178 W68 O234 101.1(11) . .
O396 W68 O63 94.3(12) . .
O178 W68 O63 94.1(11) . .
O234 W68 O63 160.5(10) . .
O396 W68 O37 97.3(10) . .
O178 W68 O37 160.8(9) . .
O234 W68 O37 83.2(10) . .
O63 W68 O37 78.6(10) . .
O396 W68 O127 169.6(10) . .
O178 W68 O127 89.4(10) . .
O234 W68 O127 81.9(10) . .
O63 W68 O127 86.2(10) . .
O37 W68 O127 72.5(8) . .
O396 W68 K4 121.5(9) . .
O178 W68 K4 127.5(9) . .
O234 W68 K4 50.4(7) . .
O63 W68 K4 110.4(7) . .
O37 W68 K4 43.0(7) . .
O127 W68 K4 49.1(6) . .
O396 W68 K13 42.1(10) . 2_775
O178 W68 K13 117.9(8) . 2_775
O234 W68 K13 54.8(7) . 2_775
O63 W68 K13 127.2(7) . 2_775
O37 W68 K13 80.0(6) . 2_775
O127 W68 K13 131.1(7) . 2_775
K4 W68 K13 83.4(2) . 2_775
O396 W68 K27 111.6(10) . .
O178 W68 K27 50.3(9) . .
O234 W68 K27 143.1(7) . .
O63 W68 K27 45.7(7) . .
O37 W68 K27 116.7(7) . .
O127 W68 K27 76.0(7) . .
K4 W68 K27 123.7(3) . .
K13 W68 K27 152.7(3) 2_775 .
O413 W69 O288 102.1(12) . .
O413 W69 O260 104.3(12) . .
O288 W69 O260 86.3(9) . .
O413 W69 O229 101.1(11) . .
O288 W69 O229 156.7(11) . .
O260 W69 O229 87.6(9) . .
O413 W69 O324 104.3(12) . .
O288 W69 O324 88.4(10) . .
O260 W69 O324 151.4(11) . .
O229 W69 O324 86.2(10) . .
O413 W69 O400 171.6(12) . .
O288 W69 O400 83.4(10) . .
O260 W69 O400 82.1(9) . .
O229 W69 O400 73.5(9) . .
O324 W69 O400 69.4(9) . .
O413 W69 K7 94.6(9) . .
O288 W69 K7 42.2(7) . .
O260 W69 K7 128.1(7) . .
O229 W69 K7 135.7(7) . .
O324 W69 K7 49.7(8) . .
O400 W69 K7 85.4(5) . .
O198 W70 O242 103.3(12) . .
O198 W70 O341 103.8(12) . .
O242 W70 O341 90.3(10) . .
O198 W70 O260 103.9(11) . .
O242 W70 O260 87.8(9) . .
O341 W70 O260 151.9(12) . .
O198 W70 O78 103.2(11) . .
O242 W70 O78 152.7(11) . .
O341 W70 O78 89.8(10) . .
O260 W70 O78 79.4(9) . .
O198 W70 O294 169.4(10) . .
O242 W70 O294 85.6(10) . .
O341 W70 O294 70.1(10) . .
O260 W70 O294 81.8(9) . .
O78 W70 O294 68.8(9) . .
O402 W71 O332 102.5(11) . .
O402 W71 O265 97.2(12) . .
O332 W71 O265 100.1(11) . .
O402 W71 O90 93.9(12) . .
O332 W71 O90 95.4(10) . .
O265 W71 O90 158.4(9) . .
O402 W71 O41 170.6(11) . .
O332 W71 O41 86.9(9) . .
O265 W71 O41 81.1(9) . .
O90 W71 O41 84.9(9) . .
O402 W71 O360 94.5(11) . .
O332 W71 O360 161.5(10) . .
O265 W71 O360 84.8(9) . .
O90 W71 O360 75.9(9) . .
O41 W71 O360 76.2(9) . .
O402 W71 K10 113.9(10) . .
O332 W71 K10 50.1(8) . .
O265 W71 K10 139.7(8) . .
O90 W71 K10 47.6(7) . .
O41 W71 K10 72.0(6) . .
O360 W71 K10 115.9(6) . .
O402 W71 K3 119.2(10) . .
O332 W71 K3 128.2(7) . .
O265 W71 K3 48.6(6) . .
O90 W71 K3 109.8(6) . .
O41 W71 K3 53.0(6) . .
O360 W71 K3 44.6(6) . .
K10 W71 K3 123.5(2) . .
O402 W71 K23 38.1(10) . .
O332 W71 K23 118.7(8) . .
O265 W71 K23 61.2(8) . .
O90 W71 K23 122.9(8) . .
O41 W71 K23 136.6(6) . .
O360 W71 K23 79.4(7) . .
K10 W71 K23 151.5(2) . .
K3 W71 K23 84.6(2) . .
O240 W72 O274 102.9(12) . .
O240 W72 O216 103.0(11) . .
O274 W72 O216 94.6(10) . .
O240 W72 O232 101.9(12) . .
O274 W72 O232 87.8(11) . .
O216 W72 O232 153.8(11) . .
O240 W72 O287 100.8(11) . .
O274 W72 O287 156.2(9) . .
O216 W72 O287 82.6(11) . .
O232 W72 O287 84.8(11) . .
O240 W72 O382 170.2(12) . .
O274 W72 O382 85.7(9) . .
O216 W72 O382 71.2(9) . .
O232 W72 O382 83.0(11) . .
O287 W72 O382 71.0(9) . .
O240 W72 K12 96.3(8) . .
O274 W72 K12 39.9(8) . .
O216 W72 K12 57.4(7) . .
O232 W72 K12 127.4(7) . .
O287 W72 K12 139.1(8) . .
O382 W72 K12 87.2(6) . .
O295 W73 O289 103.5(12) . .
O295 W73 O108 104.1(12) . .
O289 W73 O108 152.4(11) . .
O295 W73 O126 102.6(12) . .
O289 W73 O126 89.6(9) . .
O108 W73 O126 83.5(9) . .
O295 W73 O167 103.7(12) . .
O289 W73 O167 88.3(10) . .
O108 W73 O167 86.1(9) . .
O126 W73 O167 153.3(10) . .
O295 W73 O252 170.3(9) . .
O289 W73 O252 70.8(10) . .
O108 W73 O252 82.0(9) . .
O126 W73 O252 85.4(9) . .
O167 W73 O252 68.8(9) . .
O410 W74 O90 101.2(13) . .
O410 W74 O409 104.0(14) . .
O90 W74 O409 88.4(11) . .
O410 W74 O251 102.0(14) . .
O90 W74 O251 88.4(11) . .
O409 W74 O251 154.0(10) . .
O410 W74 O390 102.8(13) . .
O90 W74 O390 156.0(10) . .
O409 W74 O390 85.3(11) . .
O251 W74 O390 87.2(12) . .
O410 W74 O199 169.9(12) . .
O90 W74 O199 84.5(9) . .
O409 W74 O199 84.4(9) . .
O251 W74 O199 69.5(9) . .
O390 W74 O199 71.9(10) . .
O410 W74 K10 88.9(12) . .
O90 W74 K10 41.6(7) . .
O409 W74 K10 129.9(8) . .
O251 W74 K10 52.1(8) . .
O390 W74 K10 139.3(9) . .
O199 W74 K10 90.0(6) . .
O319 W75 O228 103.3(11) . .
O319 W75 O316 104.2(12) . .
O228 W75 O316 86.9(11) . .
O319 W75 O216 102.6(11) . .
O228 W75 O216 94.1(10) . .
O316 W75 O216 152.2(11) . .
O319 W75 O406 100.4(13) . .
O228 W75 O406 156.2(13) . .
O316 W75 O406 86.1(11) . .
O216 W75 O406 81.9(11) . .
O319 W75 O382 167.7(10) . .
O228 W75 O382 87.3(10) . .
O316 W75 O382 82.2(10) . .
O216 W75 O382 70.1(9) . .
O406 W75 O382 69.2(11) . .
O319 W75 K12 97.6(9) . .
O228 W75 K12 39.0(7) . .
O316 W75 K12 125.3(8) . .
O216 W75 K12 57.3(6) . .
O406 W75 K12 138.2(9) . .
O382 W75 K12 86.8(6) . .
O319 W75 K19 29.0(8) . .
O228 W75 K19 75.5(8) . .
O316 W75 K19 94.4(8) . .
O216 W75 K19 112.8(7) . .
O406 W75 K19 127.6(10) . .
O382 W75 K19 162.7(6) . .
K12 W75 K19 81.4(2) . .
O384 W76 O180 96.9(11) . .
O384 W76 O292 100.7(12) . .
O180 W76 O292 91.6(11) . .
O384 W76 O335 105.1(12) . .
O180 W76 O335 87.8(10) . .
O292 W76 O335 154.1(10) . .
O384 W76 O362 104.4(11) . .
O180 W76 O362 158.7(9) . .
O292 W76 O362 83.6(10) . .
O335 W76 O362 87.6(10) . .
O384 W76 O367 169.5(12) . .
O180 W76 O367 86.7(9) . .
O292 W76 O367 69.3(9) . .
O335 W76 O367 84.8(9) . .
O362 W76 O367 72.2(9) . .
O384 W76 K15 90.6(9) . .
O180 W76 K15 42.4(8) . .
O292 W76 K15 51.5(8) . .
O335 W76 K15 129.7(7) . .
O362 W76 K15 134.8(7) . .
O367 W76 K15 85.4(6) . .
O414 W77 O96 103.8(12) . .
O414 W77 O265 97.0(12) . .
O96 W77 O265 99.8(10) . .
O414 W77 O156 94.6(11) . .
O96 W77 O156 94.4(10) . .
O265 W77 O156 158.9(9) . .
O414 W77 O97 92.3(11) . .
O96 W77 O97 162.3(10) . .
O265 W77 O97 85.0(9) . .
O156 W77 O97 76.9(9) . .
O414 W77 O54 168.7(11) . .
O96 W77 O54 87.3(10) . .
O265 W77 O54 78.9(10) . .
O156 W77 O54 86.3(9) . .
O97 W77 O54 76.9(8) . .
O414 W77 K7 115.1(9) . .
O96 W77 K7 49.2(8) . .
O265 W77 K7 138.5(8) . .
O156 W77 K7 47.4(7) . .
O97 W77 K7 117.3(6) . .
O54 W77 K7 73.6(7) . .
O414 W77 K3 118.2(9) . .
O96 W77 K3 128.0(8) . .
O265 W77 K3 48.6(6) . .
O156 W77 K3 110.3(6) . .
O97 W77 K3 45.2(6) . .
O54 W77 K3 51.4(6) . .
K7 W77 K3 123.6(2) . .
O414 W77 K23 37.3(9) . .
O96 W77 K23 118.7(8) . .
O265 W77 K23 61.6(8) . .
O156 W77 K23 123.8(8) . .
O97 W77 K23 78.6(6) . .
O54 W77 K23 134.8(7) . .
K7 W77 K23 151.5(3) . .
K3 W77 K23 84.7(2) . .
O344 W78 O282 102.8(12) . .
O344 W78 O76 102.8(13) . .
O282 W78 O76 86.8(11) . .
O344 W78 O323 101.7(12) . .
O282 W78 O323 155.5(11) . .
O76 W78 O323 86.8(11) . .
O344 W78 O270 104.3(13) . .
O282 W78 O270 90.1(11) . .
O76 W78 O270 152.7(10) . .
O323 W78 O270 84.9(11) . .
O207 W79 O143 98.8(13) . .
O207 W79 O142 102.7(11) . .
O143 W79 O142 158.3(12) . .
O207 W79 O296 102.9(13) . .
O143 W79 O296 85.6(11) . .
O142 W79 O296 87.1(10) . .
O207 W79 O312 109.3(12) . .
O143 W79 O312 93.2(11) . .
O142 W79 O312 82.3(11) . .
O296 W79 O312 147.7(12) . .
O207 W79 O305 171.3(9) . .
O143 W79 O305 73.7(10) . .
O142 W79 O305 85.0(9) . .
O296 W79 O305 81.3(10) . .
O312 W79 O305 67.4(9) . .
O207 W79 K25 97.4(10) . .
O143 W79 K25 140.9(8) . .
O142 W79 K25 38.1(7) . .
O296 W79 K25 124.7(8) . .
O312 W79 K25 47.8(8) . .
O305 W79 K25 86.2(6) . .
O165 W80 O358 101.5(13) . .
O165 W80 O406 104.0(14) . .
O358 W80 O406 93.0(12) . .
O165 W80 O287 101.8(12) . .
O358 W80 O287 156.6(12) . .
O406 W80 O287 84.2(12) . .
O165 W80 O258 102.9(12) . .
O358 W80 O258 83.0(12) . .
O406 W80 O258 153.0(11) . .
O287 W80 O258 89.1(11) . .
O165 W80 O382 171.0(11) . .
O358 W80 O382 86.1(10) . .
O406 W80 O382 70.4(11) . .
O287 W80 O382 71.0(9) . .
O258 W80 O382 82.7(9) . .
O352 W81 O227 100.7(12) . .
O352 W81 O292 101.0(13) . .
O227 W81 O292 90.5(11) . .
O352 W81 O316 103.3(13) . .
O227 W81 O316 87.9(10) . .
O292 W81 O316 155.5(11) . .
O352 W81 O212 103.1(13) . .
O227 W81 O212 156.1(11) . .
O292 W81 O212 84.6(11) . .
O316 W81 O212 87.0(10) . .
O352 W81 O367 171.3(11) . .
O227 W81 O367 84.5(10) . .
O292 W81 O367 71.8(9) . .
O316 W81 O367 83.7(10) . .
O212 W81 O367 71.8(10) . .
O352 W81 K15 89.6(10) . .
O227 W81 K15 39.5(7) . .
O292 W81 K15 55.3(8) . .
O316 W81 K15 127.5(8) . .
O212 W81 K15 139.7(8) . .
O367 W81 K15 90.1(6) . .
O164 W82 O318 102.1(12) . .
O164 W82 O73 100.9(11) . .
O318 W82 O73 96.3(10) . .
O164 W82 O373 105.7(11) . .
O318 W82 O373 84.3(10) . .
O73 W82 O373 152.7(9) . .
O164 W82 O239 102.1(12) . .
O318 W82 O239 155.4(10) . .
O73 W82 O239 83.3(10) . .
O373 W82 O239 85.2(11) . .
O164 W82 O405 168.8(12) . .
O318 W82 O405 86.6(9) . .
O73 W82 O405 70.8(8) . .
O373 W82 O405 82.0(9) . .
O239 W82 O405 69.9(9) . .
O164 W82 K12 95.5(8) . .
O318 W82 K12 42.3(7) . .
O73 W82 K12 56.2(7) . .
O373 W82 K12 125.9(7) . .
O239 W82 K12 138.3(8) . .
O405 W82 K12 86.2(5) . .
O334 W83 O172 104.4(12) . .
O334 W83 O141 106.5(10) . .
O172 W83 O141 89.9(11) . .
O334 W83 O257 103.1(11) . .
O172 W83 O257 88.2(11) . .
O141 W83 O257 149.9(10) . .
O334 W83 O232 102.5(12) . .
O172 W83 O232 153.0(12) . .
O141 W83 O232 81.6(10) . .
O257 W83 O232 86.6(10) . .
O334 W83 O148 171.2(10) . .
O172 W83 O148 69.5(10) . .
O141 W83 O148 67.9(8) . .
O257 W83 O148 83.4(9) . .
O232 W83 O148 83.6(10) . .
O334 W83 K18 87.9(9) . .
O172 W83 K18 47.6(8) . .
O141 W83 K18 137.6(8) . .
O257 W83 K18 48.5(8) . .
O232 W83 K18 135.0(7) . .
O148 W83 K18 92.1(6) . .
O133 W84 O374 101.8(13) . .
O133 W84 O69 97.8(11) . .
O374 W84 O69 90.5(11) . .
O133 W84 O323 102.5(12) . .
O374 W84 O323 89.3(12) . .
O69 W84 O323 159.3(12) . .
O133 W84 O107 104.0(11) . .
O374 W84 O107 154.3(12) . .
O69 W84 O107 86.6(9) . .
O323 W84 O107 84.6(11) . .
O133 W84 O293 169.6(10) . .
O374 W84 O293 71.5(11) . .
O69 W84 O293 74.7(10) . .
O323 W84 O293 85.6(10) . .
O107 W84 O293 83.1(9) . .
O215 W85 O312 102.3(12) . .
O215 W85 O175 100.4(11) . .
O312 W85 O175 89.8(12) . .
O215 W85 O92 102.0(10) . .
O312 W85 O92 92.6(12) . .
O175 W85 O92 156.3(10) . .
O215 W85 O383 102.8(12) . .
O312 W85 O383 154.7(11) . .
O175 W85 O383 88.8(11) . .
O92 W85 O383 79.0(11) . .
O215 W85 O305 170.9(12) . .
O312 W85 O305 70.6(10) . .
O175 W85 O305 85.5(9) . .
O92 W85 O305 73.1(8) . .
O383 W85 O305 84.0(10) . .
O215 W85 K25 90.0(9) . .
O312 W85 K25 50.0(10) . .
O175 W85 K25 44.3(9) . .
O92 W85 K25 142.5(8) . .
O383 W85 K25 133.1(8) . .
O305 W85 K25 89.5(6) . .
O385 W86 O362 98.2(11) . .
O385 W86 O212 102.9(12) . .
O362 W86 O212 84.8(11) . .
O385 W86 O365 103.4(11) . .
O362 W86 O365 89.2(11) . .
O212 W86 O365 153.6(11) . .
O385 W86 O358 104.0(11) . .
O362 W86 O358 157.7(11) . .
O212 W86 O358 92.4(11) . .
O365 W86 O358 83.5(11) . .
O310 W87 O346 104.2(13) . .
O310 W87 W87' 118.1(16) . .
O346 W87 W87' 61.4(16) . .
O310 W87 O348 100.8(11) . .
O346 W87 O348 89.0(10) . .
W87' W87 O348 30.5(13) . .
O310 W87 O393 103.0(12) . .
O346 W87 O393 92.3(11) . .
W87' W87 O393 134.9(16) . .
O348 W87 O393 155.1(11) . .
O310 W87 O158 98.3(13) . .
O346 W87 O158 157.2(11) . .
W87' W87 O158 104.5(17) . .
O348 W87 O158 83.3(11) . .
O393 W87 O158 86.1(12) . .
O310 W87 W88' 111.9(15) . .
O346 W87 W88' 139.5(15) . .
W87' W87 W88' 112.9(18) . .
O348 W87 W88' 101.3(14) . .
O393 W87 W88' 62.8(15) . .
O158 W87 W88' 25.4(11) . .
O310 W87 O243 166.8(11) . .
O346 W87 O243 85.1(10) . .
W87' W87 O243 57.9(15) . .
O348 W87 O243 69.6(9) . .
O393 W87 O243 85.7(10) . .
O158 W87 O243 72.1(10) . .
W88' W87 O243 63.0(13) . .
O310 W87 K24 89.9(9) . .
O346 W87 K24 45.3(7) . .
W87' W87 K24 34.9(15) . .
O348 W87 K24 49.1(8) . .
O393 W87 K24 137.6(8) . .
O158 W87 K24 132.4(8) . .
W88' W87 K24 147.4(11) . .
O243 W87 K24 90.2(6) . .
O348 W87' O346 127(4) . .
O348 W87' W87 78(3) . .
O346 W87' W87 55.9(13) . .
O348 W87' W88 69(3) . .
O346 W87' W88 158(3) . .
W87 W87' W88 124(3) . .
O348 W87' O58 118(4) . .
O346 W87' O58 114(3) . .
W87 W87' O58 155(3) . .
W88 W87' O58 55.4(13) . .
O348 W87' O243 100(4) . .
O346 W87' O243 91(2) . .
W87 W87' O243 72.5(16) . .
W88 W87' O243 70.2(17) . .
O58 W87' O243 85.4(19) . .
O348 W87' K24 105(3) . .
O346 W87' K24 79.0(19) . .
W87 W87' K24 118(2) . .
W88 W87' K24 114.0(18) . .
O58 W87' K24 78.2(17) . .
O243 W87' K24 155(3) . .
O158 W88' W89 77(4) . .
O158 W88' O379 135(5) . .
W89 W88' O379 61.6(17) . .
O158 W88' W87 71(4) . .
W89 W88' W87 123(2) . .
O379 W88' W87 147(3) . .
O158 W88' O393 121(5) . .
W89 W88' O393 152(3) . .
O379 W88' O393 104(2) . .
W87 W88' O393 55.8(14) . .
O158 W88' O243 95(4) . .
W89 W88' O243 73.5(15) . .
O379 W88' O243 90(2) . .
W87 W88' O243 64.3(14) . .
O393 W88' O243 83.1(18) . .
O342 W88 O58 103.3(12) . .
O342 W88 O348 102.2(13) . .
O58 W88 O348 90.4(11) . .
O342 W88 O235 101.7(12) . .
O58 W88 O235 85.7(10) . .
O348 W88 O235 156.0(9) . .
O342 W88 O284 102.0(13) . .
O58 W88 O284 154.4(11) . .
O348 W88 O284 88.2(12) . .
O235 W88 O284 85.3(12) . .
O342 W88 W87' 119.3(17) . .
O58 W88 W87' 63.2(15) . .
O348 W88 W87' 30.2(12) . .
O235 W88 W87' 132.4(15) . .
O284 W88 W87' 106.9(15) . .
O342 W88 W89' 111.9(16) . .
O58 W88 W89' 132.5(15) . .
O348 W88 W89' 111.2(15) . .
O235 W88 W89' 57.3(15) . .
O284 W88 W89' 28.8(12) . .
W87' W88 W89' 119.1(18) . .
O342 W88 O243 171.5(11) . .
O58 W88 O243 82.2(9) . .
O348 W88 O243 71.0(9) . .
O235 W88 O243 85.0(9) . .
O284 W88 O243 73.1(10) . .
W87' W88 O243 57.2(14) . .
W89' W88 O243 67.2(13) . .
O342 W88 K24 88.9(11) . .
O58 W88 K24 48.1(8) . .
O348 W88 K24 48.6(8) . .
O235 W88 K24 133.8(7) . .
O284 W88 K24 136.7(9) . .
W87' W88 K24 36.1(13) . .
W89' W88 K24 155.2(12) . .
O243 W88 K24 90.2(7) . .
O284 W89' O278 122(4) . .
O284 W89' O235 121(5) . .
O278 W89' O235 114(3) . .
O284 W89' W89 66(3) . .
O278 W89' W89 58.2(15) . .
O235 W89' W89 148(3) . .
O284 W89' W88 66(3) . .
O278 W89' W88 147(3) . .
O235 W89' W88 56.4(16) . .
W89 W89' W88 112(2) . .
O284 W89' O243 84(4) . .
O278 W89' O243 86.3(18) . .
O235 W89' O243 81.8(19) . .
W89 W89' O243 67.6(14) . .
W88 W89' O243 61.9(14) . .
O408 W89 W88' 115.9(18) . .
O408 W89 O158 103.2(15) . .
W88' W89 O158 28.5(13) . .
O408 W89 O284 101.8(13) . .
W88' W89 O284 109.7(18) . .
O158 W89 O284 89.0(13) . .
O408 W89 O278 102.8(15) . .
W88' W89 O278 133.3(17) . .
O158 W89 O278 154.0(12) . .
O284 W89 O278 85.4(12) . .
O408 W89 O379 103.8(14) . .
W88' W89 O379 62.1(18) . .
O158 W89 O379 89.3(12) . .
O284 W89 O379 154.1(13) . .
O278 W89 O379 84.9(11) . .
O408 W89 W89' 111.8(16) . .
W88' W89 W89' 123(2) . .
O158 W89 W89' 112.2(17) . .
O284 W89 W89' 29.5(13) . .
O278 W89 W89' 56.6(16) . .
O379 W89 W89' 131.7(15) . .
O387 W90 O373 102.6(13) . .
O387 W90 W91' 105.0(13) . .
O373 W90 W91' 54.1(11) . .
O387 W90 W90' 110.6(13) . .
O373 W90 W90' 136.9(10) . .
W91' W90 W90' 135.1(12) . .
O387 W90 O115 103.2(13) . .
O373 W90 O115 88.9(11) . .
W91' W90 O115 137.3(12) . .
W90' W90 O115 57.8(11) . .
O387 W90 O4 105.6(15) . .
O373 W90 O4 151.3(13) . .
W91' W90 O4 112.4(14) . .
W90' W90 O4 31.9(10) . .
O115 W90 O4 89.6(13) . .
O387 W90 O322 104.0(14) . .
O373 W90 O322 83.3(13) . .
W91' W90 O322 29.4(10) . .
W90' W90 O322 113.2(12) . .
O115 W90 O322 152.7(12) . .
O4 W90 O322 85.0(15) . .
O387 W90 O357 171.7(12) . .
O373 W90 O357 84.1(10) . .
W91' W90 O357 75.0(10) . .
W90' W90 O357 65.9(9) . .
O115 W90 O357 81.5(9) . .
O4 W90 O357 67.3(11) . .
O322 W90 O357 71.8(10) . .
O4 W90' O115 136(3) . .
O4 W90' W90 74(2) . .
O115 W90' W90 61.2(10) . .
O4 W90' O338 107(3) . .
O115 W90' O338 109.3(15) . .
W90 W90' O338 145.1(16) . .
O4 W90' W91 58(2) . .
O115 W90' W91 142.9(15) . .
W90 W90' W91 115.1(13) . .
O338 W90' W91 50.3(9) . .
O4 W90' O357 80(3) . .
O115 W90' O357 82.7(13) . .
W90 W90' O357 65.7(9) . .
O338 W90' O357 80.1(12) . .
W91 W90' O357 64.7(9) . .
O4 W90' O17 110(3) . .
O115 W90' O17 94.4(15) . .
W90 W90' O17 123.4(12) . .
O338 W90' O17 89.4(13) . .
W91 W90' O17 113.4(12) . .
O357 W90' O17 167.4(13) . .
O322 W91' O373 142(3) . .
O322 W91' W90 81(3) . .
O373 W91' W90 62.1(14) . .
O322 W91' O397 94(3) . .
O373 W91' O397 106.5(19) . .
W90 W91' O397 134.1(15) . .
O322 W91' W92 47(3) . .
O373 W91' W92 137.6(16) . .
W90 W91' W92 109.0(12) . .
O397 W91' W92 47.2(10) . .
O322 W91' O395 125(3) . .
O373 W91' O395 85.5(17) . .
W90 W91' O395 127.4(18) . .
O397 W91' O395 92.7(18) . .
W92 W91' O395 122.2(16) . .
O111 W91 O4 102.7(14) . .
O111 W91 O338 102.2(12) . .
O4 W91 O338 93.6(14) . .
O111 W91 O250 104.3(12) . .
O4 W91 O250 150.6(14) . .
O338 W91 O250 92.2(11) . .
O111 W91 O381 104.5(12) . .
O4 W91 O381 83.0(14) . .
O338 W91 O381 153.2(12) . .
O250 W91 O381 79.0(12) . .
O111 W91 W92' 113.8(13) . .
O4 W91 W92' 97.2(15) . .
O338 W91 W92' 138.8(14) . .
O250 W91 W92' 60.9(13) . .
O381 W91 W92' 19.3(11) . .
O111 W91 W90' 112.7(11) . .
O4 W91 W90' 29.4(10) . .
O338 W91 W90' 64.7(10) . .
O250 W91 W90' 139.4(10) . .
O381 W91 W90' 106.3(10) . .
W92' W91 W90' 114.7(12) . .
O111 W91 O357 168.2(9) . .
O4 W91 O357 67.2(12) . .
O338 W91 O357 85.0(10) . .
O250 W91 O357 84.6(10) . .
O381 W91 O357 69.1(10) . .
W92' W91 O357 63.4(11) . .
W90' W91 O357 61.6(9) . .
O415 W92 O381 104.7(14) . .
O415 W92 O397 107.2(14) . .
O381 W92 O397 148.0(13) . .
O415 W92 O404 102.9(13) . .
O381 W92 O404 83.9(12) . .
O397 W92 O404 87.6(12) . .
O415 W92 O322 102.7(14) . .
O381 W92 O322 92.2(14) . .
O397 W92 O322 82.3(15) . .
O404 W92 O322 154.2(12) . .
O415 W92 W92' 114.9(15) . .
O381 W92 W92' 21.8(13) . .
O397 W92 W92' 132.7(14) . .
O404 W92 W92' 63.5(14) . .
O322 W92 W92' 107.4(16) . .
O415 W92 W91' 111.2(12) . .
O381 W92 W91' 109.4(12) . .
O397 W92 W91' 59.7(12) . .
O404 W92 W91' 138.0(10) . .
O322 W92 W91' 22.9(12) . .
W92' W92 W91' 118.8(14) . .
O381 W92' W92 74(5) . .
O381 W92' O404 127(6) . .
W92 W92' O404 57.4(14) . .
O381 W92' O250 128(6) . .
W92 W92' O250 149(2) . .
O404 W92' O250 104(2) . .
O381 W92' W91 78(5) . .
W92 W92' W91 126.0(19) . .
O404 W92' W91 147(2) . .
O250 W92' W91 54.8(13) . .
O381 W92' O357 96(5) . .
W92 W92' O357 73.0(13) . .
O404 W92' O357 88.8(17) . .
O250 W92' O357 83.0(15) . .
W91 W92' O357 65.4(12) . .
O336 W93 O156 102.7(12) . .
O336 W93 O324 100.9(13) . .
O156 W93 O324 89.7(11) . .
O336 W93 O321 102.8(13) . .
O156 W93 O321 87.7(11) . .
O324 W93 O321 156.1(11) . .
O336 W93 O226 98.9(12) . .
O156 W93 O226 158.2(10) . .
O324 W93 O226 88.9(12) . .
O321 W93 O226 84.8(12) . .
O336 W93 O400 171.0(12) . .
O156 W93 O400 83.4(9) . .
O324 W93 O400 72.3(10) . .
O321 W93 O400 83.8(10) . .
O226 W93 O400 75.4(9) . .
O336 W93 K7 91.0(10) . .
O156 W93 K7 41.1(8) . .
O324 W93 K7 53.0(8) . .
O321 W93 K7 128.8(8) . .
O226 W93 K7 141.9(10) . .
O400 W93 K7 89.4(6) . .
O363 W94 O44 101.5(11) . .
O363 W94 O23 104.3(12) . .
O44 W94 O23 96.1(9) . .
O363 W94 O188 101.8(12) . .
O44 W94 O188 86.1(10) . .
O23 W94 O188 152.7(10) . .
O363 W94 O195 103.8(11) . .
O44 W94 O195 153.9(11) . .
O23 W94 O195 83.7(10) . .
O188 W94 O195 82.7(11) . .
O363 W94 O268 170.8(10) . .
O44 W94 O268 85.6(8) . .
O23 W94 O268 68.9(9) . .
O188 W94 O268 84.3(10) . .
O195 W94 O268 70.0(9) . .
O363 W94 K4 94.9(10) . .
O44 W94 K4 42.0(7) . .
O23 W94 K4 57.3(7) . .
O188 W94 K4 127.9(7) . .
O195 W94 K4 140.0(8) . .
O268 W94 K4 86.5(6) . .
O355 W95 O303 101.3(13) . .
O355 W95 O186 103.3(12) . .
O303 W95 O186 87.8(12) . .
O355 W95 O285 104.8(12) . .
O303 W95 O285 153.8(11) . .
O186 W95 O285 89.1(11) . .
O355 W95 O183 102.5(12) . .
O303 W95 O183 81.1(12) . .
O186 W95 O183 153.5(10) . .
O285 W95 O183 90.4(11) . .
O314 W96 O92 103.9(12) . .
O314 W96 O386 104.9(12) . .
O92 W96 O386 151.2(10) . .
O314 W96 O303 103.4(13) . .
O92 W96 O303 88.8(11) . .
O386 W96 O303 82.5(11) . .
O314 W96 O143 105.1(13) . .
O92 W96 O143 92.7(11) . .
O386 W96 O143 82.0(10) . .
O303 W96 O143 150.1(10) . .
O281 W97 O291 103.3(13) . .
O281 W97 O37 100.7(12) . .
O291 W97 O37 92.2(11) . .
O281 W97 O417 101.1(13) . .
O291 W97 O417 82.6(13) . .
O37 W97 O417 158.2(11) . .
O281 W97 O311 105.5(12) . .
O291 W97 O311 150.2(13) . .
O37 W97 O311 90.0(11) . .
O417 W97 O311 84.4(13) . .
O281 W97 O211 169.7(11) . .
O291 W97 O211 68.5(12) . .
O37 W97 O211 86.1(9) . .
O417 W97 O211 72.3(10) . .
O311 W97 O211 82.1(10) . .
O281 W97 K4 95.1(10) . .
O291 W97 K4 57.5(9) . .
O37 W97 K4 37.1(7) . .
O417 W97 K4 139.5(10) . .
O311 W97 K4 126.5(8) . .
O211 W97 K4 85.6(7) . .
O307 W98 O192 104.8(13) . .
O307 W98 O259 105.1(12) . .
O192 W98 O259 86.1(10) . .
O307 W98 O229 100.8(12) . .
O192 W98 O229 154.4(11) . .
O259 W98 O229 86.7(10) . .
O307 W98 O226 101.2(13) . .
O192 W98 O226 88.9(11) . .
O259 W98 O226 153.6(11) . .
O229 W98 O226 86.7(11) . .
O152 W99 O174 104.9(12) . .
O152 W99 O290 101.1(12) . .
O174 W99 O290 89.3(11) . .
O152 W99 O224 96.7(12) . .
O174 W99 O224 158.2(10) . .
O290 W99 O224 89.3(12) . .
O152 W99 O250 104.7(12) . .
O174 W99 O250 87.0(10) . .
O290 W99 O250 154.0(11) . .
O224 W99 O250 84.8(11) . .
O152 W99 O370 168.0(12) . .
O174 W99 O370 84.7(10) . .
O290 W99 O370 71.5(10) . .
O224 W99 O370 74.2(10) . .
O250 W99 O370 82.5(10) . .
O152 W99 K6 96.1(9) . .
O174 W99 K6 41.0(7) . .
O290 W99 K6 51.1(9) . .
O224 W99 K6 140.0(8) . .
O250 W99 K6 127.7(8) . .
O370 W99 K6 86.6(6) . .
O416 W100 O202 100.8(15) . .
O416 W100 O407 103.4(15) . .
O202 W100 O407 88.5(11) . .
O416 W100 O278 102.7(15) . .
O202 W100 O278 91.0(11) . .
O407 W100 O278 153.4(12) . .
O416 W100 O256 102.7(15) . .
O202 W100 O256 156.5(13) . .
O407 W100 O256 87.4(11) . .
O278 W100 O256 82.6(11) . .
O380 W101 O213 103.9(12) . .
O380 W101 O200 103.0(13) . .
O213 W101 O200 152.4(11) . .
O380 W101 O20 102.7(12) . .
O213 W101 O20 92.4(11) . .
O200 W101 O20 87.6(10) . .
O380 W101 O192 101.3(12) . .
O213 W101 O192 81.5(11) . .
O200 W101 O192 87.3(10) . .
O20 W101 O192 156.0(12) . .
O380 W101 K19 42.9(9) . 1_565
O213 W101 K19 137.5(8) . 1_565
O200 W101 K19 64.4(8) . 1_565
O20 W101 K19 117.0(9) . 1_565
O192 W101 K19 81.5(9) . 1_565
O366 W102 O345 100.6(14) . .
O366 W102 O313 104.2(14) . .
O345 W102 O313 89.8(11) . .
O366 W102 O224 101.5(14) . .
O345 W102 O224 85.7(11) . .
O313 W102 O224 154.4(12) . .
O366 W102 O404 104.8(12) . .
O345 W102 O404 154.4(12) . .
O313 W102 O404 87.0(11) . .
O224 W102 O404 86.2(10) . .
O267 W103 O315 103.6(14) . .
O267 W103 O183 104.4(13) . .
O315 W103 O183 152.1(12) . .
O267 W103 O386 102.7(13) . .
O315 W103 O386 91.3(11) . .
O183 W103 O386 83.9(11) . .
O267 W103 O327 102.6(13) . .
O315 W103 O327 87.6(12) . .
O183 W103 O327 85.1(11) . .
O386 W103 O327 154.2(11) . .
O267 W103 O233 169.1(10) . .
O315 W103 O233 68.8(11) . .
O183 W103 O233 83.4(10) . .
O386 W103 O233 85.5(9) . .
O327 W103 O233 70.1(9) . .
O372 W104 O239 101.5(13) . .
O372 W104 O177 103.7(13) . .
O239 W104 O177 87.5(12) . .
O372 W104 O313 102.4(12) . .
O239 W104 O313 156.0(13) . .
O177 W104 O313 86.9(10) . .
O372 W104 O397 105.9(13) . .
O239 W104 O397 90.4(13) . .
O177 W104 O397 150.2(12) . .
O313 W104 O397 83.1(11) . .
O372 W104 O405 171.6(10) . .
O239 W104 O405 72.5(10) . .
O177 W104 O405 70.6(10) . .
O313 W104 O405 83.7(10) . .
O397 W104 O405 80.4(10) . .
O309 W105 O311 101.9(12) . .
O309 W105 O218 104.4(11) . .
O311 W105 O218 152.8(11) . .
O309 W105 O63 102.4(12) . .
O311 W105 O63 89.6(12) . .
O218 W105 O63 91.3(11) . .
O309 W105 O356 99.7(11) . .
O311 W105 O356 79.4(12) . .
O218 W105 O356 89.6(11) . .
O63 W105 O356 157.0(10) . .
O309 W105 O394 170.4(12) . .
O311 W105 O394 83.7(10) . .
O218 W105 O394 69.3(10) . .
O63 W105 O394 85.3(10) . .
O356 W105 O394 73.5(10) . .
O309 W105 K27 91.4(9) . .
O311 W105 K27 135.8(10) . .
O218 W105 K27 50.3(9) . .
O63 W105 K27 46.3(8) . .
O356 W105 K27 139.9(8) . .
O394 W105 K27 89.8(7) . .
O333 W106 O343 98.8(13) . .
O333 W106 O201 103.9(12) . .
O343 W106 O201 93.2(12) . .
O333 W106 O329 105.1(13) . .
O343 W106 O329 154.8(11) . .
O201 W106 O329 88.8(11) . .
O333 W106 O377 101.6(14) . .
O343 W106 O377 85.9(12) . .
O201 W106 O377 154.3(12) . .
O329 W106 O377 81.6(11) . .
O333 W106 O369 167.1(12) . .
O343 W106 O369 69.5(11) . .
O201 W106 O369 82.8(10) . .
O329 W106 O369 85.9(10) . .
O377 W106 O369 72.9(12) . .
O333 W106 K16 82.0(11) . .
O343 W106 K16 49.3(9) . .
O201 W106 K16 53.4(8) . .
O329 W106 K16 141.7(8) . .
O377 W106 K16 134.7(8) . .
O369 W106 K16 93.6(8) . .
O391 W107 O393 102.2(13) . .
O391 W107 O95 101.2(13) . .
O393 W107 O95 85.0(12) . .
O391 W107 O251 104.1(12) . .
O393 W107 O251 153.6(11) . .
O95 W107 O251 90.2(11) . .
O391 W107 O330 101.8(13) . .
O393 W107 O330 86.3(12) . .
O95 W107 O330 156.7(11) . .
O251 W107 O330 87.9(12) . .
O391 W107 O199 169.8(12) . .
O393 W107 O199 85.2(10) . .
O95 W107 O199 86.3(10) . .
O251 W107 O199 68.6(9) . .
O330 W107 O199 71.4(10) . .
O391 W107 K10 93.6(9) . .
O393 W107 K10 129.3(9) . .
O95 W107 K10 44.5(7) . .
O251 W107 K10 49.3(9) . .
O330 W107 K10 137.1(9) . .
O199 W107 K10 87.0(6) . .
O304 W108 O256 99.4(15) . .
O304 W108 O390 103.3(13) . .
O256 W108 O390 89.4(12) . .
O304 W108 O330 104.1(14) . .
O256 W108 O330 156.4(13) . .
O390 W108 O330 87.5(12) . .
O304 W108 O379 101.5(14) . .
O256 W108 O379 86.7(12) . .
O390 W108 O379 155.2(13) . .
O330 W108 O379 86.4(13) . .
O304 W108 O199 171.6(10) . .
O256 W108 O199 85.9(10) . .
O390 W108 O199 70.1(10) . .
O330 W108 O199 71.0(10) . .
O379 W108 O199 85.2(11) . .
O262 W109 O388 104.4(13) . .
O262 W109 O291 105.6(15) . .
O388 W109 O291 95.1(11) . .
O262 W109 O376 101.5(13) . .
O388 W109 O376 153.8(14) . .
O291 W109 O376 81.9(13) . .
O262 W109 O266 99.6(14) . .
O388 W109 O266 88.7(11) . .
O291 W109 O266 152.6(15) . .
O376 W109 O266 82.9(13) . .
O262 W109 O211 170.6(11) . .
O388 W109 O211 84.2(11) . .
O291 W109 O211 69.1(12) . .
O376 W109 O211 70.4(11) . .
O266 W109 O211 84.4(11) . .
O262 W109 K4 95.8(11) . .
O388 W109 K4 39.4(8) . .
O291 W109 K4 60.0(9) . .
O376 W109 K4 141.2(10) . .
O266 W109 K4 128.1(7) . .
O211 W109 K4 88.2(6) . .
O354 W110 O78 106.9(13) . .
O354 W110 O259 105.5(11) . .
O78 W110 O259 84.2(10) . .
O354 W110 O130 105.3(10) . .
O78 W110 O130 98.0(11) . .
O259 W110 O130 147.0(9) . .
O354 W110 O213 105.6(13) . .
O78 W110 O213 147.2(10) . .
O259 W110 O213 82.8(10) . .
O130 W110 O213 77.8(10) . .
O398 W111 O266 103.6(12) . .
O398 W111 O99 106.0(13) . .
O266 W111 O99 88.9(11) . .
O398 W111 O298 98.6(14) . .
O266 W111 O298 89.3(13) . .
O99 W111 O298 155.1(13) . .
O398 W111 O343 100.6(12) . .
O266 W111 O343 155.7(12) . .
O99 W111 O343 86.1(11) . .
O298 W111 O343 85.5(13) . .
O398 W111 O369 167.3(13) . .
O266 W111 O369 86.8(11) . .
O99 W111 O369 81.1(11) . .
O298 W111 O369 73.9(13) . .
O343 W111 O369 69.0(10) . .
O398 W111 K16 86.4(9) . .
O266 W111 K16 137.2(9) . .
O99 W111 K16 48.7(7) . .
O298 W111 K16 130.9(10) . .
O343 W111 K16 45.9(9) . .
O369 W111 K16 90.9(7) . .
O368 W112 O356 102.4(13) . .
O368 W112 O401 105.1(15) . .
O356 W112 O401 86.9(13) . .
O368 W112 O371 102.9(14) . .
O356 W112 O371 92.1(10) . .
O401 W112 O371 151.5(14) . .
O368 W112 O392 103.1(14) . .
O356 W112 O392 154.5(13) . .
O401 W112 O392 87.0(13) . .
O371 W112 O392 81.7(11) . .
O328 W113 O360 105.1(11) . .
O328 W113 O409 101.1(10) . .
O360 W113 O409 88.1(11) . .
O328 W113 O106 104.1(10) . .
O360 W113 O106 90.4(10) . .
O409 W113 O106 154.2(10) . .
O328 W113 O407 100.8(12) . .
O360 W113 O407 153.8(12) . .
O409 W113 O407 83.6(11) . .
O106 W113 O407 86.6(10) . .
O328 W113 O248 171.1(10) . .
O360 W113 O248 82.7(9) . .
O409 W113 O248 83.2(9) . .
O106 W113 O248 71.2(8) . .
O407 W113 O248 71.7(10) . .
O328 W113 K3 97.8(8) . .
O360 W113 K3 37.8(7) . .
O409 W113 K3 125.8(8) . .
O106 W113 K3 55.6(7) . .
O407 W113 K3 141.0(8) . .
O248 W113 K3 85.8(6) . .
O399 W114 O376 103.6(14) . .
O399 W114 O417 101.2(13) . .
O376 W114 O417 87.4(15) . .
O399 W114 O401 103.0(15) . .
O376 W114 O401 153.4(12) . .
O417 W114 O401 85.2(13) . .
O399 W114 O412 103.5(14) . .
O376 W114 O412 93.1(14) . .
O417 W114 O412 154.4(12) . .
O401 W114 O412 82.9(13) . .
O399 W114 O211 169.2(13) . .
O376 W114 O211 69.8(10) . .
O417 W114 O211 70.6(10) . .
O401 W114 O211 83.6(11) . .
O412 W114 O211 85.6(10) . .
O359 W115 O412 103.5(14) . .
O359 W115 O392 97.6(16) . .
O412 W115 O392 84.2(13) . .
O359 W115 O377 100.6(15) . .
O412 W115 O377 155.8(14) . .
O392 W115 O377 90.9(12) . .
O359 W115 O298 106.0(16) . .
O412 W115 O298 87.1(14) . .
O392 W115 O298 156.1(14) . .
O377 W115 O298 88.0(12) . .
O137 W116 O97 104.8(11) . .
O137 W116 O277 101.4(10) . .
O97 W116 O277 93.4(10) . .
O137 W116 O321 104.1(11) . .
O97 W116 O321 87.0(11) . .
O277 W116 O321 153.5(10) . .
O137 W116 O200 99.6(12) . .
O97 W116 O200 155.4(11) . .
O277 W116 O200 83.7(9) . .
O321 W116 O200 85.0(11) . .
O137 W116 O74 169.4(10) . .
O97 W116 O74 84.0(9) . .
O277 W116 O74 71.8(8) . .
O321 W116 O74 81.9(9) . .
O200 W116 O74 71.9(9) . .
O137 W116 K3 97.2(8) . .
O97 W116 K3 38.6(7) . .
O277 W116 K3 57.4(7) . .
O321 W116 K3 125.2(8) . .
O200 W116 K3 140.0(7) . .
O74 W116 K3 86.0(5) . .
O361 W117 O123 102.7(11) . .
O361 W117 O421 89.1(14) . .
O123 W117 O421 98.6(13) . .
O361 W117 O103 86.3(10) . .
O123 W117 O103 170.1(8) . .
O421 W117 O103 77.3(13) . .
O361 W117 O422 109.8(14) . .
O123 W117 O422 100.7(12) . .
O421 W117 O422 149.1(16) . .
O103 W117 O422 79.6(12) . .
O361 W117 O263 173.2(9) . .
O123 W117 O263 81.4(9) . .
O421 W117 O263 85.0(12) . .
O103 W117 O263 89.2(8) . .
O422 W117 O263 74.4(11) . .
O131 W118 O418 98.2(17) . .
O131 W118 O230 104.5(10) . .
O418 W118 O230 95.2(17) . .
O131 W118 O113 172.2(9) . .
O418 W118 O113 81.0(17) . .
O230 W118 O113 83.4(9) . .
O131 W118 O286 81.4(8) . .
O418 W118 O286 77.2(16) . .
O230 W118 O286 171.1(9) . .
O113 W118 O286 90.8(8) . .
O132 W121 O246 96.5(12) . .
O132 W121 O420 103.4(14) . .
O246 W121 O420 105.5(14) . .
O132 W121 O187 155.7(9) . .
O246 W121 O187 95.2(11) . .
O420 W121 O187 93.9(15) . .
O132 W121 O48 96.8(10) . .
O246 W121 O48 155.3(10) . .
O420 W121 O48 91.6(14) . .
O187 W121 O48 65.3(9) . .
O132 W121 W122 51.3(7) . .
O246 W121 W122 53.1(9) . .
O420 W121 W122 89.0(14) . .
O187 W121 W122 147.5(6) . .
O48 W121 W122 147.1(7) . .
O132 W121 O2 79.0(7) . .
O246 W121 O2 80.7(8) . .
O420 W121 O2 172.9(14) . .
O187 W121 O2 82.0(6) . .
O48 W121 O2 81.5(6) . .
W122 W121 O2 97.6(4) . .
O132 W122 O246 93.7(11) . .
O132 W122 O160 98.7(11) . .
O246 W122 O160 160.2(11) . .
O132 W122 O221 159.7(10) . .
O246 W122 O221 96.9(11) . .
O160 W122 O221 66.9(10) . .
O132 W122 W121 50.5(9) . .
O246 W122 W121 50.6(8) . .
O160 W122 W121 147.1(7) . .
O221 W122 W121 145.9(7) . .
O132 W122 O1 81.8(7) . .
O246 W122 O1 80.7(8) . .
O160 W122 O1 85.8(7) . .
O221 W122 O1 82.9(6) . .
W121 W122 O1 99.0(3) . .
O132 W122 O339 115.7(9) . .
O246 W122 O339 107.9(11) . .
O160 W122 O339 80.5(10) . .
O221 W122 O339 77.3(9) . .
W121 W122 O339 101.1(8) . .
O1 W122 O339 159.2(8) . .
O74 Se1 O400 99.2(12) . .
O74 Se1 O294 99.6(11) . .
O400 Se1 O294 97.2(11) . .
O369 Se2 O211 98.0(12) . .
O369 Se2 O394 104.0(15) . .
O211 Se2 O394 99.1(12) . .
O52 Se3 O293 100.0(13) . .
O52 Se3 O268 98.0(11) . .
O293 Se3 O268 101.1(12) . .
O305 Se4 O208 99.0(11) . .
O305 Se4 O233 98.7(12) . .
O208 Se4 O233 100.0(11) . .
O129 Se5 O223 98.5(10) . .
O129 Se5 O252 97.6(10) . .
O223 Se5 O252 98.3(11) . .
O370 Se6 O405 96.6(13) . .
O370 Se6 O357 98.3(12) . .
O405 Se6 O357 98.2(11) . .
O367 Se7 O382 97.6(12) . .
O367 Se7 O148 98.4(11) . .
O382 Se7 O148 96.7(11) . .
O248 Se8 O243 99.5(11) . .
O248 Se8 O199 99.8(11) . .
O243 Se8 O199 98.3(10) . .
O246 Mn1 O166 96.5(9) . .
O246 Mn1 O33 87.0(10) . .
O166 Mn1 O33 87.6(8) . .
O246 Mn1 O60 165.5(9) . .
O166 Mn1 O60 94.9(8) . .
O33 Mn1 O60 84.6(9) . .
O246 Mn1 O79 89.8(9) . .
O166 Mn1 O79 154.0(9) . .
O33 Mn1 O79 118.0(8) . .
O60 Mn1 O79 83.7(9) . .
O246 Mn1 O34 100.1(9) . .
O166 Mn1 O34 65.7(8) . .
O33 Mn1 O34 152.8(8) . .
O60 Mn1 O34 92.7(8) . .
O79 Mn1 O34 88.5(9) . .
O132 Mn2 O9 87.7(9) . .
O132 Mn2 O214 90.3(9) . .
O9 Mn2 O214 114.5(8) . .
O132 Mn2 O91 165.2(8) . .
O9 Mn2 O91 84.0(8) . .
O214 Mn2 O91 82.2(9) . .
O132 Mn2 O46 98.7(8) . .
O9 Mn2 O46 154.2(8) . .
O214 Mn2 O46 90.5(9) . .
O91 Mn2 O46 94.1(8) . .
O132 Mn2 O299 98.1(8) . .
O9 Mn2 O299 90.2(8) . .
O214 Mn2 O299 154.2(9) . .
O91 Mn2 O299 94.1(8) . .
O46 Mn2 O299 64.2(8) . .
O132 Mn2 K31 133.9(7) . .
O9 Mn2 K31 46.4(6) . .
O214 Mn2 K31 103.9(6) . .
O91 Mn2 K31 38.2(7) . .
O46 Mn2 K31 124.3(6) . .
O299 Mn2 K31 87.7(6) . .
W12 O3 K9 118.7(11) . .
W12 O3 K28 133.2(10) . .
K9 O3 K28 95.2(8) . .
W90' O4 W91 93(2) . .
W90' O4 W90 74(2) . .
W91 O4 W90 133.0(19) . .
W11 O6 W24 177.6(15) . .
W11 O6 K4 96.4(10) . .
W24 O6 K4 85.4(6) . .
W15 O7 W41 136.1(11) . .
W15 O7 K9 105.0(9) . .
W41 O7 K9 101.0(8) . .
W3 O9 Mn2 143.6(11) . .
W3 O9 K31 103.6(9) . .
Mn2 O9 K31 102.6(8) . .
W65 O10 W24 134.5(12) . .
W65 O10 K22 103.1(10) . .
W24 O10 K22 103.0(8) . .
W18 O11 W32 137.9(11) . .
W23 O12 W59 132.4(11) . .
W33 O13 W65 123.7(10) . .
W33 O13 K22 100.5(8) . .
W65 O13 K22 101.5(8) . .
W4 O14 W6 113.3(10) . .
W4 O14 W10 104.1(10) . .
W6 O14 W10 142.4(11) . .
W54 O15 K15 107.5(11) . .
W54 O15 K16 124.0(12) . .
K15 O15 K16 108.5(8) . .
W6 O16 K10 101.7(8) . .
W90' O17 K26 130.0(12) . 2_676
W1 O18 W15 175.9(15) . .
W1 O18 K11 94.0(8) . .
W15 O18 K11 86.0(6) . .
W101 O20 W48 125.6(13) . .
W12 O22 W9 141.1(12) . .
W94 O23 W45 130.4(13) . .
W94 O23 K4 94.4(7) . .
W45 O23 K4 93.5(8) . .
W45 O24 K13 129.2(11) . 2_775
W12 O25 W27 158.3(12) . .
W12 O25 K9 88.4(7) . .
W27 O25 K9 109.3(8) . .
W6 O26 W22 166.1(15) . .
W6 O26 K3 98.9(9) . .
W22 O26 K3 92.0(8) . .
W10 O28 W46 155.1(12) . .
W10 O28 K32 97.4(10) . .
W46 O28 K32 96.8(8) . .
W10 O28 K24 90.9(8) . .
W46 O28 K24 106.2(10) . .
K32 O28 K24 101.5(7) . .
W30 O29 W63 174.4(15) . .
W30 O29 K4 91.7(8) . .
W63 O29 K4 84.2(6) . .
W1 O30 W27 152.5(11) . .
W38 O31 W44 125.6(13) . .
W38 O31 K11 94.5(7) . .
W44 O31 K11 95.9(7) . .
W1 O32 W13 109.3(9) . .
W1 O32 W19 142.9(10) . .
W13 O32 W19 107.6(10) . .
W10 O33 Mn1 146.0(12) . .
W10 O33 K32 103.4(10) . .
Mn1 O33 K32 104.2(8) . .
W58 O34 W20 115.3(10) . .
W58 O34 Mn1 130.3(10) . .
W20 O34 Mn1 107.2(11) . .
W26 O35 K21 117.0(11) . .
W26 O35 K31 132.4(10) . .
K21 O35 K31 96.9(7) . .
W6 O36 W4 108.9(10) . .
W6 O36 W2 141.5(13) . .
W4 O36 W2 106.2(10) . .
W97 O37 W68 130.4(12) . .
W97 O37 K4 117.6(11) . .
W68 O37 K4 105.5(10) . .
W15 O38 K5 131.8(11) . .
W5 O39 K6 99.0(7) . .
W25 O40 W10 142.9(12) . .
W6 O41 W71 165.3(13) . .
W6 O41 K3 100.3(8) . .
W71 O41 K3 91.9(8) . .
W19 O42 W28 151.2(14) . .
W19 O42 K11 111.1(10) . .
W28 O42 K11 97.2(7) . .
W5 O43 W51 164.7(15) . .
W5 O43 K12 100.7(10) . .
W51 O43 K12 94.1(8) . .
W94 O44 W24 139.5(12) . .
W94 O44 K4 112.7(10) . .
W24 O44 K4 101.8(8) . .
W50 O45 W40 134.3(13) . .
W50 O45 K21 101.4(10) . .
W40 O45 K21 106.5(8) . .
W12 O46 W13 113.1(11) . .
W12 O46 Mn2 129.1(10) . .
W13 O46 Mn2 109.5(11) . .
W6 O47 W46 155.2(15) . .
W6 O47 K10 103.3(9) . .
W46 O47 K10 79.9(6) . .
W4 O48 W3 111.7(12) . .
W4 O48 W121 111.9(10) . .
W3 O48 W121 136.2(13) . .
W19 O49 K25 99.0(9) . .
W25 O51 W16 152.5(14) . .
W25 O51 K22 92.7(8) . .
W16 O51 K22 111.4(9) . .
Se3 O52 W23 125.1(13) . .
Se3 O52 W53 124.3(10) . .
W23 O52 W53 91.3(7) . .
W2 O53 W21 169.1(15) . .
W2 O53 K3 100.0(10) . .
W21 O53 K3 90.8(8) . .
W2 O54 W77 161.4(14) . .
W2 O54 K3 102.1(8) . .
W77 O54 K3 93.6(9) . .
W32 O55 K14 112.5(10) . .
W2 O56 W4 109.7(11) . .
W2 O56 W3 145.9(11) . .
W4 O56 W3 104.2(11) . .
W88 O58 W22 135.0(12) . .
W88 O58 W87' 61.3(15) . .
W22 O58 W87' 160(2) . .
W88 O58 K24 101.9(9) . .
W22 O58 K24 104.2(10) . .
W87' O58 K24 56.2(15) . .
W30 O59 K27 98.9(10) . .
Mn1 O60 K32 111.5(10) . .
W58 O61 K16 118.5(13) . .
W36 O62 W47 130.5(14) . .
W105 O63 W68 134.3(12) . .
W105 O63 K27 106.1(12) . .
W68 O63 K27 105.0(11) . .
W33 O64 W16 136.2(13) . .
W33 O64 K22 96.1(9) . .
W16 O64 K22 110.4(8) . .
W39 O65 W27 135.6(13) . .
W39 O65 K9 96.9(8) . .
W27 O65 K9 112.6(9) . .
W13 O66 W12 108.9(10) . .
W13 O66 W1 111.8(10) . .
W12 O66 W1 139.1(13) . .
W44 O68 W28 138.1(11) . .
W44 O68 K11 118.8(11) . .
W28 O68 K11 99.7(8) . .
W84 O69 W65 121.8(13) . .
W11 O71 W16 153.3(12) . .
W5 O72 W57 156.0(14) . .
W5 O72 K6 101.8(9) . .
W57 O72 K6 82.0(7) . .
W34 O73 W82 125.4(11) . .
W34 O73 K12 94.2(7) . .
W82 O73 K12 94.0(9) . .
Se1 O74 W116 122.6(9) . .
Se1 O74 W48 122.2(11) . .
W116 O74 W48 89.6(7) . .
W18 O75 W35 143.2(12) . .
W78 O76 W53 129.4(15) . .
W5 O77 W42 165.6(12) . .
W5 O77 K12 97.6(8) . .
W42 O77 K12 93.0(8) . .
W110 O78 W70 133.4(13) . .
W8 O79 Mn1 143.6(12) . .
W30 O80 W52 157.6(13) . .
W30 O80 K27 110.2(10) . .
W52 O80 K27 80.2(8) . .
W29 O81 K26 133.0(14) . .
W62 O82 K5 145.2(13) . 1_455
W3 O83 W55 152.8(13) . .
W3 O83 K31 101.8(11) . .
W55 O83 K31 97.3(8) . .
W7 O84 W14 109.2(10) . .
W7 O84 W8 105.7(10) . .
W14 O84 W8 144.3(11) . .
W67 O85 W21 129.6(12) . .
W35 O86 W32 134.6(13) . .
W35 O86 K11 118.5(11) . .
W32 O86 K11 102.1(11) . .
W57 O87 W9 157.2(13) . .
W57 O87 K28 98.6(9) . .
W9 O87 K28 99.2(10) . .
W15 O88 K9 102.4(11) . .
W2 O89 K7 100.2(8) . .
W74 O90 W71 131.9(14) . .
W74 O90 K10 112.6(10) . .
W71 O90 K10 99.9(10) . .
Mn2 O91 K28 114.9(10) . .
Mn2 O91 K31 112.5(11) . .
K28 O91 K31 113.5(9) . .
W96 O92 W85 129.5(12) . .
W67 O94 W48 150.2(12) . .
W107 O95 W46 148.5(14) . .
W107 O95 K10 108.9(10) . .
W46 O95 K10 96.6(10) . .
W77 O96 K7 104.8(9) . .
W116 O97 W77 133.5(11) . .
W116 O97 K3 118.0(10) . .
W77 O97 K3 100.8(9) . .
W45 O98 W59 130.9(11) . .
W45 O98 K4 115.7(10) . .
W59 O98 K4 105.4(10) . .
W111 O99 W63 134.5(12) . .
W111 O99 K16 102.5(10) . .
W63 O99 K16 105.2(11) . .
W40 O101 K21 104.9(10) . .
W38 O102 K5 139.8(11) . .
W27 O103 W117 144.0(12) . .
W19 O104 W40 175.6(15) . .
W19 O104 K11 92.7(9) . .
W40 O104 K11 87.2(8) . .
W22 O105 K17 123.5(12) . .
W49 O106 W113 125.5(12) . .
W49 O106 K3 95.5(9) . .
W113 O106 K3 94.5(9) . .
W56 O107 W84 151.3(14) . .
W73 O108 W66 155.6(14) . .
W44 O109 K14 127.6(11) . .
W37 O110 W42 130.9(14) . .
W37 O110 K6 115.3(10) . .
W42 O110 K6 101.1(9) . .
W21 O112 W22 146.9(12) . .
W21 O112 K3 107.1(8) . .
W22 O112 K3 106.0(8) . .
W16 O113 W118 143.7(12) . .
W5 O114 W14 143.6(13) . .
W5 O114 W7 107.7(10) . .
W14 O114 W7 106.8(11) . .
W90' O115 W90 61.1(10) . .
W90' O115 W51 156.9(18) . .
W90 O115 W51 132.6(13) . .
W31 O116 K7 138.5(13) . .
W35 O118 K14 129.8(12) . .
W26 O119 W31 153.0(12) . .
W26 O119 K21 89.8(7) . .
W31 O119 K21 111.9(8) . .
W36 O120 W39 148.4(14) . .
W51 O121 K26 156.4(12) . 2_676
W61 O122 K7 136.5(13) . .
W117 O123 W58 159.5(13) . .
W17 O124 W35 126.6(12) . .
W17 O124 K11 94.5(8) . .
W35 O124 K11 97.0(8) . .
W14 O125 K15 97.8(7) . .
W73 O126 W47 153.2(13) . .
W30 O127 W68 156.6(14) . .
W30 O127 K4 106.0(10) . .
W68 O127 K4 96.6(8) . .
W11 O128 W59 156.4(14) . .
W11 O128 K4 104.8(9) . .
W59 O128 K4 94.7(7) . .
Se5 O129 W17 118.7(10) . .
Se5 O129 W35 123.1(11) . .
W17 O129 W35 90.3(7) . .
Se5 O129 W66 134.9(12) . .
W17 O129 W66 88.6(7) . .
W35 O129 W66 88.9(6) . .
W67 O130 W110 128.7(13) . .
W118 O131 W26 158.5(12) . .
W121 O132 W122 78.1(8) . .
W121 O132 Mn2 142.4(14) . .
W122 O132 Mn2 139.5(16) . .
W61 O134 W31 139.9(15) . .
W61 O134 K21 95.2(9) . .
W31 O134 K21 113.2(9) . .
W14 O135 W60 166.5(14) . .
W14 O135 K12 98.2(9) . .
W60 O135 K12 92.9(10) . .
W22 O136 K24 104.1(10) . .
W116 O137 K23 131.8(13) . .
W62 O138 W43 127.6(14) . .
W33 O139 K10 134.9(15) . .
W45 O140 W23 148.3(13) . .
W62 O141 W83 133.1(12) . .
W79 O142 W31 141.6(15) . .
W79 O142 K25 116.5(10) . .
W31 O142 K25 98.2(9) . .
W79 O143 W96 130.4(16) . .
W16 O144 K10 141.0(12) . .
W54 O145 W8 159.0(13) . .
W54 O145 K18 105.5(9) . .
W8 O145 K18 87.8(8) . .
W14 O146 W29 172.2(15) . .
W14 O146 K12 96.9(10) . .
W29 O146 K12 90.4(7) . .
W34 O147 W42 130.6(12) . .
W34 O147 K12 118.5(9) . .
W42 O147 K12 103.1(8) . .
Se7 O148 W83 119.4(10) . .
Se7 O148 W43 117.8(11) . .
W83 O148 W43 91.2(8) . .
Se7 O148 W62 136.5(13) . .
W83 O148 W62 89.3(8) . .
W43 O148 W62 91.2(7) . .
W47 O149 W18 129.1(12) . .
W8 O150 K18 119.2(11) . .
W2 O151 W55 154.0(14) . .
W2 O151 K7 102.2(8) . .
W55 O151 K7 80.4(6) . .
W1 O153 W32 156.0(13) . .
W1 O153 K11 109.0(10) . .
W32 O153 K11 94.7(7) . .
W42 O154 K19 121.9(12) . .
W23 O155 W53 126.3(12) . .
W93 O156 W77 132.1(14) . .
W93 O156 K7 112.6(10) . .
W77 O156 K7 100.0(9) . .
W29 O157 K18 106.8(11) . .
W88' O158 W89 74(4) . .
W88' O158 W87 84(4) . .
W89 O158 W87 128.1(14) . .
W26 O159 W3 142.3(13) . .
W7 O160 W9 111.0(14) . .
W7 O160 W122 111.1(12) . .
W9 O160 W122 137.7(14) . .
W58 O162 W8 140.2(14) . .
W5 O163 W7 109.9(11) . .
W5 O163 W9 144.5(13) . .
W7 O163 W9 104.7(11) . .
W25 O166 W20 110.2(9) . .
W25 O166 Mn1 131.5(11) . .
W20 O166 Mn1 111.0(11) . .
W41 O167 W73 128.0(12) . .
W25 O168 K22 113.4(11) . .
W25 O168 K32 133.2(10) . .
K22 O168 K32 99.0(8) . .
W41 O169 W17 145.9(13) . .
W66 O170 K30 104.0(13) . 1_655
W19 O171 W31 156.0(12) . .
W19 O171 K25 112.6(10) . .
W31 O171 K25 79.9(8) . .
W43 O172 W83 129.9(17) . .
W43 O172 K18 101.1(10) . .
W83 O172 K18 102.1(11) . .
W27 O173 K6 135.6(12) . .
W99 O174 W57 145.8(12) . .
W99 O174 K6 115.2(10) . .
W57 O174 K6 92.4(8) . .
W85 O175 W28 134.1(13) . .
W85 O175 K25 107.9(12) . .
W28 O175 K25 104.7(12) . .
W15 O176 W40 141.7(11) . .
W15 O176 K11 109.1(9) . .
W40 O176 K11 109.1(9) . .
W104 O177 W34 128.2(15) . .
W68 O178 K27 104.5(11) . .
W60 O179 W42 155.0(12) . .
W60 O179 K12 101.3(10) . .
W42 O179 K12 100.1(9) . .
W54 O180 W76 147.4(14) . .
W54 O180 K15 96.1(9) . .
W76 O180 K15 111.6(12) . .
W26 O181 W13 107.5(9) . .
W26 O181 W19 143.9(12) . .
W13 O181 W19 108.4(11) . .
W56 O182 W45 126.2(11) . .
W56 O182 K14 99.6(9) . 2_775
W45 O182 K14 118.4(12) . 2_775
W103 O183 W95 155.3(15) . .
W36 O184 W27 143.9(14) . .
W95 O186 W44 128.0(12) . .
W4 O187 W10 111.5(12) . .
W4 O187 W121 111.9(10) . .
W10 O187 W121 136.5(12) . .
W65 O188 W94 148.1(15) . .
W57 O191 K6 107.4(11) . .
W57 O191 K9 110.2(10) . .
K6 O191 K9 116.1(9) . .
W98 O192 W101 154.3(16) . .
W46 O193 K10 108.5(13) . .
W46 O193 K22 112.9(11) . .
K10 O193 K22 112.3(8) . .
W17 O194 W15 137.3(11) . .
W17 O194 K11 110.7(9) . .
W15 O194 K11 102.4(9) . .
W56 O195 W94 130.1(14) . .
W28 O196 W32 152.5(13) . .
W28 O196 K11 101.9(9) . .
W32 O196 K11 99.7(9) . .
W28 O196 K14 96.1(8) . .
W32 O196 K14 93.8(8) . .
K11 O196 K14 106.5(7) . .
W49 O197 W22 137.9(11) . .
W49 O197 K3 115.8(11) . .
W22 O197 K3 100.5(9) . .
Se8 O199 W74 120.6(11) . .
Se8 O199 W107 122.3(13) . .
W74 O199 W107 91.7(7) . .
Se8 O199 W108 133.5(12) . .
W74 O199 W108 88.8(8) . .
W107 O199 W108 88.3(7) . .
W101 O200 W116 129.1(15) . .
W106 O201 W52 134.4(15) . .
W106 O201 K16 97.3(9) . .
W52 O201 K16 112.7(9) . .
W100 O202 W49 127.0(15) . .
W21 O203 K17 125.1(12) . .
W52 O204 K15 135.5(13) . .
W43 O205 K29 140.5(13) . .
W34 O206 W37 146.3(16) . .
Se4 O208 W44 123.1(11) . .
Se4 O208 W38 120.2(10) . .
W44 O208 W38 90.8(9) . .
W42 O209 K6 104.0(9) . .
W38 O210 W40 135.9(11) . .
W38 O210 K11 113.7(9) . .
W40 O210 K11 101.4(8) . .
Se2 O211 W109 120.5(13) . .
Se2 O211 W97 120.5(12) . .
W109 O211 W97 91.2(9) . .
Se2 O211 W114 134.2(15) . .
W109 O211 W114 89.8(8) . .
W97 O211 W114 89.4(8) . .
W86 O212 W81 129.4(15) . .
W101 O213 W110 158.0(14) . .
W9 O214 Mn2 142.3(12) . .
W9 O214 K28 105.1(12) . .
Mn2 O214 K28 103.5(10) . .
W72 O216 W75 128.1(13) . .
W72 O216 K12 94.0(9) . .
W75 O216 K12 93.4(7) . .
W10 O217 K24 116.2(11) . .
W105 O218 W64 131.1(14) . .
W105 O218 K27 101.6(12) . .
W64 O218 K27 103.7(10) . .
W51 O219 W29 149.3(17) . .
W51 O219 K12 107.5(12) . .
W29 O219 K12 103.2(10) . .
W50 O220 W38 149.8(13) . .
W8 O221 W7 113.1(13) . .
W8 O221 W122 137.9(14) . .
W7 O221 W122 108.5(12) . .
W49 O222 K17 137.1(15) . .
Se5 O223 W18 119.5(12) . .
Se5 O223 W36 124.2(10) . .
W18 O223 W36 92.8(7) . .
W99 O224 W102 126.4(14) . .
W9 O225 K26 159.6(14) . 2_676
W93 O226 W98 126.8(14) . .
W81 O227 W60 130.0(15) . .
W81 O227 K15 115.0(10) . .
W60 O227 K15 99.8(9) . .
W75 O228 W60 134.9(13) . .
W75 O228 K12 116.8(10) . .
W60 O228 K12 101.8(8) . .
W98 O229 W69 128.8(12) . .
W118 O230 W25 150.4(14) . .
W72 O232 W83 146.4(13) . .
Se4 O233 W61 119.7(12) . .
Se4 O233 W50 121.1(13) . .
W61 O233 W50 92.9(8) . .
Se4 O233 W103 133.1(10) . .
W61 O233 W103 90.6(9) . .
W50 O233 W103 89.1(8) . .
W59 O234 W68 151.6(14) . .
W59 O234 K4 102.3(11) . .
W68 O234 K4 99.3(9) . .
W59 O234 K13 93.4(8) . 2_775
W68 O234 K13 95.4(9) . 2_775
K4 O234 K13 112.1(7) . 2_775
W88 O235 W89' 66.3(18) . .
W88 O235 W49 149.0(13) . .
W89' O235 W49 129(2) . .
W39 O236 K6 134.7(14) . .
W66 O237 W35 129.8(12) . .
W66 O237 K30 98.1(10) . 1_655
W35 O237 K30 127.0(11) . 1_655
W58 O238 W20 106.1(11) . .
W58 O238 W30 144.7(15) . .
W20 O238 W30 108.9(11) . .
W104 O239 W82 128.6(14) . .
W50 O241 W61 127.6(12) . .
W50 O241 K21 107.2(11) . .
W61 O241 K21 99.1(9) . .
W70 O242 W55 141.0(12) . .
Se8 O243 W87' 114.6(19) . .
Se8 O243 W88' 128.1(16) . .
W87' O243 W88' 96.5(19) . .
Se8 O243 W88 121.4(11) . .
W87' O243 W88 52.6(13) . .
W88' O243 W88 110.5(14) . .
Se8 O243 W87 121.3(12) . .
W87' O243 W87 49.6(12) . .
W88' O243 W87 52.8(13) . .
W88 O243 W87 92.8(8) . .
Se8 O243 W89' 121.8(17) . .
W87' O243 W89' 99.9(19) . .
W88' O243 W89' 89.6(17) . .
W88 O243 W89' 50.9(12) . .
W87 O243 W89' 116.8(14) . .
W20 O244 W11 110.4(12) . .
W20 O244 W30 107.9(11) . .
W11 O244 W30 141.4(10) . .
W121 O246 W122 76.3(10) . .
W121 O246 Mn1 145.5(16) . .
W122 O246 Mn1 138.1(15) . .
W60 O247 K15 105.0(10) . .
Se8 O248 W49 122.7(12) . .
Se8 O248 W113 121.2(11) . .
W49 O248 W113 90.4(7) . .
W28 O249 K25 105.3(11) . .
W91 O250 W99 145.2(14) . .
W91 O250 W92' 64.3(15) . .
W99 O250 W92' 133.8(19) . .
W107 O251 W74 129.5(12) . .
W107 O251 K10 103.0(11) . .
W74 O251 K10 98.7(9) . .
Se5 O252 W41 121.5(12) . .
Se5 O252 W39 116.9(11) . .
W41 O252 W39 91.9(6) . .
Se5 O252 W73 135.0(10) . .
W41 O252 W73 90.4(8) . .
W39 O252 W73 90.1(8) . .
W18 O253 W36 127.7(13) . .
W63 O254 W24 144.5(13) . .
W63 O254 K4 108.6(11) . .
W24 O254 K4 106.7(9) . .
W43 O255 W54 139.2(13) . .
W43 O255 K18 102.9(10) . .
W54 O255 K18 110.0(10) . .
W108 O256 W100 152.2(18) . .
W29 O257 W83 134.2(12) . .
W29 O257 K18 104.8(11) . .
W83 O257 K18 100.6(11) . .
W80 O258 W62 153.4(12) . .
W98 O259 W110 152.1(14) . .
W69 O260 W70 149.4(12) . .
W28 O261 K14 111.7(13) . .
W109 O262 K20 136.1(13) . .
W52 O263 W117 143.4(13) . .
W52 O263 K27 101.0(10) . .
W117 O263 K27 107.9(9) . .
W60 O264 K19 122.5(11) . .
W71 O265 W77 152.5(13) . .
W71 O265 K3 103.0(9) . .
W77 O265 K3 102.7(9) . .
W111 O266 W109 145.7(13) . .
Se3 O268 W45 123.1(13) . .
Se3 O268 W94 118.7(12) . .
W45 O268 W94 91.4(9) . .
Se3 O268 W56 132.9(15) . .
W45 O268 W56 90.5(7) . .
W94 O268 W56 88.9(8) . .
W53 O269 W16 141.6(15) . .
W56 O270 W78 154.2(13) . .
W14 O271 W54 156.2(16) . .
W14 O271 K15 104.5(11) . .
W54 O271 K15 83.3(7) . .
W40 O272 K5 129.6(13) . .
W17 O273 K5 143.7(14) . .
W72 O274 W29 136.5(12) . .
W72 O274 K12 115.2(12) . .
W29 O274 K12 101.7(9) . .
W47 O275 W66 150.0(12) . .
W48 O277 W116 126.4(12) . .
W48 O277 K3 93.4(9) . .
W116 O277 K3 93.0(8) . .
W89' O278 W100 125(2) . .
W89' O278 W89 65.2(17) . .
W100 O278 W89 154.3(14) . .
W63 O279 K16 107.7(12) . .
W48 O280 K17 135.7(14) . .
W97 O281 K13 133.3(13) . 2_775
W78 O282 W23 127.0(12) . .
W23 O283 K13 150.4(16) . .
W89' O284 W89 85(3) . .
W89' O284 W88 85(4) . .
W89 O284 W88 128.8(14) . .
W95 O285 W38 128.3(14) . .
W31 O286 W118 144.3(11) . .
W31 O286 K25 100.1(9) . .
W118 O286 K25 110.4(10) . .
W80 O287 W72 128.2(12) . .
W69 O288 W55 145.1(14) . .
W69 O288 K7 113.2(10) . .
W55 O288 K7 94.8(9) . .
W73 O289 W39 127.7(14) . .
W99 O290 W37 127.5(12) . .
W99 O290 K6 102.6(12) . .
W37 O290 K6 95.6(9) . .
W97 O291 W109 131.1(18) . .
W97 O291 K4 94.3(9) . .
W109 O291 K4 90.7(10) . .
W81 O292 W76 125.9(13) . .
W81 O292 K15 95.8(10) . .
W76 O292 K15 100.7(11) . .
Se3 O293 W33 121.0(12) . .
Se3 O293 W65 120.6(15) . .
W33 O293 W65 92.3(8) . .
Se3 O293 W84 134.0(11) . .
W33 O293 W84 89.9(10) . .
W65 O293 W84 87.8(8) . .
Se1 O294 W70 121.9(12) . .
Se1 O294 W67 120.3(11) . .
W70 O294 W67 91.0(8) . .
W61 O296 W79 152.0(16) . .
W33 O297 W53 149.8(14) . .
W115 O298 W111 128.2(17) . .
W26 O299 W13 113.6(11) . .
W26 O299 Mn2 127.7(10) . .
W13 O299 Mn2 109.0(11) . .
W20 O300 W25 108.0(10) . .
W20 O300 W11 110.4(11) . .
W25 O300 W11 141.5(14) . .
W59 O301 K13 113.7(12) . 2_775
W59 O301 K13 141.2(13) . .
K13 O301 K13 102.7(7) 2_775 .
W52 O302 W64 141.8(14) . .
W52 O302 K27 99.3(11) . .
W64 O302 K27 115.2(12) . .
W95 O303 W96 156.4(14) . .
Se4 O305 W85 121.6(13) . .
Se4 O305 W79 124.8(11) . .
W85 O305 W79 90.6(8) . .
W66 O308 W17 126.8(12) . .
W105 O311 W97 144.3(16) . .
W85 O312 W79 129.8(13) . .
W85 O312 K25 102.3(13) . .
W79 O312 K25 103.2(9) . .
W102 O313 W104 152.1(17) . .
W103 O315 W61 130.1(17) . .
W75 O316 W81 149.2(16) . .
W55 O317 K31 105.2(11) . .
W55 O317 K21 95.7(11) . .
K31 O317 K21 82.7(8) . .
W82 O318 W51 141.3(12) . .
W82 O318 K12 112.2(11) . .
W51 O318 K12 101.0(9) . .
W75 O319 K19 134.1(13) . .
W93 O321 W116 148.9(15) . .
W91' O322 W92 110(4) . .
W91' O322 W90 70(3) . .
W92 O322 W90 130.1(14) . .
W78 O323 W84 152.2(18) . .
W93 O324 W69 126.7(12) . .
W93 O324 K7 98.6(10) . .
W69 O324 K7 101.3(11) . .
W24 O325 K20 131.6(16) . .
W46 O326 K32 107.6(13) . .
W46 O326 K22 93.5(10) . .
K32 O326 K22 86.3(8) . .
W103 O327 W50 128.0(13) . .
W113 O328 K23 135.0(14) . .
W106 O329 W64 150.3(16) . .
W108 O330 W107 129.3(15) . .
W71 O332 K10 103.0(10) . .
W106 O333 K15 133.1(14) . .
W83 O334 K26 138.5(12) . .
W43 O335 W76 143.1(14) . .
W58 O337 W52 156.6(15) . .
W58 O337 K16 90.9(10) . .
W52 O337 K16 108.4(11) . .
W91 O338 W57 137.7(14) . .
W91 O338 W90' 65.0(10) . .
W57 O338 W90' 156.8(16) . .
W70 O341 W67 128.9(15) . .
W106 O343 W111 127.0(14) . .
W106 O343 K16 101.8(11) . .
W111 O343 K16 103.5(12) . .
W102 O345 W37 128.3(16) . .
W87 O346 W87' 62.7(16) . .
W87 O346 W46 135.0(11) . .
W87' O346 W46 161.9(18) . .
W87 O346 K24 107.2(9) . .
W87' O346 K24 58.5(15) . .
W46 O346 K24 110.5(10) . .
W41 O347 W39 124.1(11) . .
W41 O347 K9 102.5(12) . .
W39 O347 K9 103.2(9) . .
W87' O348 W88 81(3) . .
W87' O348 W87 71(3) . .
W88 O348 W87 126.5(13) . .
W87' O348 K24 55(3) . .
W88 O348 K24 101.1(11) . .
W87 O348 K24 98.9(10) . .
W54 O349 K29 144.9(13) . .
W55 O350 K7 108.6(13) . .
W55 O350 K21 116.2(12) . .
K7 O350 K21 110.2(8) . .
W34 O351 K19 133.8(12) . .
W57 O353 K28 106.8(14) . .
W57 O353 K9 98.7(11) . .
K28 O353 K9 88.7(8) . .
W95 O355 K29 158.9(17) . 1_655
W112 O356 W105 127.6(13) . .
Se6 O357 W90 122.5(12) . .
Se6 O357 W90' 113.2(13) . .
W90 O357 W90' 48.3(7) . .
Se6 O357 W92' 128.5(15) . .
W90 O357 W92' 108.9(13) . .
W90' O357 W92' 97.5(15) . .
Se6 O357 W91 119.0(11) . .
W90 O357 W91 92.5(9) . .
W90' O357 W91 53.6(8) . .
W92' O357 W91 51.1(11) . .
W80 O358 W86 156.2(18) . .
W113 O360 W71 130.7(12) . .
W113 O360 K3 118.5(11) . .
W71 O360 K3 100.8(9) . .
W117 O361 W12 146.6(17) . .
W86 O362 W76 126.3(12) . .
W94 O363 K20 137.4(12) . .
W56 O364 K14 92.8(12) . 2_775
W62 O365 W86 150.0(14) . .
Se7 O367 W81 122.4(13) . .
Se7 O367 W76 121.6(14) . .
W81 O367 W76 92.8(7) . .
Se2 O369 W111 125.9(17) . .
Se2 O369 W106 118.2(14) . .
W111 O369 W106 94.4(9) . .
Se6 O370 W37 120.8(13) . .
Se6 O370 W99 121.2(15) . .
W37 O370 W99 91.1(9) . .
W64 O371 W112 130.8(16) . .
W91' O373 W90 63.8(14) . .
W91' O373 W82 138(2) . .
W90 O373 W82 147.7(13) . .
W84 O374 W33 124.9(17) . .
W24 O375 K22 104.7(11) . .
W114 O376 W109 130.0(15) . .
W115 O377 W106 127.5(19) . .
W108 O379 W89 149.9(16) . .
W108 O379 W88' 133(2) . .
W89 O379 W88' 56.3(15) . .
W101 O380 K19 113.2(13) . 1_565
W92' O381 W92 84(5) . .
W92' O381 W91 83(5) . .
W92 O381 W91 131.7(15) . .
Se7 O382 W72 119.7(13) . .
Se7 O382 W75 120.0(11) . .
W72 O382 W75 90.6(8) . .
Se7 O382 W80 135.6(12) . .
W72 O382 W80 89.7(7) . .
W75 O382 W80 89.5(9) . .
W44 O383 W85 144.9(14) . .
W86 O385 K30 149.6(14) . .
W103 O386 W96 152.9(17) . .
W109 O388 W63 134.0(14) . .
W109 O388 K4 116.0(11) . .
W63 O388 K4 102.1(11) . .
W63 O389 K20 130.2(16) . .
W108 O390 W74 129.2(15) . .
W115 O392 W112 151.9(19) . .
W107 O393 W87 146.8(16) . .
W107 O393 W88' 130(2) . .
W87 O393 W88' 61.4(15) . .
Se2 O394 W105 123.4(16) . .
Se2 O394 W64 122.9(13) . .
W105 O394 W64 92.8(9) . .
W68 O396 K13 114.6(14) . 2_775
W92 O397 W104 156.4(16) . .
W92 O397 W91' 73.2(14) . .
W104 O397 W91' 124.2(16) . .
Se1 O400 W93 122.3(12) . .
Se1 O400 W69 123.8(14) . .
W93 O400 W69 91.0(7) . .
W112 O401 W114 150.7(17) . .
W71 O402 K23 120.0(14) . .
W48 O403 W21 135.3(11) . .
W48 O403 K3 115.1(11) . .
W21 O403 K3 101.4(9) . .
W92 O404 W92' 59.1(14) . .
W92 O404 W102 149.6(13) . .
W92' O404 W102 131.9(17) . .
Se6 O405 W34 120.7(11) . .
Se6 O405 W82 119.0(13) . .
W34 O405 W82 90.9(7) . .
Se6 O405 W104 135.2(12) . .
W34 O405 W104 90.4(8) . .
W82 O405 W104 89.0(7) . .
W80 O406 W75 130.9(18) . .
W100 O407 W113 129.2(16) . .
W74 O409 W113 147.7(16) . .
W115 O412 W114 153.5(19) . .
W77 O414 K23 121.9(12) . .
W100 O416 K30 162.2(19) . 1_565
W97 O417 W114 127.6(15) . .
W118 O418 K25 113(2) . .
W117 O421 K27 105.2(16) . .
O543 O513 O548 116(3) . .
K18 O522 K26 124.7(18) . .
K31 O523 K21 85.9(11) . .
K24 O524 K32 118.0(12) . .
O360 K3 O97 102.8(7) . .
O360 K3 O403 159.8(8) . .
O97 K3 O403 75.4(7) . .
O360 K3 O197 75.6(7) . .
O97 K3 O197 158.1(8) . .
O403 K3 O197 98.4(6) . .
O360 K3 O112 128.4(7) . .
O97 K3 O112 128.7(7) . .
O403 K3 O112 56.7(6) . .
O197 K3 O112 56.9(7) . .
O360 K3 O265 58.1(7) . .
O97 K3 O265 57.6(6) . .
O403 K3 O265 130.1(7) . .
O197 K3 O265 131.4(7) . .
O112 K3 O265 148.5(8) . .
O360 K3 O54 106.5(7) . .
O97 K3 O54 56.1(7) . .
O403 K3 O54 89.4(7) . .
O197 K3 O54 145.7(8) . .
O112 K3 O54 102.8(7) . .
O265 K3 O54 52.1(7) . .
O360 K3 O41 55.7(7) . .
O97 K3 O41 106.7(6) . .
O403 K3 O41 144.3(8) . .
O197 K3 O41 90.6(6) . .
O112 K3 O41 102.7(7) . .
O265 K3 O41 52.5(6) . .
O54 K3 O41 65.6(6) . .
O360 K3 O26 83.5(7) . .
O97 K3 O26 148.7(8) . .
O403 K3 O26 108.6(7) . .
O197 K3 O26 53.2(7) . .
O112 K3 O26 53.4(6) . .
O265 K3 O26 104.0(7) . .
O54 K3 O26 92.7(7) . .
O41 K3 O26 51.6(6) . .
O360 K3 O53 145.8(8) . .
O97 K3 O53 85.7(7) . .
O403 K3 O53 54.3(7) . .
O197 K3 O53 108.1(7) . .
O112 K3 O53 53.0(6) . .
O265 K3 O53 102.9(7) . .
O54 K3 O53 51.2(6) . .
O41 K3 O53 90.1(7) . .
O26 K3 O53 73.6(7) . .
O360 K3 O106 52.1(7) . .
O97 K3 O106 109.6(7) . .
O403 K3 O106 109.0(7) . .
O197 K3 O106 51.9(7) . .
O112 K3 O106 102.9(7) . .
O265 K3 O106 102.1(7) . .
O54 K3 O106 153.8(7) . .
O41 K3 O106 103.7(7) . .
O26 K3 O106 98.5(7) . .
O53 K3 O106 154.9(6) . .
O360 K3 O277 110.7(7) . .
O97 K3 O277 51.8(6) . .
O403 K3 O277 52.1(7) . .
O197 K3 O277 107.7(6) . .
O112 K3 O277 102.3(6) . .
O265 K3 O277 102.1(6) . .
O54 K3 O277 103.4(6) . .
O41 K3 O277 154.4(6) . .
O26 K3 O277 153.9(6) . .
O53 K3 O277 100.6(6) . .
O106 K3 O277 75.8(6) . .
O37 K4 O98 101.8(8) . .
O37 K4 O388 76.5(8) . .
O98 K4 O388 162.5(8) . .
O37 K4 O44 162.4(7) . .
O98 K4 O44 78.2(7) . .
O388 K4 O44 98.1(8) . .
O37 K4 O254 128.3(8) . .
O98 K4 O254 129.1(8) . .
O388 K4 O254 57.8(8) . .
O44 K4 O254 57.0(7) . .
O37 K4 O127 53.0(7) . .
O98 K4 O127 104.5(8) . .
O388 K4 O127 88.5(8) . .
O44 K4 O127 144.4(7) . .
O254 K4 O127 99.9(7) . .
O37 K4 O128 103.0(8) . .
O98 K4 O128 54.1(6) . .
O388 K4 O128 143.4(7) . .
O44 K4 O128 91.2(7) . .
O254 K4 O128 100.5(7) . .
O127 K4 O128 64.9(7) . .
O37 K4 O234 55.9(8) . .
O98 K4 O234 54.5(7) . .
O388 K4 O234 130.8(9) . .
O44 K4 O234 131.0(8) . .
O254 K4 O234 147.4(7) . .
O127 K4 O234 54.5(7) . .
O128 K4 O234 52.7(7) . .
O37 K4 O6 141.7(7) . .
O98 K4 O6 84.2(7) . .
O388 K4 O6 108.2(7) . .
O44 K4 O6 55.9(6) . .
O254 K4 O6 52.2(6) . .
O127 K4 O6 88.8(6) . .
O128 K4 O6 50.2(6) . .
O234 K4 O6 102.7(7) . .
O37 K4 O23 113.5(7) . .
O98 K4 O23 53.9(6) . .
O388 K4 O23 110.3(7) . .
O44 K4 O23 52.1(6) . .
O254 K4 O23 104.6(7) . .
O127 K4 O23 154.6(7) . .
O128 K4 O23 103.3(7) . .
O234 K4 O23 100.2(6) . .
O6 K4 O23 100.6(6) . .
O37 K4 O291 52.3(8) . .
O98 K4 O291 113.2(7) . .
O388 K4 O291 51.8(7) . .
O44 K4 O291 111.2(7) . .
O254 K4 O291 105.2(7) . .
O127 K4 O291 100.4(8) . .
O128 K4 O291 152.3(7) . .
O234 K4 O291 99.6(7) . .
O6 K4 O291 157.1(7) . .
O23 K4 O291 79.9(7) . .
O37 K4 O29 84.0(7) . .
O98 K4 O29 142.8(7) . .
O388 K4 O29 54.7(7) . .
O44 K4 O29 106.8(6) . .
O254 K4 O29 51.2(6) . .
O127 K4 O29 50.3(6) . .
O128 K4 O29 88.8(6) . .
O234 K4 O29 104.4(6) . .
O6 K4 O29 70.4(6) . .
O23 K4 O29 155.1(6) . .
O291 K4 O29 99.5(7) . .
O273 K5 O582 133.9(13) . .
O273 K5 O102 75.8(8) . .
O582 K5 O102 104.1(12) . .
O273 K5 O528 73.7(10) . .
O582 K5 O528 91.0(14) . .
O102 K5 O528 148.3(10) . .
O273 K5 O38 72.0(7) . .
O582 K5 O38 138.6(11) . .
O102 K5 O38 114.8(7) . .
O528 K5 O38 63.2(9) . .
O273 K5 O82 60.1(7) . 1_655
O582 K5 O82 74.9(12) . 1_655
O102 K5 O82 76.2(7) . 1_655
O528 K5 O82 81.2(9) . 1_655
O38 K5 O82 126.7(8) . 1_655
O273 K5 O272 111.7(8) . .
O582 K5 O272 111.6(13) . .
O102 K5 O272 71.3(7) . .
O528 K5 O272 128.9(9) . .
O38 K5 O272 70.5(7) . .
O82 K5 O272 147.4(7) 1_655 .
O173 K6 O191 87.8(8) . .
O173 K6 O110 141.3(8) . .
O191 K6 O110 124.6(7) . .
O173 K6 O236 72.0(7) . .
O191 K6 O236 90.9(8) . .
O110 K6 O236 121.9(8) . .
O173 K6 O209 85.0(7) . .
O191 K6 O209 138.1(8) . .
O110 K6 O209 57.0(7) . .
O236 K6 O209 125.3(8) . .
O173 K6 O174 143.4(8) . .
O191 K6 O174 57.7(7) . .
O110 K6 O174 74.9(7) . .
O236 K6 O174 94.7(7) . .
O209 K6 O174 128.2(7) . .
O173 K6 O39 72.9(7) . .
O191 K6 O39 65.7(7) . .
O110 K6 O39 99.8(7) . .
O236 K6 O39 138.2(8) . .
O209 K6 O39 72.7(7) . .
O174 K6 O39 100.1(7) . .
O173 K6 O290 146.0(7) . .
O191 K6 O290 102.8(8) . .
O110 K6 O290 54.4(7) . .
O236 K6 O290 75.6(7) . .
O209 K6 O290 106.0(8) . .
O174 K6 O290 48.8(7) . .
O39 K6 O290 140.9(6) . .
O173 K6 O72 119.8(8) . .
O191 K6 O72 53.9(6) . .
O110 K6 O72 75.1(7) . .
O236 K6 O72 139.3(7) . .
O209 K6 O72 95.2(7) . .
O174 K6 O72 51.3(6) . .
O39 K6 O72 50.7(6) . .
O290 K6 O72 91.6(7) . .
O173 K6 W57 114.0(6) . .
O191 K6 W57 26.8(5) . .
O110 K6 W57 98.2(5) . .
O236 K6 W57 103.8(6) . .
O209 K6 W57 130.9(6) . .
O174 K6 W57 34.6(5) . .
O39 K6 W57 71.1(4) . .
O290 K6 W57 83.3(6) . .
O72 K6 W57 35.7(4) . .
O173 K6 W42 111.3(6) . .
O191 K6 W42 131.6(5) . .
O110 K6 W42 32.2(5) . .
O236 K6 W42 136.7(7) . .
O209 K6 W42 26.7(4) . .
O174 K6 W42 101.7(5) . .
O39 K6 W42 77.8(4) . .
O290 K6 W42 85.7(5) . .
O72 K6 W42 78.6(4) . .
W57 K6 W42 112.4(2) . .
O173 K6 W37 146.5(7) . .
O191 K6 W37 124.7(6) . .
O110 K6 W37 25.7(5) . .
O236 K6 W37 97.2(6) . .
O209 K6 W37 75.6(5) . .
O174 K6 W37 67.1(5) . .
O39 K6 W37 124.6(4) . .
O290 K6 W37 30.8(5) . .
O72 K6 W37 89.3(5) . .
W57 K6 W37 99.2(2) . .
W42 K6 W37 55.17(13) . .
O116 K7 O156 141.6(8) . .
O116 K7 O122 72.6(8) . .
O156 K7 O122 127.5(8) . .
O116 K7 O350 87.9(8) . .
O156 K7 O350 119.8(7) . .
O122 K7 O350 91.0(8) . .
O116 K7 O96 84.3(8) . .
O156 K7 O96 57.6(7) . .
O122 K7 O96 130.3(7) . .
O350 K7 O96 132.3(7) . .
O116 K7 O549 75.8(12) . .
O156 K7 O549 85.0(13) . .
O122 K7 O549 64.1(12) . .
O350 K7 O549 153.3(13) . .
O96 K7 O549 67.8(12) . .
O116 K7 O288 141.6(9) . .
O156 K7 O288 74.0(7) . .
O122 K7 O288 97.3(7) . .
O350 K7 O288 54.6(8) . .
O96 K7 O288 125.7(7) . .
O549 K7 O288 134.0(12) . .
O116 K7 O89 70.4(7) . .
O156 K7 O89 97.1(7) . .
O122 K7 O89 135.3(8) . .
O350 K7 O89 63.7(7) . .
O96 K7 O89 69.4(7) . .
O549 K7 O89 127.2(12) . .
O288 K7 O89 96.2(6) . .
O116 K7 O324 151.3(8) . .
O156 K7 O324 52.5(7) . .
O122 K7 O324 81.0(7) . .
O350 K7 O324 103.9(8) . .
O96 K7 O324 105.2(8) . .
O549 K7 O324 82.7(12) . .
O288 K7 O324 52.0(7) . .
O89 K7 O324 138.3(6) . .
O116 K7 O151 116.6(7) . .
O156 K7 O151 72.5(7) . .
O122 K7 O151 138.1(7) . .
O350 K7 O151 51.1(6) . .
O96 K7 O151 91.6(6) . .
O549 K7 O151 155.6(13) . .
O288 K7 O151 48.5(6) . .
O89 K7 O151 49.6(5) . .
O324 K7 O151 90.6(6) . .
O116 K7 W55 112.0(6) . .
O156 K7 W55 95.8(5) . .
O122 K7 W55 103.2(6) . .
O350 K7 W55 24.7(5) . .
O96 K7 W55 126.4(5) . .
O549 K7 W55 163.3(11) . .
O288 K7 W55 32.7(5) . .
O89 K7 W55 69.4(5) . .
O324 K7 W55 84.6(6) . .
O151 K7 W55 34.9(4) . .
O116 K7 W77 110.0(7) . .
O156 K7 W77 32.6(5) . .
O122 K7 W77 141.7(7) . .
O350 K7 W77 126.9(5) . .
O96 K7 W77 26.1(4) . .
O549 K7 W77 79.2(11) . .
O288 K7 W77 100.6(6) . .
O89 K7 W77 75.8(5) . .
O324 K7 W77 83.9(6) . .
O151 K7 W77 76.7(5) . .
W55 K7 W77 110.2(2) . .
O3 K9 O191 68.6(7) . .
O3 K9 O347 153.7(7) . .
O191 K9 O347 111.5(8) . .
O3 K9 O541 130.6(10) . .
O191 K9 O541 102.1(9) . .
O347 K9 O541 75.7(9) . .
O3 K9 O7 109.5(7) . .
O191 K9 O7 148.8(7) . .
O347 K9 O7 55.8(7) . .
O541 K9 O7 101.5(9) . .
O3 K9 O88 65.4(7) . .
O191 K9 O88 134.0(8) . .
O347 K9 O88 109.9(8) . .
O541 K9 O88 106.7(10) . .
O7 K9 O88 55.3(6) . .
O3 K9 O353 80.1(7) . .
O191 K9 O353 52.1(7) . .
O347 K9 O353 121.8(9) . .
O541 K9 O353 59.7(9) . .
O7 K9 O353 158.6(7) . .
O88 K9 O353 117.1(8) . .
O3 K9 O65 100.8(7) . .
O191 K9 O65 82.9(7) . .
O347 K9 O65 54.3(6) . .
O541 K9 O65 126.9(10) . .
O7 K9 O65 66.6(6) . .
O88 K9 O65 106.3(6) . .
O353 K9 O65 131.7(8) . .
O3 K9 O25 51.7(6) . .
O191 K9 O25 55.1(6) . .
O347 K9 O25 105.4(6) . .
O541 K9 O25 156.4(9) . .
O7 K9 O25 98.2(6) . .
O88 K9 O25 95.2(6) . .
O353 K9 O25 102.6(6) . .
O65 K9 O25 51.3(6) . .
O3 K9 W57 72.5(4) . .
O191 K9 W57 25.7(5) . .
O347 K9 W57 119.7(6) . .
O541 K9 W57 80.8(7) . .
O7 K9 W57 173.6(6) . .
O88 K9 W57 129.9(5) . .
O353 K9 W57 26.4(5) . .
O65 K9 W57 107.2(5) . .
O25 K9 W57 78.3(4) . .
O3 K9 W41 139.7(5) . .
O191 K9 W41 141.0(6) . .
O347 K9 W41 29.9(6) . .
O541 K9 W41 78.2(8) . .
O7 K9 W41 30.2(5) . .
O88 K9 W41 80.6(5) . .
O353 K9 W41 137.1(6) . .
O65 K9 W41 67.7(4) . .
O25 K9 W41 114.9(4) . .
W57 K9 W41 147.2(3) . .
O3 K9 W39 128.0(5) . .
O191 K9 W39 88.3(6) . .
O347 K9 W39 30.0(5) . .
O541 K9 W39 98.8(9) . .
O7 K9 W39 68.1(5) . .
O88 K9 W39 121.1(5) . .
O353 K9 W39 121.7(7) . .
O65 K9 W39 28.1(5) . .
O25 K9 W39 76.6(4) . .
W57 K9 W39 105.7(2) . .
W41 K9 W39 53.80(14) . .
O144 K10 O193 83.7(8) . .
O144 K10 O90 145.1(8) . .
O193 K10 O90 120.7(7) . .
O144 K10 O139 70.6(7) . .
O193 K10 O139 90.5(7) . .
O90 K10 O139 128.0(8) . .
O144 K10 O553 78.4(11) . .
O193 K10 O553 152.7(11) . .
O90 K10 O553 84.9(11) . .
O139 K10 O553 64.1(10) . .
O144 K10 O332 87.0(8) . .
O193 K10 O332 131.1(7) . .
O90 K10 O332 58.4(7) . .
O139 K10 O332 130.6(7) . .
O553 K10 O332 68.7(10) . .
O144 K10 O95 136.8(9) . .
O193 K10 O95 54.4(8) . .
O90 K10 O95 75.1(7) . .
O139 K10 O95 97.3(7) . .
O553 K10 O95 134.6(11) . .
O332 K10 O95 126.7(7) . .
O144 K10 O16 72.1(7) . .
O193 K10 O16 62.7(7) . .
O90 K10 O16 96.1(7) . .
O139 K10 O16 135.9(8) . .
O553 K10 O16 128.7(10) . .
O332 K10 O16 68.7(7) . .
O95 K10 O16 94.1(7) . .
O144 K10 O251 151.4(7) . .
O193 K10 O251 104.4(8) . .
O90 K10 O251 52.4(7) . .
O139 K10 O251 81.8(7) . .
O553 K10 O251 83.0(11) . .
O332 K10 O251 106.3(8) . .
O95 K10 O251 52.5(7) . .
O16 K10 O251 136.2(6) . .
O144 K10 O47 115.6(7) . .
O193 K10 O47 52.2(6) . .
O90 K10 O47 72.0(6) . .
O139 K10 O47 138.5(7) . .
O553 K10 O47 155.1(11) . .
O332 K10 O47 90.8(6) . .
O95 K10 O47 48.4(6) . .
O16 K10 O47 48.0(6) . .
O251 K10 O47 89.9(6) . .
O144 K10 W46 109.5(6) . .
O193 K10 W46 26.2(5) . .
O90 K10 W46 95.3(5) . .
O139 K10 W46 103.2(6) . .
O553 K10 W46 162.7(10) . .
O332 K10 W46 125.8(5) . .
O95 K10 W46 31.0(5) . .
O16 K10 W46 68.5(4) . .
O251 K10 W46 83.5(5) . .
O47 K10 W46 35.3(4) . .
O144 K10 W71 113.5(6) . .
O193 K10 W71 126.6(5) . .
O90 K10 W71 32.6(5) . .
O139 K10 W71 142.5(6) . .
O553 K10 W71 79.9(9) . .
O332 K10 W71 26.9(5) . .
O95 K10 W71 101.1(5) . .
O16 K10 W71 74.9(5) . .
O251 K10 W71 84.0(5) . .
O47 K10 W71 75.7(4) . .
W46 K10 W71 109.4(2) . .
O86 K11 O68 100.0(7) . .
O86 K11 O194 77.7(7) . .
O68 K11 O194 161.8(7) . .
O86 K11 O176 129.9(8) . .
O68 K11 O176 129.9(7) . .
O194 K11 O176 56.5(6) . .
O86 K11 O42 106.7(7) . .
O68 K11 O42 56.7(6) . .
O194 K11 O42 141.5(7) . .
O176 K11 O42 98.5(6) . .
O86 K11 O210 162.0(7) . .
O68 K11 O210 76.6(7) . .
O194 K11 O210 99.9(7) . .
O176 K11 O210 57.4(6) . .
O42 K11 O210 86.4(7) . .
O86 K11 O153 55.5(7) . .
O68 K11 O153 107.8(6) . .
O194 K11 O153 86.0(7) . .
O176 K11 O153 98.6(6) . .
O42 K11 O153 67.8(7) . .
O210 K11 O153 142.5(6) . .
O86 K11 O196 56.7(7) . .
O68 K11 O196 55.5(6) . .
O194 K11 O196 131.3(7) . .
O176 K11 O196 146.4(6) . .
O42 K11 O196 54.1(6) . .
O210 K11 O196 128.8(7) . .
O153 K11 O196 55.6(6) . .
O86 K11 O124 52.6(7) . .
O68 K11 O124 110.5(6) . .
O194 K11 O124 53.7(6) . .
O176 K11 O124 104.5(6) . .
O42 K11 O124 156.0(6) . .
O210 K11 O124 111.5(6) . .
O153 K11 O124 101.8(6) . .
O196 K11 O124 102.0(6) . .
O86 K11 O31 111.6(7) . .
O68 K11 O31 51.6(6) . .
O194 K11 O31 112.0(6) . .
O176 K11 O31 104.2(6) . .
O42 K11 O31 101.9(7) . .
O210 K11 O31 52.3(5) . .
O153 K11 O31 156.3(6) . .
O196 K11 O31 100.9(6) . .
O124 K11 O31 78.9(6) . .
O86 K11 O18 86.1(7) . .
O68 K11 O18 146.3(7) . .
O194 K11 O18 51.9(6) . .
O176 K11 O18 51.0(6) . .
O42 K11 O18 89.8(6) . .
O210 K11 O18 106.7(6) . .
O153 K11 O18 49.4(6) . .
O196 K11 O18 104.5(6) . .
O124 K11 O18 99.6(6) . .
O31 K11 O18 154.4(6) . .
O86 K11 O104 146.1(7) . .
O68 K11 O104 86.6(7) . .
O194 K11 O104 105.5(6) . .
O176 K11 O104 50.6(6) . .
O42 K11 O104 50.0(6) . .
O210 K11 O104 51.9(6) . .
O153 K11 O104 90.8(6) . .
O196 K11 O104 103.9(7) . .
O124 K11 O104 154.0(6) . .
O31 K11 O104 98.6(6) . .
O18 K11 O104 71.5(6) . .
O147 K12 O228 100.4(7) . .
O147 K12 O274 158.0(8) . .
O228 K12 O274 77.8(7) . .
O147 K12 O318 77.9(7) . .
O228 K12 O318 157.9(8) . .
O274 K12 O318 95.5(7) . .
O147 K12 O219 127.8(7) . .
O228 K12 O219 131.8(8) . .
O274 K12 O219 57.4(7) . .
O318 K12 O219 53.7(8) . .
O147 K12 O43 85.3(7) . .
O228 K12 O43 148.7(7) . .
O274 K12 O43 107.8(8) . .
O318 K12 O43 53.4(7) . .
O219 K12 O43 52.0(7) . .
O147 K12 O179 57.1(7) . .
O228 K12 O179 55.7(7) . .
O274 K12 O179 131.3(7) . .
O318 K12 O179 133.0(7) . .
O219 K12 O179 150.8(8) . .
O43 K12 O179 105.7(7) . .
O147 K12 O77 55.1(6) . .
O228 K12 O77 105.4(6) . .
O274 K12 O77 146.8(8) . .
O318 K12 O77 91.8(6) . .
O219 K12 O77 103.6(7) . .
O43 K12 O77 53.1(6) . .
O179 K12 O77 52.8(6) . .
O147 K12 O135 106.3(7) . .
O228 K12 O135 54.9(7) . .
O274 K12 O135 90.8(7) . .
O318 K12 O135 147.0(8) . .
O219 K12 O135 105.3(8) . .
O43 K12 O135 93.8(7) . .
O179 K12 O135 52.5(7) . .
O77 K12 O135 66.8(6) . .
O147 K12 O146 148.4(7) . .
O228 K12 O146 86.7(7) . .
O274 K12 O146 53.6(6) . .
O318 K12 O146 106.4(7) . .
O219 K12 O146 53.8(7) . .
O43 K12 O146 73.8(7) . .
O179 K12 O146 105.6(6) . .
O77 K12 O146 93.3(6) . .
O135 K12 O146 53.3(7) . .
O147 K12 O73 52.1(6) . .
O228 K12 O73 107.2(7) . .
O274 K12 O73 107.0(6) . .
O318 K12 O73 54.2(7) . .
O219 K12 O73 102.4(7) . .
O43 K12 O73 100.6(6) . .
O179 K12 O73 100.3(6) . .
O77 K12 O73 103.5(6) . .
O135 K12 O73 152.1(8) . .
O146 K12 O73 154.0(6) . .
O147 K12 O216 109.2(7) . .
O228 K12 O216 52.4(6) . .
O274 K12 O216 52.3(7) . .
O318 K12 O216 106.8(6) . .
O219 K12 O216 103.2(7) . .
O43 K12 O216 153.7(6) . .
O179 K12 O216 100.6(7) . .
O77 K12 O216 153.0(7) . .
O135 K12 O216 102.6(6) . .
O146 K12 O216 99.7(6) . .
O73 K12 O216 73.9(6) . .
O505 K13 O283 77.8(8) . .
O505 K13 O301 124.7(11) . 2_775
O283 K13 O301 124.0(9) . 2_775
O505 K13 O24 73.9(8) . 2_775
O283 K13 O24 151.6(7) . 2_775
O301 K13 O24 75.7(8) 2_775 2_775
O505 K13 O396 141.9(11) . 2_775
O283 K13 O396 75.3(8) . 2_775
O301 K13 O396 92.9(8) 2_775 2_775
O24 K13 O396 127.8(8) 2_775 2_775
O505 K13 O281 86.8(9) . 2_775
O283 K13 O281 97.1(9) . 2_775
O301 K13 O281 130.6(7) 2_775 2_775
O24 K13 O281 79.3(8) 2_775 2_775
O396 K13 O281 70.4(8) 2_775 2_775
O505 K13 O301 70.4(9) . .
O283 K13 O301 62.7(8) . .
O301 K13 O301 77.3(7) 2_775 .
O24 K13 O301 108.7(8) 2_775 .
O396 K13 O301 118.2(8) 2_775 .
O281 K13 O301 151.8(7) 2_775 .
O505 K13 O234 156.3(9) . 2_775
O283 K13 O234 124.4(7) . 2_775
O301 K13 O234 52.8(7) 2_775 2_775
O24 K13 O234 83.4(7) 2_775 2_775
O396 K13 O234 52.1(7) 2_775 2_775
O281 K13 O234 82.7(7) 2_775 2_775
O301 K13 O234 124.5(7) . 2_775
O505 K13 W59 140.7(9) . 2_775
O283 K13 W59 133.8(6) . 2_775
O301 K13 W59 24.5(5) 2_775 2_775
O24 K13 W59 73.1(5) 2_775 2_775
O396 K13 W59 76.6(6) 2_775 2_775
O281 K13 W59 107.1(5) 2_775 2_775
O301 K13 W59 101.1(6) . 2_775
O234 K13 W59 29.1(5) 2_775 2_775
O505 K13 W68 155.3(9) . 2_775
O283 K13 W68 98.6(6) . 2_775
O301 K13 W68 77.8(6) 2_775 2_775
O24 K13 W68 106.2(5) 2_775 2_775
O396 K13 W68 23.4(5) 2_775 2_775
O281 K13 W68 69.2(5) 2_775 2_775
O301 K13 W68 130.0(6) . 2_775
O234 K13 W68 29.7(5) 2_775 2_775
W59 K13 W68 57.10(12) 2_775 2_775
O505 K13 W45 91.4(7) . 2_775
O283 K13 W45 168.2(6) . 2_775
O301 K13 W45 58.7(6) 2_775 2_775
O24 K13 W45 18.9(5) 2_775 2_775
O396 K13 W45 116.4(6) 2_775 2_775
O281 K13 W45 87.0(6) 2_775 2_775
O301 K13 W45 109.4(6) . 2_775
O234 K13 W45 67.0(5) 2_775 2_775
W59 K13 W45 54.15(13) 2_775 2_775
W68 K13 W45 93.20(18) 2_775 2_775
O505 K13 K13 96.4(8) . 2_775
O283 K13 K13 91.3(7) . 2_775
O301 K13 K13 41.6(5) 2_775 2_775
O24 K13 K13 94.0(7) 2_775 2_775
O396 K13 K13 110.6(6) 2_775 2_775
O281 K13 K13 171.5(7) 2_775 2_775
O301 K13 K13 35.7(5) . 2_775
O234 K13 K13 91.3(5) 2_775 2_775
W59 K13 K13 65.6(2) 2_775 2_775
W68 K13 K13 108.1(3) 2_775 2_775
W45 K13 K13 85.1(3) 2_775 2_775
O118 K14 O109 89.4(9) . .
O118 K14 O55 74.9(7) . .
O109 K14 O55 136.6(7) . .
O118 K14 O182 110.2(8) . 2_775
O109 K14 O182 151.2(8) . 2_775
O55 K14 O182 70.8(6) . 2_775
O118 K14 O261 135.3(7) . .
O109 K14 O261 74.7(8) . .
O55 K14 O261 88.4(8) . .
O182 K14 O261 102.4(8) 2_775 .
O118 K14 O516 68.9(9) . .
O109 K14 O516 69.5(9) . .
O55 K14 O516 135.0(10) . .
O182 K14 O516 97.4(9) 2_775 .
O261 K14 O516 136.4(10) . .
O118 K14 O545 152.1(10) . 2_775
O109 K14 O545 67.8(10) . 2_775
O55 K14 O545 132.8(10) . 2_775
O182 K14 O545 86.6(9) 2_775 2_775
O261 K14 O545 55.8(9) . 2_775
O516 K14 O545 87.5(11) . 2_775
O118 K14 O364 58.3(7) . 2_775
O109 K14 O364 137.5(9) . 2_775
O55 K14 O364 65.4(7) . 2_775
O182 K14 O364 52.4(7) 2_775 2_775
O261 K14 O364 147.5(8) . 2_775
O516 K14 O364 73.1(9) . 2_775
O545 K14 O364 129.9(9) 2_775 2_775
O118 K14 O196 87.9(6) . .
O109 K14 O196 87.4(7) . .
O55 K14 O196 52.5(6) . .
O182 K14 O196 113.3(7) 2_775 .
O261 K14 O196 50.6(7) . .
O516 K14 O196 146.7(8) . .
O545 K14 O196 106.1(9) 2_775 .
O364 K14 O196 115.4(7) 2_775 .
O118 K14 W56 84.1(6) . 2_775
O109 K14 W56 143.9(6) . 2_775
O55 K14 W56 75.6(5) . 2_775
O182 K14 W56 29.5(5) 2_775 2_775
O261 K14 W56 131.9(6) . 2_775
O516 K14 W56 75.1(7) . 2_775
O545 K14 W56 104.5(8) 2_775 2_775
O364 K14 W56 26.5(4) 2_775 2_775
O196 K14 W56 127.6(5) . 2_775
O118 K14 W32 73.1(5) . .
O109 K14 W32 112.2(5) . .
O55 K14 W32 24.7(4) . .
O182 K14 W32 94.1(5) 2_775 .
O261 K14 W32 74.9(6) . .
O516 K14 W32 141.9(8) . .
O545 K14 W32 129.4(8) 2_775 .
O364 K14 W32 85.9(5) 2_775 .
O196 K14 W32 29.5(4) . .
W56 K14 W32 99.9(3) 2_775 .
O118 K14 W28 111.5(5) . .
O109 K14 W28 73.1(6) . .
O55 K14 W28 75.6(5) . .
O182 K14 W28 115.8(6) 2_775 .
O261 K14 W28 24.0(5) . .
O516 K14 W28 142.6(8) . .
O545 K14 W28 78.1(8) 2_775 .
O364 K14 W28 141.0(5) 2_775 .
O196 K14 W28 28.2(4) . .
W56 K14 W28 141.9(3) 2_775 .
W32 K14 W28 56.20(14) . .
O204 K15 O227 138.7(9) . .
O204 K15 O15 92.3(8) . .
O227 K15 O15 120.5(8) . .
O204 K15 O333 71.8(8) . .
O227 K15 O333 126.4(9) . .
O15 K15 O333 91.3(8) . .
O204 K15 O247 81.5(8) . .
O227 K15 O247 57.7(7) . .
O15 K15 O247 135.7(8) . .
O333 K15 O247 126.9(8) . .
O204 K15 O552 75.3(11) . .
O227 K15 O552 82.9(11) . .
O15 K15 O552 152.4(11) . .
O333 K15 O552 61.6(12) . .
O247 K15 O552 67.7(11) . .
O204 K15 O180 144.5(9) . .
O227 K15 O180 74.6(7) . .
O15 K15 O180 52.8(8) . .
O333 K15 O180 99.6(8) . .
O247 K15 O180 126.6(6) . .
O552 K15 O180 131.9(12) . .
O204 K15 O125 71.2(7) . .
O227 K15 O125 98.4(7) . .
O15 K15 O125 65.6(7) . .
O333 K15 O125 135.0(8) . .
O247 K15 O125 70.9(7) . .
O552 K15 O125 129.5(11) . .
O180 K15 O125 95.9(8) . .
O204 K15 O271 119.0(8) . .
O227 K15 O271 72.6(7) . .
O15 K15 O271 52.8(7) . .
O333 K15 O271 140.7(9) . .
O247 K15 O271 92.4(7) . .
O552 K15 O271 154.4(11) . .
O180 K15 O271 48.2(7) . .
O125 K15 O271 50.1(6) . .
O204 K15 O292 149.8(8) . .
O227 K15 O292 52.2(7) . .
O15 K15 O292 102.1(8) . .
O333 K15 O292 81.4(8) . .
O247 K15 O292 104.9(8) . .
O552 K15 O292 80.0(11) . .
O180 K15 O292 52.6(8) . .
O125 K15 O292 139.0(7) . .
O271 K15 O292 90.5(7) . .
O204 K15 W54 117.0(7) . .
O227 K15 W54 95.0(6) . .
O15 K15 W54 25.8(5) . .
O333 K15 W54 105.4(7) . .
O247 K15 W54 127.6(5) . .
O552 K15 W54 159.9(10) . .
O180 K15 W54 30.4(6) . .
O125 K15 W54 70.6(5) . .
O271 K15 W54 35.3(5) . .
O292 K15 W54 83.0(6) . .
O204 K15 W60 107.4(6) . .
O227 K15 W60 32.6(5) . .
O15 K15 W60 129.6(5) . .
O333 K15 W60 138.6(8) . .
O247 K15 W60 26.2(4) . .
O552 K15 W60 78.0(10) . .
O180 K15 W60 101.4(5) . .
O125 K15 W60 77.5(5) . .
O271 K15 W60 77.4(5) . .
O292 K15 W60 83.6(5) . .
W54 K15 W60 110.7(2) . .
O61 K16 O343 154.5(8) . .
O61 K16 O15 67.5(7) . .
O343 K16 O15 116.8(9) . .
O61 K16 O99 110.3(8) . .
O343 K16 O99 54.8(8) . .
O15 K16 O99 156.6(8) . .
O61 K16 O201 102.3(8) . .
O343 K16 O201 53.9(7) . .
O15 K16 O201 90.9(8) . .
O99 K16 O201 66.4(7) . .
O61 K16 O581 67.9(11) . .
O343 K16 O581 129.5(12) . .
O15 K16 O581 103.8(11) . .
O99 K16 O581 96.3(11) . .
O201 K16 O581 156.6(11) . .
O61 K16 O279 67.5(8) . .
O343 K16 O279 106.4(8) . .
O15 K16 O279 134.6(8) . .
O99 K16 O279 52.7(7) . .
O201 K16 O279 104.4(7) . .
O581 K16 O279 52.5(10) . .
O61 K16 O337 51.2(8) . .
O343 K16 O337 107.1(9) . .
O15 K16 O337 60.2(7) . .
O99 K16 O337 99.5(7) . .
O201 K16 O337 53.4(7) . .
O581 K16 O337 118.9(12) . .
O279 K16 O337 95.3(7) . .
O61 K16 W106 130.7(6) . .
O343 K16 W106 28.9(6) . .
O15 K16 W106 95.3(6) . .
O99 K16 W106 67.9(6) . .
O201 K16 W106 29.4(5) . .
O581 K16 W106 158.2(10) . .
O279 K16 W106 118.8(5) . .
O337 K16 W106 79.8(6) . .
O61 K16 W58 22.5(6) . .
O343 K16 W58 134.7(7) . .
O15 K16 W58 60.6(5) . .
O99 K16 W58 107.8(6) . .
O201 K16 W58 80.9(5) . .
O581 K16 W58 90.4(10) . .
O279 K16 W58 79.6(5) . .
O337 K16 W58 28.7(6) . .
W106 K16 W58 108.4(3) . .
O61 K16 W111 139.1(6) . .
O343 K16 W111 30.6(6) . .
O15 K16 W111 147.4(7) . .
O99 K16 W111 28.8(5) . .
O201 K16 W111 67.9(5) . .
O581 K16 W111 104.8(10) . .
O279 K16 W111 76.5(5) . .
O337 K16 W111 116.6(6) . .
W106 K16 W111 54.13(15) . .
W58 K16 W111 134.0(3) . .
O61 K16 W63 86.7(6) . .
O343 K16 W63 82.5(6) . .
O15 K16 W63 152.6(6) . .
O99 K16 W63 28.1(6) . .
O201 K16 W63 85.5(5) . .
O581 K16 W63 73.0(9) . .
O279 K16 W63 24.6(5) . .
O337 K16 W63 96.8(5) . .
W106 K16 W63 94.8(2) . .
W58 K16 W63 92.0(2) . .
W111 K16 W63 53.85(14) . .
O575 K17 O576 82(2) . .
O575 K17 O280 83.9(15) . .
O576 K17 O280 80.0(16) . .
O575 K17 O222 72.0(15) . .
O576 K17 O222 144.7(19) . .
O280 K17 O222 74.3(8) . .
O575 K17 O203 151.3(16) . .
O576 K17 O203 75.7(18) . .
O280 K17 O203 75.1(8) . .
O222 K17 O203 119.2(7) . .
O575 K17 O105 130.2(15) . .
O576 K17 O105 140.7(19) . .
O280 K17 O105 120.3(7) . .
O222 K17 O105 74.3(8) . .
O203 K17 O105 78.0(8) . .
O575 K17 W22 136.8(14) . .
O576 K17 W22 141.5(18) . .
O280 K17 W22 100.0(5) . .
O222 K17 W22 68.0(6) . .
O203 K17 W22 67.4(5) . .
O105 K17 W22 20.5(4) . .
O575 K17 W21 152.9(14) . .
O576 K17 W21 93.9(17) . .
O280 K17 W21 69.0(6) . .
O222 K17 W21 99.0(5) . .
O203 K17 W21 20.3(4) . .
O105 K17 W21 67.6(5) . .
W22 K17 W21 52.28(12) . .
O150 K18 O522 110.0(11) . .
O150 K18 O172 164.3(9) . .
O522 K18 O172 85.3(11) . .
O150 K18 O257 118.9(9) . .
O522 K18 O257 86.5(12) . .
O172 K18 O257 56.9(8) . .
O150 K18 O255 109.5(8) . .
O522 K18 O255 140.5(11) . .
O172 K18 O255 55.2(7) . .
O257 K18 O255 72.9(8) . .
O150 K18 O157 73.0(8) . .
O522 K18 O157 76.1(11) . .
O172 K18 O157 108.9(9) . .
O257 K18 O157 54.1(8) . .
O255 K18 O157 114.2(9) . .
O150 K18 O145 54.6(7) . .
O522 K18 O145 163.5(12) . .
O172 K18 O145 110.5(8) . .
O257 K18 O145 106.0(8) . .
O255 K18 O145 55.5(7) . .
O157 K18 O145 102.2(7) . .
O150 K18 W43 135.7(6) . .
O522 K18 W43 113.7(9) . .
O172 K18 W43 30.3(5) . .
O257 K18 W43 71.5(6) . .
O255 K18 W43 28.0(5) . .
O157 K18 W43 124.5(7) . .
O145 K18 W43 81.1(5) . .
O150 K18 W83 149.6(8) . .
O522 K18 W83 73.6(10) . .
O172 K18 W83 30.2(6) . .
O257 K18 W83 30.9(5) . .
O255 K18 W83 71.6(6) . .
O157 K18 W83 79.0(6) . .
O145 K18 W83 122.6(6) . .
W43 K18 W83 55.6(2) . .
O150 K18 W8 23.6(5) . .
O522 K18 W8 133.6(10) . .
O172 K18 W8 141.0(7) . .
O257 K18 W8 114.2(6) . .
O255 K18 W8 85.9(5) . .
O157 K18 W8 83.6(5) . .
O145 K18 W8 31.1(4) . .
W43 K18 W8 112.3(3) . .
W83 K18 W8 142.3(4) . .
O150 K18 W29 93.9(7) . .
O522 K18 W29 81.3(10) . .
O172 K18 W29 84.9(7) . .
O257 K18 W29 28.8(5) . .
O255 K18 W29 94.2(7) . .
O157 K18 W29 25.4(5) . .
O145 K18 W29 104.3(5) . .
W43 K18 W29 99.5(4) . .
W83 K18 W29 56.1(2) . .
W8 K18 W29 97.5(3) . .
O150 K18 K26 111.3(6) . .
O522 K18 K26 28.4(10) . .
O172 K18 K26 80.4(6) . .
O257 K18 K26 60.4(6) . .
O255 K18 K26 128.4(7) . .
O157 K18 K26 53.0(5) . .
O145 K18 K26 155.2(6) . .
W43 K18 K26 110.5(3) . .
W83 K18 K26 57.3(3) . .
W8 K18 K26 131.4(4) . .
W29 K18 K26 53.2(3) . .
O526 K19 O319 136.2(9) . .
O526 K19 O380 96.6(10) . 1_545
O319 K19 O380 72.7(8) . 1_545
O526 K19 O351 136.4(10) . .
O319 K19 O351 79.8(8) . .
O380 K19 O351 68.1(8) 1_545 .
O526 K19 O264 94.7(10) . .
O319 K19 O264 72.4(8) . .
O380 K19 O264 139.5(8) 1_545 .
O351 K19 O264 124.0(9) . .
O526 K19 O154 94.7(9) . .
O319 K19 O154 124.3(9) . .
O380 K19 O154 132.2(8) 1_545 .
O351 K19 O154 71.9(7) . .
O264 K19 O154 85.1(8) . .
O526 K19 O515 72.6(10) . .
O319 K19 O515 142.2(8) . .
O380 K19 O515 81.2(8) 1_545 .
O351 K19 O515 65.1(8) . .
O264 K19 O515 139.2(9) . .
O154 K19 O515 58.6(9) . .
O526 K19 W101 74.3(8) . 1_545
O319 K19 W101 83.9(6) . 1_545
O380 K19 W101 23.8(6) 1_545 1_545
O351 K19 W101 90.5(6) . 1_545
O264 K19 W101 131.9(7) . 1_545
O154 K19 W101 141.3(6) . 1_545
O515 K19 W101 82.8(7) . 1_545
O526 K19 W60 110.8(8) . .
O319 K19 W60 70.1(6) . .
O380 K19 W60 142.8(6) 1_545 .
O351 K19 W60 104.0(6) . .
O264 K19 W60 20.7(6) . .
O154 K19 W60 71.7(6) . .
O515 K19 W60 130.1(7) . .
W101 K19 W60 147.0(3) 1_545 .
O526 K19 W42 111.1(8) . .
O319 K19 W42 104.1(7) . .
O380 K19 W42 137.4(7) 1_545 .
O351 K19 W42 69.6(5) . .
O264 K19 W42 71.6(6) . .
O154 K19 W42 20.9(5) . .
O515 K19 W42 77.3(7) . .
W101 K19 W42 156.3(3) 1_545 .
W60 K19 W42 54.49(16) . .
O526 K19 W75 137.6(8) . .
O319 K19 W75 16.9(6) . .
O380 K19 W75 89.5(6) 1_545 .
O351 K19 W75 84.6(6) . .
O264 K19 W75 57.4(5) . .
O154 K19 W75 111.8(6) . .
O515 K19 W75 149.6(7) . .
W101 K19 W75 100.0(2) 1_545 .
W60 K19 W75 53.28(15) . .
W42 K19 W75 90.9(2) . .
O578 K20 O363 73.6(15) . .
O578 K20 O262 86.3(17) . .
O363 K20 O262 71.5(10) . .
O578 K20 O565 93.5(19) . .
O363 K20 O565 141.8(13) . .
O262 K20 O565 72.0(14) . .
O578 K20 O577 77(2) . .
O363 K20 O577 76.9(14) . .
O262 K20 O577 147.2(14) . .
O565 K20 O577 136.0(17) . .
O578 K20 O325 133.9(18) . .
O363 K20 O325 75.1(8) . .
O262 K20 O325 114.5(9) . .
O565 K20 O325 131.3(12) . .
O577 K20 O325 63.8(14) . .
O578 K20 O389 155.2(19) . .
O363 K20 O389 114.5(9) . .
O262 K20 O389 75.2(9) . .
O565 K20 O389 65.3(13) . .
O577 K20 O389 127.4(14) . .
O325 K20 O389 70.1(10) . .
O35 K21 O579 126.0(12) . .
O35 K21 O241 155.0(7) . .
O579 K21 O241 76.9(12) . .
O35 K21 O350 69.2(8) . .
O579 K21 O350 105.4(13) . .
O241 K21 O350 118.3(8) . .
O35 K21 O45 109.0(8) . .
O579 K21 O45 96.6(12) . .
O241 K21 O45 52.9(7) . .
O350 K21 O45 153.8(8) . .
O35 K21 O134 102.8(7) . .
O579 K21 O134 131.0(13) . .
O241 K21 O134 56.5(7) . .
O350 K21 O134 86.3(8) . .
O45 K21 O134 68.4(7) . .
O35 K21 O101 66.0(7) . .
O579 K21 O101 97.9(14) . .
O241 K21 O101 104.1(7) . .
O350 K21 O101 135.0(7) . .
O45 K21 O101 52.8(6) . .
O134 K21 O101 106.6(7) . .
O35 K21 O119 54.3(6) . .
O579 K21 O119 162.7(14) . .
O241 K21 O119 107.4(7) . .
O350 K21 O119 57.6(7) . .
O45 K21 O119 99.2(6) . .
O134 K21 O119 50.9(6) . .
O101 K21 O119 97.2(6) . .
O35 K21 O317 79.9(7) . .
O579 K21 O317 62.8(12) . .
O241 K21 O317 123.7(7) . .
O350 K21 O317 48.3(7) . .
O45 K21 O317 157.7(7) . .
O134 K21 O317 130.9(8) . .
O101 K21 O317 118.3(7) . .
O119 K21 O317 102.4(6) . .
O35 K21 O523 71.5(9) . .
O579 K21 O523 61.0(14) . .
O241 K21 O523 121.0(9) . .
O350 K21 O523 111.8(9) . .
O45 K21 O523 91.2(9) . .
O134 K21 O523 156.2(9) . .
O101 K21 O523 49.7(8) . .
O119 K21 O523 125.3(8) . .
O317 K21 O523 71.9(9) . .
O35 K21 W61 131.5(6) . .
O579 K21 W61 101.8(12) . .
O241 K21 W61 31.7(5) . .
O350 K21 W61 92.9(6) . .
O45 K21 W61 68.3(5) . .
O134 K21 W61 29.3(5) . .
O101 K21 W61 119.4(5) . .
O119 K21 W61 77.8(4) . .
O317 K21 W61 121.7(6) . .
O523 K21 W61 152.5(7) . .
O35 K21 W26 24.2(5) . .
O579 K21 W26 147.0(11) . .
O241 K21 W26 135.8(6) . .
O350 K21 W26 59.6(6) . .
O45 K21 W26 107.5(5) . .
O134 K21 W26 79.9(5) . .
O101 K21 W26 80.1(4) . .
O119 K21 W26 30.1(4) . .
O317 K21 W26 89.0(5) . .
O523 K21 W26 95.6(7) . .
W61 K21 W26 107.8(3) . .
O567 K22 O168 115.0(12) . .
O567 K22 O193 116.1(12) . .
O168 K22 O193 70.2(8) . .
O567 K22 O13 82.4(11) . .
O168 K22 O13 159.5(8) . .
O193 K22 O13 113.1(8) . .
O567 K22 O10 88.1(11) . .
O168 K22 O10 111.6(8) . .
O193 K22 O10 153.1(8) . .
O13 K22 O10 55.7(7) . .
O567 K22 O64 137.7(11) . .
O168 K22 O64 105.8(7) . .
O193 K22 O64 87.0(7) . .
O13 K22 O64 55.5(6) . .
O10 K22 O64 66.5(6) . .
O567 K22 O375 83.3(13) . .
O168 K22 O375 64.7(7) . .
O193 K22 O375 134.9(8) . .
O13 K22 O375 109.5(6) . .
O10 K22 O375 55.1(7) . .
O64 K22 O375 105.7(7) . .
O567 K22 O51 168.8(10) . .
O168 K22 O51 55.2(6) . .
O193 K22 O51 57.3(7) . .
O13 K22 O51 108.4(6) . .
O10 K22 O51 100.6(6) . .
O64 K22 O51 53.3(6) . .
O375 K22 O51 95.7(7) . .
O567 K22 O326 68.2(11) . .
O168 K22 O326 77.1(7) . .
O193 K22 O326 50.4(7) . .
O13 K22 O326 121.3(8) . .
O10 K22 O326 156.0(7) . .
O64 K22 O326 134.4(7) . .
O375 K22 O326 115.7(7) . .
O51 K22 O326 102.5(6) . .
O567 K22 W33 110.5(10) . .
O168 K22 W33 134.5(6) . .
O193 K22 W33 91.8(6) . .
O13 K22 W33 29.5(4) . .
O10 K22 W33 67.4(5) . .
O64 K22 W33 29.6(5) . .
O375 K22 W33 120.5(5) . .
O51 K22 W33 79.7(4) . .
O326 K22 W33 123.3(6) . .
O567 K22 W25 140.0(10) . .
O168 K22 W25 25.4(5) . .
O193 K22 W25 59.9(6) . .
O13 K22 W25 137.4(5) . .
O10 K22 W25 109.6(6) . .
O64 K22 W25 81.9(5) . .
O375 K22 W25 78.8(5) . .
O51 K22 W25 29.8(4) . .
O326 K22 W25 87.9(5) . .
W33 K22 W25 109.5(3) . .
O567 K22 W65 73.2(9) . .
O168 K22 W65 139.8(6) . .
O193 K22 W65 144.5(6) . .
O13 K22 W65 31.6(4) . .
O10 K22 W65 28.5(5) . .
O64 K22 W65 68.7(4) . .
O375 K22 W65 78.3(4) . .
O51 K22 W65 117.7(4) . .
O326 K22 W65 136.3(6) . .
W33 K22 W65 54.37(12) . .
W25 K22 W65 135.7(3) . .
O328 K23 O414 124.3(9) . .
O328 K23 O402 71.5(8) . .
O414 K23 O402 87.1(9) . .
O328 K23 O137 80.0(7) . .
O414 K23 O137 71.5(8) . .
O402 K23 O137 125.0(9) . .
O328 K23 O573 143.2(12) . .
O414 K23 O573 57.1(14) . .
O402 K23 O573 139.2(14) . .
O137 K23 O573 65.5(11) . .
O328 K23 O574 74.5(12) . .
O414 K23 O574 133.1(14) . .
O402 K23 O574 56.4(14) . .
O137 K23 O574 152.1(13) . .
O573 K23 O574 135.0(15) . .
O328 K23 W77 104.4(6) . .
O414 K23 W77 20.8(5) . .
O402 K23 W77 72.9(7) . .
O137 K23 W77 70.0(6) . .
O573 K23 W77 76.2(12) . .
O574 K23 W77 127.2(14) . .
O328 K23 W71 69.6(6) . .
O414 K23 W71 72.3(6) . .
O402 K23 W71 21.9(6) . .
O137 K23 W71 104.0(6) . .
O573 K23 W71 129.2(13) . .
O574 K23 W71 77.6(13) . .
W77 K23 W71 54.7(2) . .
W87' K24 O525 98.5(16) . .
W87' K24 O217 146.8(14) . .
O525 K24 O217 111.1(12) . .
W87' K24 O346 42.5(12) . .
O525 K24 O346 137.4(12) . .
O217 K24 O346 111.4(8) . .
W87' K24 O524 98.6(13) . .
O525 K24 O524 99.2(12) . .
O217 K24 O524 91.3(10) . .
O346 K24 O524 76.5(9) . .
W87' K24 O58 45.6(12) . .
O525 K24 O58 90.5(11) . .
O217 K24 O58 117.3(9) . .
O346 K24 O58 73.2(8) . .
O524 K24 O58 144.1(10) . .
W87' K24 O348 20.6(10) . .
O525 K24 O348 81.5(12) . .
O217 K24 O348 166.9(9) . .
O346 K24 O348 56.5(7) . .
O524 K24 O348 90.2(10) . .
O58 K24 O348 57.0(8) . .
W87' K24 O136 100.7(12) . .
O525 K24 O136 83.7(10) . .
O217 K24 O136 69.2(8) . .
O346 K24 O136 114.7(8) . .
O524 K24 O136 159.8(11) . .
O58 K24 O136 55.2(7) . .
O348 K24 O136 110.0(9) . .
W87' K24 O28 99.0(13) . .
O525 K24 O28 160.4(13) . .
O217 K24 O28 55.2(7) . .
O346 K24 O28 57.3(7) . .
O524 K24 O28 69.4(8) . .
O58 K24 O28 108.2(7) . .
O348 K24 O28 113.5(8) . .
O136 K24 O28 101.6(7) . .
W87' K24 W87 27.3(10) . .
O525 K24 W87 110.3(10) . .
O217 K24 W87 137.5(6) . .
O346 K24 W87 27.5(5) . .
O524 K24 W87 72.6(8) . .
O58 K24 W87 71.6(6) . .
O348 K24 W87 31.9(5) . .
O136 K24 W87 125.3(6) . .
O28 K24 W87 82.2(5) . .
W87' K24 W88 29.9(10) . .
O525 K24 W88 75.2(11) . .
O217 K24 W88 147.0(8) . .
O346 K24 W88 71.3(6) . .
O524 K24 W88 120.4(9) . .
O58 K24 W88 30.1(5) . .
O348 K24 W88 30.3(6) . .
O136 K24 W88 79.8(6) . .
O28 K24 W88 124.1(6) . .
W87 K24 W88 55.9(2) . .
W87' K24 W10 126.7(12) . .
O525 K24 W10 134.4(11) . .
O217 K24 W10 24.2(5) . .
O346 K24 W10 87.5(6) . .
O524 K24 W10 81.4(8) . .
O58 K24 W10 115.6(6) . .
O348 K24 W10 144.0(6) . .
O136 K24 W10 82.4(5) . .
O28 K24 W10 31.0(5) . .
W87 K24 W10 113.2(3) . .
W88 K24 W10 143.0(4) . .
O540 K25 O142 146.5(13) . .
O540 K25 O175 135.8(12) . .
O142 K25 O175 77.1(8) . .
O540 K25 O286 96.8(11) . .
O142 K25 O286 58.3(7) . .
O175 K25 O286 122.5(8) . .
O540 K25 O312 135.2(12) . .
O142 K25 O312 52.3(6) . .
O175 K25 O312 53.4(8) . .
O286 K25 O312 109.1(8) . .
O540 K25 O249 88.2(12) . .
O142 K25 O249 123.9(9) . .
O175 K25 O249 53.8(8) . .
O286 K25 O249 125.5(8) . .
O312 K25 O249 104.1(8) . .
O540 K25 O49 87.8(11) . .
O142 K25 O49 101.6(8) . .
O175 K25 O49 88.4(9) . .
O286 K25 O49 69.2(7) . .
O312 K25 O49 135.1(9) . .
O249 K25 O49 56.8(7) . .
O540 K25 O171 132.5(11) . .
O142 K25 O171 52.8(7) . .
O175 K25 O171 71.4(7) . .
O286 K25 O171 53.4(7) . .
O312 K25 O171 91.9(7) . .
O249 K25 O171 84.1(8) . .
O49 K25 O171 49.6(7) . .
O540 K25 O418 59.3(12) . .
O142 K25 O418 108.4(11) . .
O175 K25 O418 129.4(13) . .
O286 K25 O418 51.9(11) . .
O312 K25 O418 160.6(11) . .
O249 K25 O418 87.5(12) . .
O49 K25 O418 41.1(11) . .
O171 K25 O418 73.6(10) . .
O540 K25 W31 124.8(10) . .
O142 K25 W31 32.7(4) . .
O175 K25 W31 96.7(6) . .
O286 K25 W31 28.1(5) . .
O312 K25 W31 84.9(6) . .
O249 K25 W31 121.8(7) . .
O49 K25 W31 76.3(5) . .
O171 K25 W31 37.8(5) . .
O418 K25 W31 75.7(9) . .
O540 K25 W28 112.0(12) . .
O142 K25 W28 101.2(7) . .
O175 K25 W28 29.8(6) . .
O286 K25 W28 124.9(7) . .
O312 K25 W28 82.4(6) . .
O249 K25 W28 24.6(5) . .
O49 K25 W28 66.4(6) . .
O171 K25 W28 73.2(6) . .
O418 K25 W28 104.8(11) . .
W31 K25 W28 109.0(4) . .
O540 K25 W85 135.0(9) . .
O142 K25 W85 69.2(5) . .
O175 K25 W85 27.9(6) . .
O286 K25 W85 126.7(7) . .
O312 K25 W85 27.8(5) . .
O249 K25 W85 76.4(6) . .
O49 K25 W85 116.0(7) . .
O171 K25 W85 88.3(5) . .
O418 K25 W85 156.9(11) . .
W31 K25 W85 98.8(4) . .
W28 K25 W85 55.1(2) . .
O564 K26 O81 72.1(14) . .
O564 K26 O121 84.5(14) . 2_676
O81 K26 O121 139.8(9) . 2_676
O564 K26 O225 114.3(13) . 2_676
O81 K26 O225 150.9(11) . 2_676
O121 K26 O225 68.7(8) 2_676 2_676
O564 K26 O334 139.1(15) . .
O81 K26 O334 67.1(9) . .
O121 K26 O334 130.1(11) 2_676 .
O225 K26 O334 100.3(9) 2_676 .
O564 K26 O522 121.8(15) . .
O81 K26 O522 91.4(12) . .
O121 K26 O522 73.5(12) 2_676 .
O225 K26 O522 106.5(12) 2_676 .
O334 K26 O522 63.2(11) . .
O564 K26 O17 149.2(15) . 2_676
O81 K26 O17 135.0(10) . 2_676
O121 K26 O17 65.0(8) 2_676 2_676
O225 K26 O17 51.7(7) 2_676 2_676
O334 K26 O17 70.5(8) . 2_676
O522 K26 O17 55.7(10) . 2_676
O564 K26 W29 77.1(11) . .
O81 K26 W29 17.8(6) . .
O121 K26 W29 126.2(7) 2_676 .
O225 K26 W29 163.4(8) 2_676 .
O334 K26 W29 65.0(6) . .
O522 K26 W29 74.6(9) . .
O17 K26 W29 124.1(7) 2_676 .
O564 K26 K18 109.9(11) . .
O81 K26 K18 64.4(7) . .
O121 K26 K18 95.3(7) 2_676 .
O225 K26 K18 130.6(8) 2_676 .
O334 K26 K18 54.1(6) . .
O522 K26 K18 26.9(9) . .
O17 K26 K18 79.0(6) 2_676 .
W29 K26 K18 47.9(3) . .
O544 K27 O302 157.6(13) . .
O544 K27 O263 106.1(11) . .
O302 K27 O263 57.9(8) . .
O544 K27 O63 125.6(12) . .
O302 K27 O63 76.3(9) . .
O263 K27 O63 121.9(10) . .
O544 K27 O218 134.3(13) . .
O302 K27 O218 52.0(8) . .
O263 K27 O218 108.2(9) . .
O63 K27 O218 53.1(8) . .
O544 K27 O178 77.9(11) . .
O302 K27 O178 123.7(10) . .
O263 K27 O178 127.4(11) . .
O63 K27 O178 53.7(8) . .
O218 K27 O178 103.2(8) . .
O544 K27 O59 87.6(12) . .
O302 K27 O59 99.9(9) . .
O263 K27 O59 71.0(8) . .
O63 K27 O59 85.4(9) . .
O218 K27 O59 131.8(9) . .
O178 K27 O59 56.6(7) . .
O544 K27 O421 61.6(12) . .
O302 K27 O421 110.7(10) . .
O263 K27 O421 55.2(8) . .
O63 K27 O421 127.9(12) . .
O218 K27 O421 162.7(10) . .
O178 K27 O421 86.0(10) . .
O59 K27 O421 42.8(8) . .
O544 K27 O80 135.1(13) . .
O302 K27 O80 50.7(8) . .
O263 K27 O80 53.1(7) . .
O63 K27 O80 70.9(8) . .
O218 K27 O80 90.1(8) . .
O178 K27 O80 86.4(8) . .
O59 K27 O80 49.5(7) . .
O421 K27 O80 75.7(9) . .
O544 K27 W52 134.9(10) . .
O302 K27 W52 31.7(6) . .
O263 K27 W52 28.8(5) . .
O63 K27 W52 95.1(7) . .
O218 K27 W52 83.7(7) . .
O178 K27 W52 122.4(8) . .
O59 K27 W52 76.2(6) . .
O421 K27 W52 79.0(7) . .
O80 K27 W52 36.0(5) . .
O544 K27 W105 127.2(10) . .
O302 K27 W105 69.3(6) . .
O263 K27 W105 126.4(8) . .
O63 K27 W105 27.6(6) . .
O218 K27 W105 28.0(5) . .
O178 K27 W105 75.2(6) . .
O59 K27 W105 112.7(7) . .
O421 K27 W105 155.5(10) . .
O80 K27 W105 87.4(6) . .
W52 K27 W105 97.8(5) . .
O544 K27 W68 102.3(11) . .
O302 K27 W68 99.9(8) . .
O263 K27 W68 124.8(9) . .
O63 K27 W68 29.4(6) . .
O218 K27 W68 81.7(6) . .
O178 K27 W68 25.2(5) . .
O59 K27 W68 64.0(6) . .
O421 K27 W68 103.1(9) . .
O80 K27 W68 73.3(6) . .
W52 K27 W68 107.3(5) . .
W105 K27 W68 54.3(3) . .
O91 K28 O568 83.5(12) . .
O91 K28 O570 95.7(14) . .
O568 K28 O570 143.9(16) . .
O91 K28 O353 141.6(10) . .
O568 K28 O353 89.6(13) . .
O570 K28 O353 111.2(14) . .
O91 K28 O214 58.7(8) . .
O568 K28 O214 135.4(12) . .
O570 K28 O214 68.9(12) . .
O353 K28 O214 105.2(10) . .
O91 K28 O87 108.0(9) . .
O568 K28 O87 133.2(13) . .
O570 K28 O87 81.5(12) . .
O353 K28 O87 52.9(8) . .
O214 K28 O87 53.6(8) . .
O91 K28 O3 68.1(8) . .
O568 K28 O3 76.1(11) . .
O570 K28 O3 136.9(13) . .
O353 K28 O3 73.5(8) . .
O214 K28 O3 68.7(7) . .
O87 K28 O3 67.6(7) . .
O91 K28 O514 150.2(11) . .
O568 K28 O514 68.4(12) . .
O570 K28 O514 101.1(13) . .
O353 K28 O514 51.4(9) . .
O214 K28 O514 150.9(11) . .
O87 K28 O514 98.7(10) . .
O3 K28 O514 112.3(10) . .
O91 K28 W57 127.1(8) . .
O568 K28 W57 108.9(12) . .
O570 K28 W57 100.3(12) . .
O353 K28 W57 24.4(5) . .
O214 K28 W57 81.0(7) . .
O87 K28 W57 28.8(5) . .
O3 K28 W57 65.9(6) . .
O514 K28 W57 73.9(8) . .
O91 K28 W9 82.7(7) . .
O568 K28 W9 144.5(11) . .
O570 K28 W9 70.1(11) . .
O353 K28 W9 81.4(7) . .
O214 K28 W9 25.1(6) . .
O87 K28 W9 28.8(5) . .
O3 K28 W9 68.4(6) . .
O514 K28 W9 126.2(9) . .
W57 K28 W9 57.1(3) . .
O91 K28 K9 100.3(7) . .
O568 K28 K9 58.9(11) . .
O570 K28 K9 154.1(13) . .
O353 K28 K9 45.9(5) . .
O214 K28 K9 102.5(7) . .
O87 K28 K9 74.3(6) . .
O3 K28 K9 38.1(5) . .
O514 K28 K9 74.2(7) . .
W57 K28 K9 53.9(3) . .
W9 K28 K9 91.8(5) . .
O91 K28 K31 33.4(6) . .
O568 K28 K31 78.7(12) . .
O570 K28 K31 81.2(13) . .
O353 K28 K31 167.5(8) . .
O214 K28 K31 80.7(7) . .
O87 K28 K31 134.3(8) . .
O3 K28 K31 99.1(7) . .
O514 K28 K31 126.0(9) . .
W57 K28 K31 159.7(6) . .
W9 K28 K31 105.6(6) . .
K9 K28 K31 122.5(5) . .
O205 K29 O355 84.3(9) . 1_455
O205 K29 O349 74.2(8) . .
O355 K29 O349 148.1(12) 1_455 .
O205 K29 O503 118.6(10) . .
O355 K29 O503 150.8(11) 1_455 .
O349 K29 O503 60.8(8) . .
O542 K30 O385 160.1(12) . .
O542 K30 O559 95.0(11) . 1_545
O385 K30 O559 78.1(10) . 1_545
O542 K30 O416 93.8(12) . 1_545
O385 K30 O416 100.8(11) . 1_545
O559 K30 O416 68.2(12) 1_545 1_545
O542 K30 O537 75.2(11) . .
O385 K30 O537 85.6(9) . .
O559 K30 O537 85.9(12) 1_545 .
O416 K30 O537 151.1(10) 1_545 .
O542 K30 O170 110.5(10) . 1_455
O385 K30 O170 88.2(8) . 1_455
O559 K30 O170 126.9(13) 1_545 1_455
O416 K30 O170 64.4(9) 1_545 1_455
O537 K30 O170 144.4(10) . 1_455
O542 K30 O237 71.7(9) . 1_455
O385 K30 O237 118.0(8) . 1_455
O559 K30 O237 162.8(11) 1_545 1_455
O416 K30 O237 100.9(9) 1_545 1_455
O537 K30 O237 100.8(10) . 1_455
O170 K30 O237 52.5(8) 1_455 1_455
O542 K30 W66 95.7(8) . 1_455
O385 K30 W66 99.2(6) . 1_455
O559 K30 W66 151.1(12) 1_545 1_455
O416 K30 W66 84.3(7) 1_545 1_455
O537 K30 W66 122.9(8) . 1_455
O170 K30 W66 24.8(5) 1_455 1_455
O237 K30 W66 28.5(5) 1_455 1_455
O569 K31 O91 127.0(14) . .
O569 K31 O523 131.0(15) . .
O91 K31 O523 91.7(11) . .
O569 K31 O35 141.3(14) . .
O91 K31 O35 69.6(8) . .
O523 K31 O35 74.5(9) . .
O569 K31 O317 76.9(14) . .
O91 K31 O317 148.8(9) . .
O523 K31 O317 82.7(11) . .
O35 K31 O317 79.3(8) . .
O569 K31 O9 87.4(12) . .
O91 K31 O9 59.9(7) . .
O523 K31 O9 141.5(10) . .
O35 K31 O9 71.4(6) . .
O317 K31 O9 107.7(8) . .
O569 K31 O83 68.6(13) . .
O91 K31 O83 110.2(8) . .
O523 K31 O83 130.5(11) . .
O35 K31 O83 72.8(7) . .
O317 K31 O83 55.4(7) . .
O9 K31 O83 53.2(7) . .
O569 K31 W3 75.9(12) . .
O91 K31 W3 84.8(6) . .
O523 K31 W3 144.4(9) . .
O35 K31 W3 71.0(5) . .
O317 K31 W3 82.3(6) . .
O9 K31 W3 26.0(5) . .
O83 K31 W3 27.2(5) . .
O569 K31 W55 76.0(13) . .
O91 K31 W55 131.2(7) . .
O523 K31 W55 102.1(10) . .
O35 K31 W55 69.6(6) . .
O317 K31 W55 25.3(5) . .
O9 K31 W55 82.4(6) . .
O83 K31 W55 31.0(5) . .
W3 K31 W55 57.3(2) . .
O569 K31 Mn2 111.8(12) . .
O91 K31 Mn2 29.3(5) . .
O523 K31 Mn2 115.4(9) . .
O35 K31 Mn2 63.8(5) . .
O317 K31 Mn2 130.2(7) . .
O9 K31 Mn2 31.0(5) . .
O83 K31 Mn2 81.4(6) . .
W3 K31 Mn2 55.5(2) . .
W55 K31 Mn2 106.4(4) . .
O569 K31 K21 128.2(13) . .
O91 K31 K21 101.7(6) . .
O523 K31 K21 51.9(9) . .
O35 K31 K21 38.4(5) . .
O317 K31 K21 51.3(5) . .
O9 K31 K21 105.5(5) . .
O83 K31 K21 79.7(5) . .
W3 K31 K21 94.1(3) . .
W55 K31 K21 57.2(2) . .
Mn2 K31 K21 102.2(3) . .
O569 K31 K28 108.8(13) . .
O91 K31 K28 33.2(6) . .
O523 K31 K28 86.9(10) . .
O35 K31 K28 99.9(7) . .
O317 K31 K28 169.5(7) . .
O9 K31 K28 81.7(6) . .
O83 K31 K28 134.6(7) . .
W3 K31 K28 107.5(4) . .
W55 K31 K28 163.2(5) . .
Mn2 K31 K28 56.7(3) . .
K21 K31 K28 122.5(4) . .
O563 K32 O524 138.1(13) . .
O563 K32 O60 74.9(12) . .
O524 K32 O60 129.7(9) . .
O563 K32 O580 92.0(16) . .
O524 K32 O580 68.1(16) . .
O60 K32 O580 75.9(16) . .
O563 K32 O326 99.6(13) . .
O524 K32 O326 76.0(9) . .
O60 K32 O326 147.1(8) . .
O580 K32 O326 137.0(16) . .
O563 K32 O168 75.5(11) . .
O524 K32 O168 140.6(10) . .
O60 K32 O168 68.7(7) . .
O580 K32 O168 144.3(16) . .
O326 K32 O168 78.6(8) . .
O563 K32 O33 128.7(12) . .
O524 K32 O33 91.2(8) . .
O60 K32 O33 59.0(7) . .
O580 K32 O33 97.0(14) . .
O326 K32 O33 107.0(8) . .
O168 K32 O33 68.2(6) . .
O563 K32 O28 141.1(11) . .
O524 K32 O28 68.9(8) . .
O60 K32 O28 111.2(8) . .
O580 K32 O28 126.9(14) . .
O326 K32 O28 53.6(7) . .
O168 K32 O28 71.9(7) . .
O33 K32 O28 54.8(7) . .
O563 K32 W46 117.1(11) . .
O524 K32 W46 75.4(8) . .
O60 K32 W46 130.5(6) . .
O580 K32 W46 143.5(14) . .
O326 K32 W46 24.8(5) . .
O168 K32 W46 69.0(6) . .
O33 K32 W46 82.1(5) . .
O28 K32 W46 29.6(4) . .
O563 K32 W10 143.9(11) . .
O524 K32 W10 77.7(7) . .
O60 K32 W10 84.0(6) . .
O580 K32 W10 111.1(13) . .
O326 K32 W10 82.5(6) . .
O168 K32 W10 69.6(5) . .
O33 K32 W10 25.6(5) . .
O28 K32 W10 29.3(5) . .
W46 K32 W10 57.8(2) . .
O563 K32 K22 64.2(10) . .
O524 K32 K22 126.6(9) . .
O60 K32 K22 100.3(6) . .
O580 K32 K22 155.8(13) . .
O326 K32 K22 50.6(5) . .
O168 K32 K22 37.5(5) . .
O33 K32 K22 101.4(5) . .
O28 K32 K22 76.9(5) . .
W46 K32 K22 55.8(2) . .
W10 K32 K22 91.9(3) . .
O563 K32 K24 162.9(12) . .
O524 K32 K24 30.6(7) . .
O60 K32 K24 122.2(6) . .
O580 K32 K24 90.8(13) . .
O326 K32 K24 67.4(6) . .
O168 K32 K24 111.0(6) . .
O33 K32 K24 67.5(5) . .
O28 K32 K24 39.4(4) . .
W46 K32 K24 54.9(2) . .
W10 K32 K24 48.6(2) . .
K22 K32 K24 110.7(4) . .
C2 N1 C1 136(7) . .
C4 N2 C3 106(3) . .
C6 N3 C5 106(3) . .

loop_
_geom_bond_atom_site_label_1
_geom_bond_atom_site_label_2
_geom_bond_distance
_geom_bond_site_symmetry_2
W1 O18 1.72(2) .
W1 O153 1.745(19) .
W1 O30 1.76(2) .
W1 O32 2.04(2) .
W1 O66 2.09(2) .
W1 O161 2.23(2) .
W1 K11 3.842(8) .
W2 O53 1.70(2) .
W2 O54 1.76(2) .
W2 O151 1.77(2) .
W2 O56 2.02(3) .
W2 O36 2.10(2) .
W2 O89 2.31(2) .
W2 K3 3.792(10) .
W2 K7 4.137(9) .
W3 O9 1.75(2) .
W3 O57 1.76(2) .
W3 O83 1.81(2) .
W3 O48 2.00(2) .
W3 O56 2.10(3) .
W3 O159 2.24(2) .
W3 K31 3.869(16) .
W4 O21 1.735(19) .
W4 O48 1.96(2) .
W4 O187 1.97(2) .
W4 O14 2.00(2) .
W4 O56 2.05(2) .
W4 O36 2.06(2) .
W4 O27 2.270(18) .
W5 O43 1.74(2) .
W5 O72 1.76(2) .
W5 O77 1.77(2) .
W5 O163 2.04(3) .
W5 O114 2.06(2) .
W5 O39 2.293(18) .
W5 K12 3.727(8) .
W5 K6 3.995(9) .
W6 O47 1.72(2) .
W6 O41 1.73(2) .
W6 O26 1.78(2) .
W6 O14 2.00(2) .
W6 O36 2.04(2) .
W6 O16 2.29(2) .
W6 K3 3.784(10) .
W7 O70 1.69(2) .
W7 O160 1.97(3) .
W7 O221 1.99(3) .
W7 O84 2.02(2) .
W7 O163 2.04(2) .
W7 O114 2.08(3) .
W7 O19 2.253(19) .
W8 O79 1.71(3) .
W8 O150 1.72(2) .
W8 O221 1.92(3) .
W8 O145 1.93(2) .
W8 O84 2.08(2) .
W8 O162 2.24(2) .
W8 K18 3.737(11) .
W9 O214 1.72(3) .
W9 O225 1.73(2) .
W9 O87 1.90(2) .
W9 O160 2.00(3) .
W9 O163 2.09(3) .
W9 O22 2.23(2) .
W9 K28 3.90(2) .
W10 O217 1.69(2) .
W10 O33 1.71(2) .
W10 O28 1.90(2) .
W10 O187 2.00(2) .
W10 O14 2.17(2) .
W10 O40 2.182(19) .
W10 K24 3.686(13) .
W10 K32 3.852(13) .
W11 O6 1.62(2) .
W11 O71 1.76(3) .
W11 O128 1.77(2) .
W11 O244 2.04(3) .
W11 O300 2.09(2) .
W11 O320 2.27(3) .
W11 K4 3.825(9) .
W12 O3 1.719(19) .
W12 O22 1.75(2) .
W12 O25 1.81(2) .
W12 O46 1.93(3) .
W12 O66 2.07(2) .
W12 O361 2.35(2) .
W12 K9 3.793(10) .
W13 O5 1.727(19) .
W13 O66 1.95(2) .
W13 O299 1.97(2) .
W13 O46 1.988(19) .
W13 O181 2.03(2) .
W13 O32 2.066(19) .
W13 O100 2.36(2) .
W14 O271 1.75(3) .
W14 O146 1.77(2) .
W14 O135 1.78(3) .
W14 O84 2.07(2) .
W14 O114 2.07(2) .
W14 O125 2.34(2) .
W14 K12 3.758(9) .
W14 K15 4.076(10) .
W15 O38 1.73(2) .
W15 O88 1.77(2) .
W15 O176 1.87(2) .
W15 O7 1.91(2) .
W15 O194 2.12(2) .
W15 O18 2.23(2) .
W15 K9 3.847(9) .
W15 K11 3.865(7) .
W16 O144 1.66(3) .
W16 O113 1.75(2) .
W16 O51 1.95(2) .
W16 O269 1.97(2) .
W16 O64 2.16(2) .
W16 O71 2.17(3) .
W17 O273 1.69(3) .
W17 O194 1.80(2) .
W17 O124 1.87(2) .
W17 O169 1.99(2) .
W17 O308 2.00(3) .
W17 O129 2.41(2) .
W17 K11 3.836(9) .
W18 O50 1.67(2) .
W18 O11 1.85(2) .
W18 O253 1.90(2) .
W18 O75 1.91(2) .
W18 O149 1.96(3) .
W18 O223 2.373(19) .
W19 O171 1.69(3) .
W19 O42 1.76(2) .
W19 O104 1.76(2) .
W19 O32 2.08(2) .
W19 O181 2.09(2) .
W19 O49 2.27(2) .
W19 K11 3.840(9) .
W20 O8 1.70(2) .
W20 O300 1.98(3) .
W20 O34 1.99(2) .
W20 O166 2.01(2) .
W20 O244 2.037(19) .
W20 O238 2.04(3) .
W20 O231 2.27(2) .
W21 O117 1.67(3) .
W21 O203 1.75(2) .
W21 O112 1.89(2) .
W21 O85 1.99(2) .
W21 O403 2.16(3) .
W21 O53 2.26(2) .
W21 K3 3.867(8) .
W21 K17 4.126(10) .
W22 O136 1.66(2) .
W22 O105 1.73(2) .
W22 O112 1.90(2) .
W22 O58 1.96(2) .
W22 O197 2.15(3) .
W22 O26 2.20(2) .
W22 K24 3.794(14) .
W22 K3 3.842(8) .
W22 K17 4.119(10) .
W23 O283 1.72(3) .
W23 O12 1.86(2) .
W23 O155 1.89(3) .
W23 O140 1.93(2) .
W23 O282 2.06(2) .
W23 O52 2.35(2) .
W24 O325 1.68(3) .
W24 O375 1.73(2) .
W24 O254 1.92(3) .
W24 O10 1.98(3) .
W24 O44 2.128(19) .
W24 O6 2.33(2) .
W24 K4 3.873(9) .
W24 K22 3.904(11) .
W25 O168 1.74(2) .
W25 O40 1.754(19) .
W25 O51 1.86(2) .
W25 O166 1.97(2) .
W25 O300 2.05(2) .
W25 O230 2.30(2) .
W25 K22 3.725(10) .
W26 O35 1.72(2) .
W26 O159 1.74(2) .
W26 O119 1.88(2) .
W26 O299 1.94(2) .
W26 O181 2.02(2) .
W26 O131 2.30(2) .
W26 K21 3.746(9) .
W27 O173 1.69(2) .
W27 O103 1.74(2) .
W27 O25 1.96(2) .
W27 O184 1.97(2) .
W27 O65 2.17(2) .
W27 O30 2.17(2) .
W27 K6 4.090(9) .
W28 O249 1.65(2) .
W28 O261 1.72(2) .
W28 O196 1.87(3) .
W28 O175 1.97(3) .
W28 O68 2.14(2) .
W28 O42 2.21(2) .
W28 K11 3.806(8) .
W28 K25 3.825(18) .
W28 K14 3.929(11) .
W29 O157 1.69(3) .
W29 O81 1.70(2) .
W29 O257 1.88(2) .
W29 O219 1.93(3) .
W29 O274 2.10(3) .
W29 O146 2.19(2) .
W29 K18 3.771(14) .
W29 K12 3.820(9) .
W29 K26 4.069(15) .
W30 O29 1.67(2) .
W30 O80 1.75(3) .
W30 O127 1.78(2) .
W30 O238 2.07(2) .
W30 O244 2.10(3) .
W30 O59 2.20(2) .
W30 K4 3.803(9) .
W31 O116 1.71(3) .
W31 O286 1.71(2) .
W31 O119 1.93(2) .
W31 O142 1.95(2) .
W31 O134 2.13(3) .
W31 O171 2.22(3) .
W31 K25 3.571(15) .
W31 K7 4.137(10) .
W32 O276 1.69(3) .
W32 O55 1.76(2) .
W32 O196 1.92(2) .
W32 O11 1.95(2) .
W32 O86 2.11(3) .
W32 O153 2.20(2) .
W32 K11 3.785(8) .
W32 K14 3.896(10) .
W33 O139 1.70(2) .
W33 O64 1.82(2) .
W33 O13 1.841(19) .
W33 O297 1.88(3) .
W33 O374 2.01(3) .
W33 O293 2.35(2) .
W33 K22 3.672(10) .
W34 O351 1.65(3) .
W34 O147 1.84(2) .
W34 O73 1.90(2) .
W34 O206 1.92(2) .
W34 O177 2.00(2) .
W34 O405 2.39(2) .
W34 K12 3.924(9) .
W35 O118 1.68(2) .
W35 O86 1.84(3) .
W35 O124 1.96(2) .
W35 O75 1.97(2) .
W35 O237 1.98(3) .
W35 O129 2.422(19) .
W35 K11 3.953(9) .
W35 K14 4.035(12) .
W36 O331 1.72(2) .
W36 O184 1.85(2) .
W36 O62 1.88(2) .
W36 O120 1.91(2) .
W36 O253 1.95(2) .
W36 O223 2.40(2) .
W37 O340 1.61(3) .
W37 O110 1.89(2) .
W37 O206 1.92(2) .
W37 O345 1.98(3) .
W37 O290 2.03(3) .
W37 O370 2.40(3) .
W37 K6 3.943(10) .
W38 O102 1.71(3) .
W38 O210 1.79(2) .
W38 O31 1.91(2) .
W38 O285 1.93(3) .
W38 O220 1.97(3) .
W38 O208 2.42(2) .
W38 K11 3.914(8) .
W39 O236 1.66(3) .
W39 O65 1.80(2) .
W39 O120 1.93(2) .
W39 O347 1.95(2) .
W39 O289 1.96(3) .
W39 O252 2.40(2) .
W39 K9 3.792(11) .
W39 K6 4.107(8) .
W40 O272 1.67(3) .
W40 O101 1.73(2) .
W40 O176 1.92(2) .
W40 O45 1.96(3) .
W40 O210 2.165(18) .
W40 O104 2.19(2) .
W40 K11 3.897(8) .
W40 K21 3.983(10) .
W41 O67 1.70(2) .
W41 O169 1.86(2) .
W41 O167 1.87(3) .
W41 O347 1.92(3) .
W41 O7 1.93(2) .
W41 O252 2.35(2) .
W41 K9 3.759(9) .
W42 O154 1.69(3) .
W42 O209 1.71(2) .
W42 O179 1.90(3) .
W42 O110 2.01(2) .
W42 O77 2.16(2) .
W42 O147 2.17(2) .
W42 K6 3.701(9) .
W42 K12 3.830(8) .
W42 K19 4.027(12) .
W43 O205 1.72(3) .
W43 O255 1.77(2) .
W43 O172 1.89(3) .
W43 O335 1.92(2) .
W43 O138 2.01(3) .
W43 O148 2.42(2) .
W43 K18 3.667(13) .
W44 O109 1.69(3) .
W44 O68 1.78(2) .
W44 O383 1.86(3) .
W44 O31 1.96(2) .
W44 O186 1.99(2) .
W44 O208 2.41(2) .
W44 K11 3.980(8) .
W44 K14 4.085(10) .
W45 O24 1.73(2) .
W45 O98 1.90(2) .
W45 O140 1.90(2) .
W45 O23 1.93(2) .
W45 O182 2.01(2) .
W45 O268 2.37(3) .
W45 K4 3.919(10) .
W45 K13 4.139(10) 2_775
W46 O326 1.69(3) .
W46 O193 1.73(2) .
W46 O28 1.91(2) .
W46 O95 1.93(3) .
W46 O47 2.17(2) .
W46 O346 2.24(2) .
W46 K10 3.709(9) .
W46 K32 3.843(15) .
W46 K22 3.857(9) .
W46 K24 4.096(11) .
W47 O93 1.62(3) .
W47 O149 1.87(2) .
W47 O275 1.90(3) .
W47 O126 1.90(2) .
W47 O62 1.92(2) .
W48 O280 1.70(2) .
W48 O403 1.80(2) .
W48 O277 1.91(2) .
W48 O20 1.99(3) .
W48 O94 2.00(2) .
W48 O74 2.446(19) .
W48 K3 3.927(8) .
W49 O222 1.70(2) .
W49 O197 1.78(2) .
W49 O106 1.90(2) .
W49 O235 1.93(3) .
W49 O202 2.00(3) .
W49 O248 2.41(2) .
W49 K3 3.925(9) .
W50 O378 1.69(3) .
W50 O220 1.84(3) .
W50 O241 1.86(3) .
W50 O45 1.89(2) .
W50 O327 1.91(3) .
W50 O233 2.37(2) .
W50 K21 3.815(9) .
W51 O121 1.70(2) .
W51 O189 1.72(2) .
W51 O219 1.82(3) .
W51 O115 1.96(3) .
W51 O318 2.06(3) .
W51 O43 2.22(2) .
W51 K12 3.845(8) .
W52 O204 1.73(3) .
W52 O263 1.76(2) .
W52 O302 1.91(2) .
W52 O337 1.99(3) .
W52 O80 2.14(2) .
W52 O201 2.16(2) .
W52 K27 3.589(19) .
W52 K15 4.115(10) .
W53 O411 1.68(3) .
W53 O269 1.87(2) .
W53 O297 1.94(3) .
W53 O76 1.95(2) .
W53 O155 1.98(2) .
W53 O52 2.47(2) .
W54 O349 1.69(3) .
W54 O15 1.69(2) .
W54 O145 1.85(2) .
W54 O180 1.88(3) .
W54 O271 2.15(3) .
W54 O255 2.23(2) .
W54 K15 3.697(11) .
W54 K16 4.050(10) .
W55 O350 1.63(2) .
W55 O317 1.72(3) .
W55 O288 2.00(3) .
W55 O83 2.01(2) .
W55 O151 2.14(2) .
W55 O242 2.18(2) .
W55 K7 3.691(10) .
W55 K31 3.878(16) .
W55 K21 3.880(9) .
W56 O364 1.66(2) .
W56 O195 1.82(3) .
W56 O270 1.83(3) .
W56 O107 1.85(3) .
W56 O182 1.85(3) .
W56 O268 2.49(2) .
W56 K14 3.711(10) 2_775
W57 O353 1.67(3) .
W57 O191 1.72(2) .
W57 O87 1.89(2) .
W57 O174 2.06(2) .
W57 O338 2.13(2) .
W57 O72 2.14(2) .
W57 K6 3.630(10) .
W57 K9 3.714(8) .
W57 K28 3.88(2) .
W58 O61 1.63(2) .
W58 O162 1.79(2) .
W58 O337 1.79(3) .
W58 O34 1.87(2) .
W58 O238 2.04(2) .
W58 O123 2.27(2) .
W58 K16 3.731(10) .
W59 O301 1.72(2) .
W59 O245 1.72(2) .
W59 O234 1.86(3) .
W59 O12 2.01(3) .
W59 O98 2.09(2) .
W59 O128 2.20(2) .
W59 K13 3.805(9) 2_775
W59 K4 3.834(10) .
W60 O264 1.68(3) .
W60 O247 1.70(2) .
W60 O179 1.87(3) .
W60 O227 2.03(3) .
W60 O228 2.14(2) .
W60 O135 2.17(3) .
W60 K15 3.719(11) .
W60 K12 3.841(8) .
W60 K19 4.003(12) .
W61 O122 1.70(3) .
W61 O134 1.81(3) .
W61 O296 1.90(3) .
W61 O315 1.96(3) .
W61 O241 1.96(2) .
W61 O233 2.36(2) .
W61 K21 3.684(10) .
W62 O82 1.68(2) .
W62 O141 1.78(2) .
W62 O138 1.86(3) .
W62 O365 1.90(2) .
W62 O258 1.98(3) .
W62 O148 2.44(2) .
W63 O389 1.67(3) .
W63 O279 1.72(2) .
W63 O254 1.86(2) .
W63 O99 1.93(3) .
W63 O388 2.22(3) .
W63 O29 2.28(2) .
W63 K4 3.871(9) .
W63 K16 3.942(11) .
W64 O306 1.77(3) .
W64 O371 1.87(3) .
W64 O302 1.92(3) .
W64 O329 1.92(2) .
W64 O218 1.93(2) .
W64 O394 2.44(3) .
W64 K27 3.96(2) .
W65 O190 1.67(2) .
W65 O10 1.88(2) .
W65 O188 1.88(3) .
W65 O69 2.01(3) .
W65 O13 2.05(2) .
W65 O293 2.41(3) .
W65 K22 3.838(8) .
W66 O170 1.65(3) .
W66 O237 1.84(3) .
W66 O308 1.85(2) .
W66 O108 1.92(3) .
W66 O275 1.94(3) .
W66 O129 2.52(2) .
W66 K30 3.817(15) 1_655
W67 O185 1.74(2) .
W67 O94 1.83(2) .
W67 O130 1.86(2) .
W67 O341 1.91(3) .
W67 O85 1.91(2) .
W67 O294 2.42(2) .
W68 O396 1.71(2) .
W68 O178 1.72(2) .
W68 O234 1.95(3) .
W68 O63 1.99(3) .
W68 O37 2.08(3) .
W68 O127 2.16(2) .
W68 K4 3.821(9) .
W68 K13 3.914(9) 2_775
W68 K27 3.92(2) .
W69 O413 1.65(3) .
W69 O288 1.82(2) .
W69 O260 1.87(2) .
W69 O229 1.95(3) .
W69 O324 1.99(3) .
W69 O400 2.44(3) .
W69 K7 4.024(10) .
W70 O198 1.71(3) .
W70 O242 1.77(2) .
W70 O341 1.90(2) .
W70 O260 1.94(2) .
W70 O78 1.98(3) .
W70 O294 2.39(3) .
W71 O402 1.72(3) .
W71 O332 1.73(3) .
W71 O265 1.88(2) .
W71 O90 2.04(2) .
W71 O41 2.21(2) .
W71 O360 2.22(2) .
W71 K10 3.733(10) .
W71 K3 3.841(7) .
W71 K23 4.000(16) .
W72 O240 1.72(2) .
W72 O274 1.83(2) .
W72 O216 1.89(2) .
W72 O232 1.91(3) .
W72 O287 1.97(3) .
W72 O382 2.41(2) .
W72 K12 3.934(7) .
W73 O295 1.60(3) .
W73 O289 1.88(3) .
W73 O108 1.89(3) .
W73 O126 1.89(2) .
W73 O167 1.94(2) .
W73 O252 2.47(2) .
W74 O410 1.65(3) .
W74 O90 1.84(3) .
W74 O409 1.90(2) .
W74 O251 1.92(3) .
W74 O390 1.95(3) .
W74 O199 2.38(2) .
W74 K10 3.890(10) .
W75 O319 1.67(3) .
W75 O228 1.81(2) .
W75 O316 1.86(2) .
W75 O216 1.93(2) .
W75 O406 1.98(3) .
W75 O382 2.43(3) .
W75 K12 3.939(8) .
W75 K19 4.135(10) .
W76 O384 1.55(3) .
W76 O180 1.94(3) .
W76 O292 1.95(3) .
W76 O335 1.97(3) .
W76 O362 2.11(2) .
W76 O367 2.44(2) .
W76 K15 4.116(10) .
W77 O414 1.67(3) .
W77 O96 1.68(2) .
W77 O265 1.90(2) .
W77 O156 2.02(2) .
W77 O97 2.19(2) .
W77 O54 2.21(2) .
W77 K7 3.694(11) .
W77 K3 3.846(8) .
W77 K23 3.987(16) .
W78 O344 1.69(3) .
W78 O282 1.80(3) .
W78 O76 1.87(2) .
W78 O323 1.89(3) .
W78 O270 1.95(3) .
W79 O207 1.57(3) .
W79 O143 1.83(2) .
W79 O142 1.89(2) .
W79 O296 1.91(2) .
W79 O312 1.97(2) .
W79 O305 2.45(3) .
W79 K25 3.957(16) .
W80 O165 1.67(3) .
W80 O358 1.77(2) .
W80 O406 1.81(3) .
W80 O287 1.86(2) .
W80 O258 1.86(3) .
W80 O382 2.47(2) .
W81 O352 1.58(3) .
W81 O227 1.88(3) .
W81 O292 1.93(3) .
W81 O316 1.96(3) .
W81 O212 2.03(3) .
W81 O367 2.34(3) .
W81 K15 3.967(11) .
W82 O164 1.70(2) .
W82 O318 1.84(3) .
W82 O73 1.97(2) .
W82 O373 2.03(3) .
W82 O239 2.05(3) .
W82 O405 2.43(2) .
W82 K12 3.959(8) .
W83 O334 1.74(2) .
W83 O172 1.91(3) .
W83 O141 1.92(2) .
W83 O257 1.94(2) .
W83 O232 1.94(3) .
W83 O148 2.40(2) .
W83 K18 3.708(13) .
W84 O133 1.68(3) .
W84 O374 1.87(3) .
W84 O69 1.90(2) .
W84 O323 1.92(3) .
W84 O107 2.00(3) .
W84 O293 2.52(3) .
W85 O215 1.70(3) .
W85 O312 1.83(3) .
W85 O175 1.89(3) .
W85 O92 1.94(2) .
W85 O383 2.00(3) .
W85 O305 2.39(2) .
W85 K25 3.845(15) .
W86 O385 1.73(3) .
W86 O362 1.77(2) .
W86 O212 1.80(3) .
W86 O365 1.94(3) .
W86 O358 2.01(3) .
W87 O310 1.64(3) .
W87 O346 1.78(2) .
W87 W87' 1.91(4) .
W87 O348 1.97(2) .
W87 O393 1.99(3) .
W87 O158 2.00(3) .
W87 W88' 2.11(5) .
W87 O243 2.39(2) .
W87 K24 3.676(14) .
W87' O348 1.02(4) .
W87' O346 1.88(5) .
W87' W88 2.01(5) .
W87' O58 2.04(5) .
W87' O243 2.12(5) .
W87' K24 2.38(5) .
W88' O158 0.91(4) .
W88' W89 1.83(4) .
W88' O379 1.94(6) .
W88' O393 2.14(5) .
W88' O243 2.36(5) .
W88 O342 1.72(2) .
W88 O58 1.88(2) .
W88 O348 1.90(3) .
W88 O235 1.90(3) .
W88 O284 1.92(3) .
W88 W89' 2.09(5) .
W88 O243 2.38(2) .
W88 K24 3.683(15) .
W89' O284 1.01(4) .
W89' O278 1.88(5) .
W89' O235 1.92(5) .
W89' W89 2.05(4) .
W89' O243 2.48(5) .
W89 O408 1.63(3) .
W89 O158 1.86(3) .
W89 O284 1.88(3) .
W89 O278 1.92(3) .
W89 O379 1.94(3) .
W90 O387 1.70(3) .
W90 O373 1.82(3) .
W90 W91' 1.84(3) .
W90 W90' 1.91(2) .
W90 O115 1.91(2) .
W90 O4 1.92(3) .
W90 O322 1.94(3) .
W90 O357 2.33(2) .
W90' O4 1.05(3) .
W90' O115 1.85(3) .
W90' O338 2.13(3) .
W90' W91 2.14(2) .
W90' O357 2.34(4) .
W90' O17 2.46(4) .
W91' O322 0.96(3) .
W91' O373 1.66(3) .
W91' O397 2.10(4) .
W91' W92 2.33(3) .
W91' O395 2.50(5) .
W91 O111 1.72(3) .
W91 O4 1.81(3) .
W91 O338 1.82(3) .
W91 O250 1.87(3) .
W91 O381 2.03(3) .
W91 W92' 2.06(4) .
W91 O357 2.40(2) .
W92 O415 1.64(3) .
W92 O381 1.77(3) .
W92 O397 1.79(3) .
W92 O404 1.79(3) .
W92 O322 1.82(3) .
W92 W92' 1.83(4) .
W92' O381 0.68(4) .
W92' O404 1.91(5) .
W92' O250 2.00(4) .
W92' O357 2.36(4) .
W93 O336 1.64(3) .
W93 O156 1.85(2) .
W93 O324 1.86(3) .
W93 O321 1.87(3) .
W93 O226 1.91(3) .
W93 O400 2.40(2) .
W93 K7 3.873(11) .
W94 O363 1.72(3) .
W94 O44 1.81(2) .
W94 O23 1.85(2) .
W94 O188 1.95(3) .
W94 O195 1.99(3) .
W94 O268 2.43(3) .
W94 K4 3.900(10) .
W95 O355 1.69(2) .
W95 O303 1.84(3) .
W95 O186 1.87(3) .
W95 O285 1.90(3) .
W95 O183 1.94(3) .
W96 O314 1.72(3) .
W96 O92 1.86(2) .
W96 O386 1.92(2) .
W96 O303 1.95(3) .
W96 O143 1.98(3) .
W97 O281 1.71(3) .
W97 O291 1.88(3) .
W97 O37 1.92(2) .
W97 O417 1.92(3) .
W97 O311 2.04(3) .
W97 O211 2.43(2) .
W97 K4 3.969(9) .
W98 O307 1.63(3) .
W98 O192 1.84(3) .
W98 O259 1.88(2) .
W98 O229 1.88(3) .
W98 O226 1.92(3) .
W99 O152 1.61(2) .
W99 O174 1.78(2) .
W99 O290 1.82(3) .
W99 O224 1.92(3) .
W99 O250 1.97(3) .
W99 O370 2.45(2) .
W99 K6 4.001(9) .
W100 O416 1.57(4) .
W100 O202 1.85(3) .
W100 O407 1.86(3) .
W100 O278 1.90(3) .
W100 O256 1.99(3) .
W101 O380 1.68(3) .
W101 O213 1.82(3) .
W101 O200 1.83(2) .
W101 O20 1.87(2) .
W101 O192 1.96(3) .
W101 K19 3.828(12) 1_565
W102 O366 1.59(3) .
W102 O345 1.86(2) .
W102 O313 1.89(3) .
W102 O224 1.96(3) .
W102 O404 2.02(3) .
W103 O267 1.64(3) .
W103 O315 1.85(3) .
W103 O183 1.88(3) .
W103 O386 1.89(3) .
W103 O327 1.89(2) .
W103 O233 2.50(3) .
W104 O372 1.65(3) .
W104 O239 1.78(3) .
W104 O177 1.84(2) .
W104 O313 1.93(3) .
W104 O397 2.03(3) .
W104 O405 2.49(2) .
W105 O309 1.67(3) .
W105 O311 1.84(3) .
W105 O218 1.85(2) .
W105 O63 1.86(3) .
W105 O356 2.01(3) .
W105 O394 2.32(3) .
W105 K27 3.86(2) .
W106 O333 1.70(3) .
W106 O343 1.82(3) .
W106 O201 1.82(3) .
W106 O329 1.90(3) .
W106 O377 2.00(3) .
W106 O369 2.40(3) .
W106 K16 3.686(12) .
W107 O391 1.65(3) .
W107 O393 1.84(3) .
W107 O95 1.89(3) .
W107 O251 1.90(2) .
W107 O330 1.97(3) .
W107 O199 2.43(2) .
W107 K10 3.992(10) .
W108 O304 1.68(3) .
W108 O256 1.83(3) .
W108 O390 1.84(3) .
W108 O330 1.85(3) .
W108 O379 1.88(3) .
W108 O199 2.52(2) .
W109 O262 1.73(3) .
W109 O388 1.79(3) .
W109 O291 1.90(3) .
W109 O376 1.96(3) .
W109 O266 1.96(3) .
W109 O211 2.39(3) .
W109 K4 3.875(10) .
W110 O354 1.73(2) .
W110 O78 1.79(3) .
W110 O259 1.93(2) .
W110 O130 1.94(2) .
W110 O213 1.99(3) .
W111 O398 1.62(3) .
W111 O266 1.90(3) .
W111 O99 1.91(3) .
W111 O298 1.92(3) .
W111 O343 2.02(3) .
W111 O369 2.29(3) .
W111 K16 3.863(10) .
W112 O368 1.70(4) .
W112 O356 1.83(2) .
W112 O401 1.84(3) .
W112 O371 1.93(2) .
W112 O392 1.96(3) .
W113 O328 1.71(3) .
W113 O360 1.80(3) .
W113 O409 1.93(2) .
W113 O106 1.97(2) .
W113 O407 1.97(3) .
W113 O248 2.44(2) .
W113 K3 3.934(9) .
W114 O399 1.78(3) .
W114 O376 1.84(4) .
W114 O417 1.93(3) .
W114 O401 2.00(4) .
W114 O412 2.00(3) .
W114 O211 2.49(3) .
W115 O359 1.68(4) .
W115 O412 1.83(3) .
W115 O392 1.84(3) .
W115 O377 1.84(3) .
W115 O298 1.90(4) .
W116 O137 1.69(2) .
W116 O97 1.77(2) .
W116 O277 1.95(2) .
W116 O321 1.96(2) .
W116 O200 1.99(2) .
W116 O74 2.43(2) .
W116 K3 3.938(9) .
W117 O361 1.81(2) .
W117 O123 1.84(2) .
W117 O421 1.86(3) .
W117 O103 2.21(3) .
W117 O422 2.23(4) .
W117 O263 2.33(2) .
W118 O131 1.79(2) .
W118 O418 1.87(5) .
W118 O230 1.88(2) .
W118 O113 2.22(2) .
W118 O286 2.39(2) .
W121 O132 1.82(3) .
W121 O246 1.84(3) .
W121 O420 1.86(4) .
W121 O187 2.09(2) .
W121 O48 2.10(2) .
W121 W122 2.311(5) .
W121 O2 2.405(12) .
W122 O132 1.84(2) .
W122 O246 1.90(3) .
W122 O160 2.09(3) .
W122 O221 2.13(3) .
W122 O1 2.331(11) .
W122 O339 2.47(3) .
Se1 O74 1.64(2) .
Se1 O400 1.66(2) .
Se1 O294 1.68(2) .
Se2 O369 1.72(3) .
Se2 O211 1.72(2) .
Se2 O394 1.72(3) .
Se3 O52 1.65(2) .
Se3 O293 1.69(3) .
Se3 O268 1.72(2) .
Se4 O305 1.65(2) .
Se4 O208 1.69(2) .
Se4 O233 1.72(3) .
Se5 O129 1.68(2) .
Se5 O223 1.73(2) .
Se5 O252 1.75(2) .
Se6 O370 1.70(3) .
Se6 O405 1.71(2) .
Se6 O357 1.72(2) .
Se7 O367 1.71(3) .
Se7 O382 1.72(3) .
Se7 O148 1.75(2) .
Se8 O248 1.66(2) .
Se8 O243 1.70(2) .
Se8 O199 1.71(2) .
Mn1 O246 2.11(3) .
Mn1 O166 2.17(2) .
Mn1 O33 2.18(2) .
Mn1 O60 2.18(2) .
Mn1 O79 2.21(3) .
Mn1 O34 2.28(2) .
Mn2 O132 2.13(2) .
Mn2 O9 2.18(2) .
Mn2 O214 2.19(3) .
Mn2 O91 2.19(2) .
Mn2 O46 2.25(2) .
Mn2 O299 2.28(2) .
Mn2 K31 4.135(15) .
O3 K9 2.65(2) .
O3 K28 3.13(3) .
O6 K4 3.29(2) .
O7 K9 2.88(2) .
O9 K31 3.07(2) .
O10 K22 2.95(2) .
O13 K22 2.86(2) .
O15 K15 2.82(3) .
O15 K16 2.86(2) .
O16 K10 3.04(2) .
O17 K26 3.42(4) 2_676
O18 K11 3.32(2) .
O23 K4 3.29(2) .
O24 K13 2.82(3) 2_775
O25 K9 3.39(2) .
O26 K3 3.08(3) .
O28 K32 3.11(3) .
O28 K24 3.13(2) .
O29 K4 3.37(2) .
O31 K11 3.27(2) .
O33 K32 3.08(2) .
O35 K21 2.63(2) .
O35 K31 2.98(2) .
O37 K4 2.70(3) .
O38 K5 2.91(2) .
O39 K6 2.93(2) .
O41 K3 3.07(2) .
O42 K11 2.84(3) .
O43 K12 2.99(3) .
O44 K4 2.83(3) .
O45 K21 2.96(2) .
O47 K10 3.41(2) .
O49 K25 3.15(3) .
O51 K22 3.14(2) .
O53 K3 3.11(3) .
O54 K3 3.01(2) .
O55 K14 2.87(3) .
O58 K24 2.80(3) .
O59 K27 3.26(4) .
O60 K32 2.86(3) .
O61 K16 2.67(3) .
O63 K27 2.90(3) .
O64 K22 3.00(2) .
O65 K9 3.13(2) .
O68 K11 2.80(2) .
O72 K6 3.25(2) .
O73 K12 3.30(2) .
O77 K12 3.05(2) .
O80 K27 3.27(3) .
O81 K26 2.71(3) .
O82 K5 2.95(3) 1_455
O83 K31 3.07(3) .
O86 K11 2.73(3) .
O87 K28 3.12(3) .
O88 K9 3.06(3) .
O89 K7 3.04(3) .
O90 K10 2.80(3) .
O91 K28 2.75(3) .
O91 K31 2.77(3) .
O95 K10 2.96(2) .
O96 K7 2.89(3) .
O97 K3 2.78(2) .
O98 K4 2.70(3) .
O99 K16 2.97(3) .
O101 K21 3.17(3) .
O102 K5 2.77(3) .
O104 K11 3.33(3) .
O105 K17 2.91(3) .
O106 K3 3.26(3) .
O109 K14 2.83(3) .
O110 K6 2.75(2) .
O112 K3 2.86(2) .
O116 K7 2.70(3) .
O118 K14 2.74(3) .
O119 K21 3.25(2) .
O121 K26 2.75(3) 2_676
O122 K7 2.79(2) .
O124 K11 3.20(3) .
O125 K15 3.03(3) .
O127 K4 2.91(3) .
O128 K4 2.97(2) .
O134 K21 3.05(3) .
O135 K12 3.06(2) .
O136 K24 3.03(2) .
O137 K23 2.89(3) .
O139 K10 2.82(3) .
O142 K25 2.73(3) .
O144 K10 2.75(3) .
O145 K18 3.27(2) .
O146 K12 3.11(3) .
O147 K12 2.70(2) .
O150 K18 2.59(2) .
O151 K7 3.38(2) .
O153 K11 2.90(2) .
O154 K19 2.87(3) .
O156 K7 2.76(3) .
O157 K18 2.92(3) .
O168 K22 2.67(3) .
O168 K32 3.03(2) .
O170 K30 3.06(3) 1_655
O171 K25 3.21(3) .
O172 K18 2.80(3) .
O173 K6 2.70(2) .
O174 K6 2.90(2) .
O175 K25 2.82(3) .
O176 K11 2.82(2) .
O178 K27 3.11(3) .
O179 K12 3.01(2) .
O180 K15 2.99(2) .
O182 K14 2.92(2) 2_775
O191 K6 2.73(3) .
O191 K9 2.75(2) .
O193 K10 2.78(3) .
O193 K22 2.84(2) .
O194 K11 2.81(3) .
O196 K11 2.95(2) .
O196 K14 3.26(2) .
O197 K3 2.81(2) .
O201 K16 2.98(3) .
O203 K17 2.86(3) .
O204 K15 2.70(2) .
O205 K29 2.70(3) .
O209 K6 2.89(2) .
O210 K11 2.84(2) .
O214 K28 3.09(3) .
O216 K12 3.32(2) .
O217 K24 2.61(3) .
O218 K27 3.03(3) .
O219 K12 2.88(3) .
O222 K17 2.81(3) .
O225 K26 2.76(3) 2_676
O227 K15 2.79(2) .
O228 K12 2.78(2) .
O234 K4 2.98(3) .
O234 K13 3.21(2) 2_775
O236 K6 2.77(2) .
O237 K30 3.10(3) 1_655
O241 K21 2.82(2) .
O247 K15 2.90(3) .
O249 K25 3.04(3) .
O251 K10 3.11(3) .
O254 K4 2.86(2) .
O255 K18 2.84(3) .
O257 K18 2.82(3) .
O261 K14 2.95(3) .
O262 K20 2.81(3) .
O263 K27 2.81(3) .
O264 K19 2.84(3) .
O265 K3 2.96(2) .
O271 K15 3.27(3) .
O272 K5 3.03(3) .
O273 K5 2.69(3) .
O274 K12 2.79(2) .
O277 K3 3.32(2) .
O279 K16 3.06(3) .
O280 K17 2.78(3) .
O281 K13 2.90(4) 2_775
O283 K13 2.72(3) .
O286 K25 2.85(3) .
O288 K7 2.94(2) .
O290 K6 3.19(3) .
O291 K4 3.36(3) .
O292 K15 3.28(3) .
O301 K13 2.77(3) 2_775
O301 K13 3.15(3) .
O302 K27 2.74(3) .
O312 K25 3.01(3) .
O317 K31 3.05(3) .
O317 K21 3.31(3) .
O318 K12 2.88(2) .
O319 K19 2.79(3) .
O324 K7 3.13(3) .
O325 K20 2.93(3) .
O326 K32 2.98(3) .
O326 K22 3.36(3) .
O328 K23 2.81(3) .
O332 K10 2.94(3) .
O333 K15 2.87(3) .
O334 K26 2.85(3) .
O337 K16 3.24(3) .
O343 K16 2.85(3) .
O346 K24 2.74(3) .
O347 K9 2.84(3) .
O348 K24 2.81(3) .
O349 K29 2.91(4) .
O350 K7 2.83(3) .
O350 K21 2.88(2) .
O351 K19 2.84(3) .
O353 K28 3.05(4) .
O353 K9 3.07(2) .
O355 K29 2.87(3) 1_655
O360 K3 2.74(2) .
O363 K20 2.78(3) .
O364 K14 3.24(3) 2_775
O375 K22 3.08(3) .
O380 K19 2.84(3) 1_565
O385 K30 2.78(3) .
O388 K4 2.74(3) .
O389 K20 2.95(4) .
O396 K13 2.88(3) 2_775
O402 K23 2.85(3) .
O403 K3 2.81(2) .
O414 K23 2.85(3) .
O416 K30 2.99(5) 1_565
O418 K25 3.24(5) .
O421 K27 3.27(4) .
O503 K29 3.16(3) .
O505 K13 2.70(3) .
O513 O543 1.54(5) .
O513 O548 1.61(6) .
O514 K28 3.36(4) .
O515 K19 3.04(3) .
O516 K14 2.96(4) .
O522 K18 2.75(4) .
O522 K26 2.88(5) .
O523 K31 2.83(4) .
O523 K21 3.32(4) .
O524 K24 2.79(4) .
O524 K32 2.85(4) .
O525 K24 2.60(4) .
O526 K19 2.72(4) .
O528 K5 2.84(4) .
O537 K30 3.03(4) .
O540 K25 2.59(4) .
O541 K9 2.88(4) .
O542 K30 2.73(4) .
O544 K27 2.58(4) .
O545 K14 3.03(4) 2_775
O549 K7 2.90(5) .
O552 K15 2.91(5) .
O553 K10 2.84(4) .
O559 K30 2.85(4) 1_565
O563 K32 2.75(5) .
O564 K26 2.67(5) .
O565 K20 2.86(6) .
O567 K22 2.65(5) .
O568 K28 2.88(5) .
O569 K31 2.76(6) .
O570 K28 3.04(6) .
O573 K23 3.22(6) .
O574 K23 3.24(7) .
O575 K17 2.77(8) .
O576 K17 2.78(7) .
O577 K20 2.92(8) .
O578 K20 2.70(6) .
O579 K21 2.65(5) .
O580 K32 2.89(6) .
O581 K16 3.06(6) .
O582 K5 2.72(5) .
K5 O82 2.95(3) 1_655
K13 O301 2.77(3) 2_775
K13 O24 2.82(3) 2_775
K13 O396 2.88(3) 2_775
K13 O281 2.90(4) 2_775
K13 O234 3.21(2) 2_775
K13 W59 3.805(9) 2_775
K13 W68 3.914(9) 2_775
K13 W45 4.139(10) 2_775
K13 K13 4.63(2) 2_775
K14 O182 2.92(2) 2_775
K14 O545 3.03(4) 2_775
K14 O364 3.24(3) 2_775
K14 W56 3.711(10) 2_775
K18 K26 4.99(2) .
K19 O380 2.84(3) 1_545
K19 W101 3.828(12) 1_545
K26 O121 2.75(3) 2_676
K26 O225 2.76(3) 2_676
K26 O17 3.42(4) 2_676
K28 K31 4.61(3) .
K29 O355 2.87(3) 1_455
K30 O559 2.85(4) 1_545
K30 O416 2.99(5) 1_545
K30 O170 3.06(3) 1_455
K30 O237 3.10(3) 1_455
K30 W66 3.817(15) 1_455
N1 C2 1.35(9) .
N1 C1 1.39(8) .
N2 C4 1.51(5) .
N2 C3 1.62(6) .
N3 C6 1.50(5) .
N3 C5 1.59(5) .
N4 C8 1.51(7) .
